data_7108174
loop_
_publ_author_name
'Stefan Spirk'
'Ferdinand Belaj'
'Natascha Hurkes'
'Rudolf Pietschnig'

_publ_section_title
;
 A 32 vertex polyhedron via supramolecular assembly of silanedithiolate
 silanolate units
;
_journal_name_full Chem.Commun.
_journal_page_first 8398
_journal_paper_doi 10.1039/c2cc33883a
_journal_volume 48
_journal_year 2012
_chemical_compound_source 'synthetical product'
_chemical_formula_moiety 'C96 H100 Cl2 Li14 O4 S8 Si4, 5(C6 H6)'
_chemical_formula_sum 'C126 H130 Cl2 Li14 O4 S8 Si4'
_chemical_formula_weight 2245.20
_chemical_name_systematic
; tetradecalithium-tetrakis[2,6-dimesitylphenyl-disulfido-silanolate]
dichloride-5-benzene
;
_space_group_IT_number 2
_symmetry_cell_setting triclinic
_symmetry_space_group_name_Hall '-P 1'
_symmetry_space_group_name_H-M 'P -1'
_atom_sites_solution_hydrogens geom
_atom_sites_solution_primary direct
_atom_sites_solution_secondary difmap
_audit_creation_method 'manual edited SHELXL-97 .cif file'
_cell_angle_alpha 102.661(13)
_cell_angle_beta 90.088(12)
_cell_angle_gamma 110.203(13)
_cell_formula_units_Z 2
_cell_length_a 14.445(2)
_cell_length_b 16.804(3)
_cell_length_c 27.691(3)
_cell_measurement_reflns_used 71
_cell_measurement_temperature 95(2)
_cell_measurement_theta_max 19.76
_cell_measurement_theta_min 14.61
_cell_volume 6132.7(17)
_computing_cell_refinement 'local software'
_computing_data_collection 'local software'
_computing_data_reduction 'local software'
_computing_molecular_graphics 'ORTEP (Johnson, 1965)'
_computing_publication_material 'SHELXL-97 (Sheldrick, 1997)'
_computing_structure_refinement 'SHELXL-97 (Sheldrick, 1997)'
_computing_structure_solution 'SHELXS-97 (Sheldrick, 1997)'
_diffrn_ambient_temperature 95(2)
_diffrn_measured_fraction_theta_full 0.999
_diffrn_measured_fraction_theta_max 0.999
_diffrn_measurement_device 'four-circle diffractometer'
_diffrn_measurement_device_type Stoe
_diffrn_measurement_method '\w scans'
_diffrn_radiation_monochromator graphite
_diffrn_radiation_source 'fine-focus sealed tube'
_diffrn_radiation_type MoK\a
_diffrn_radiation_wavelength 0.71069
_diffrn_reflns_av_R_equivalents 0.0335
_diffrn_reflns_av_sigmaI/netI 0.0620
_diffrn_reflns_limit_h_max 17
_diffrn_reflns_limit_h_min -17
_diffrn_reflns_limit_k_max 20
_diffrn_reflns_limit_k_min -20
_diffrn_reflns_limit_l_max 34
_diffrn_reflns_limit_l_min -10
_diffrn_reflns_number 25420
_diffrn_reflns_theta_full 26.00
_diffrn_reflns_theta_max 26.00
_diffrn_reflns_theta_min 2.51
_diffrn_standards_decay_% 3.32
_diffrn_standards_interval_count 100
_diffrn_standards_number 3
_exptl_absorpt_coefficient_mu 0.279
_exptl_absorpt_correction_T_max 0.914
_exptl_absorpt_correction_T_min 0.851
_exptl_absorpt_correction_type empirical
_exptl_absorpt_process_details 'Parkin, S., Moezzi, B. and Hope H. (1995) J. Appl. Cryst. 28, 53-56'
_exptl_crystal_colour colourless
_exptl_crystal_density_diffrn 1.216
_exptl_crystal_density_method 'not measured'
_exptl_crystal_description block
_exptl_crystal_F_000 2356
_exptl_crystal_size_max 0.38
_exptl_crystal_size_mid 0.38
_exptl_crystal_size_min 0.32
_refine_diff_density_max 0.538
_refine_diff_density_min -0.600
_refine_diff_density_rms 0.059
_refine_ls_extinction_method none
_refine_ls_goodness_of_fit_ref 1.016
_refine_ls_hydrogen_treatment refU
_refine_ls_matrix_type full
_refine_ls_number_parameters 1416
_refine_ls_number_reflns 24099
_refine_ls_number_restraints 0
_refine_ls_restrained_S_all 1.016
_refine_ls_R_factor_all 0.0655
_refine_ls_R_factor_gt 0.0476
_refine_ls_shift/su_max 0.001
_refine_ls_shift/su_mean 0.000
_refine_ls_structure_factor_coef Fsqd
_refine_ls_weighting_details 'calc w=1/[\s^2^(Fo^2^)+(0.0411P)^2^+4.5511P] where P=(Fo^2^+2Fc^2^)/3'
_refine_ls_weighting_scheme calc
_refine_ls_wR_factor_gt 0.1098
_refine_ls_wR_factor_ref 0.1209
_reflns_number_gt 19046
_reflns_number_total 24099
_reflns_threshold_expression >2sigma(I)
_cod_data_source_file c2cc33883a.txt
_cod_data_source_block S53
_cod_database_code 7108174

loop_
_symmetry_equiv_pos_as_xyz
'x, y, z'
'-x, -y, -z'

loop_
_atom_site_label
_atom_site_type_symbol
_atom_site_fract_x
_atom_site_fract_y
_atom_site_fract_z
_atom_site_U_iso_or_equiv
_atom_site_adp_type
_atom_site_occupancy
_atom_site_symmetry_multiplicity
_atom_site_calc_flag
_atom_site_refinement_flags
_atom_site_disorder_assembly
_atom_site_disorder_group
Si1 Si 0.88722(5) 0.82120(4) 0.69557(2) 0.01624(13) Uani 1 1 d . . .
S11 S 0.73110(4) 0.78208(4) 0.69029(2) 0.02045(13) Uani 1 1 d . . .
S12 S 0.93375(4) 0.83454(4) 0.77035(2) 0.02131(13) Uani 1 1 d . . .
O1 O 0.93170(11) 0.91620(10) 0.68292(6) 0.0167(3) Uani 1 1 d . . .
C1 C 0.93023(17) 0.73636(15) 0.65266(9) 0.0187(5) Uani 1 1 d . . .
C2 C 0.99853(17) 0.75899(15) 0.61674(9) 0.0191(5) Uani 1 1 d . . .
C3 C 1.03335(18) 0.69818(16) 0.58761(9) 0.0232(5) Uani 1 1 d . . .
H3 H 1.0794 0.7157 0.5641 0.024(4) Uiso 1 1 calc R . .
C4 C 1.00226(19) 0.61301(17) 0.59223(10) 0.0278(6) Uani 1 1 d . . .
H4 H 1.0270 0.5722 0.5725 0.024(4) Uiso 1 1 calc R . .
C5 C 0.93439(19) 0.58829(16) 0.62618(10) 0.0264(6) Uani 1 1 d . . .
H5 H 0.9119 0.5296 0.6293 0.024(4) Uiso 1 1 calc R . .
C6 C 0.89812(17) 0.64772(15) 0.65602(9) 0.0207(5) Uani 1 1 d . . .
C7 C 1.04026(17) 0.84821(15) 0.60619(8) 0.0191(5) Uani 1 1 d . . .
C8 C 1.13430(18) 0.90569(16) 0.62753(9) 0.0222(5) Uani 1 1 d . . .
C9 C 1.17407(18) 0.98595(16) 0.61480(9) 0.0247(5) Uani 1 1 d . . .
H9 H 1.2378 1.0248 0.6293 0.023(5) Uiso 1 1 calc R . .
C10 C 1.12351(19) 1.01099(16) 0.58158(9) 0.0260(6) Uani 1 1 d . . .
C11 C 1.03064(19) 0.95309(16) 0.56069(9) 0.0249(5) Uani 1 1 d . . .
H11 H 0.9951 0.9692 0.5380 0.023(5) Uiso 1 1 calc R . .
C12 C 0.98792(18) 0.87165(16) 0.57210(9) 0.0212(5) Uani 1 1 d . . .
C13 C 1.1906(2) 0.88343(18) 0.66497(10) 0.0315(6) Uani 1 1 d . . .
H131 H 1.2220 0.8433 0.6478 0.052(6) Uiso 1 1 calc R . .
H132 H 1.1449 0.8557 0.6876 0.052(6) Uiso 1 1 calc R . .
H133 H 1.2415 0.9368 0.6840 0.052(6) Uiso 1 1 calc R . .
C14 C 1.1676(2) 1.09878(18) 0.56935(11) 0.0365(7) Uani 1 1 d . . .
H141 H 1.2059 1.0939 0.5404 0.077(7) Uiso 1 1 calc R . .
H142 H 1.2110 1.1406 0.5978 0.077(7) Uiso 1 1 calc R . .
H143 H 1.1144 1.1190 0.5619 0.077(7) Uiso 1 1 calc R . .
C15 C 0.88657(19) 0.81186(18) 0.54928(10) 0.0289(6) Uani 1 1 d . . .
H151 H 0.8559 0.8435 0.5327 0.059(6) Uiso 1 1 calc R . .
H152 H 0.8457 0.7910 0.5753 0.059(6) Uiso 1 1 calc R . .
H153 H 0.8920 0.7620 0.5250 0.059(6) Uiso 1 1 calc R . .
C16 C 0.82372(18) 0.60908(15) 0.69036(9) 0.0215(5) Uani 1 1 d . . .
C17 C 0.85565(18) 0.60195(15) 0.73704(10) 0.0236(5) Uani 1 1 d . . .
C18 C 0.78494(19) 0.56079(17) 0.76654(10) 0.0282(6) Uani 1 1 d . . .
H18 H 0.8065 0.5575 0.7982 0.025(5) Uiso 1 1 calc R . .
C19 C 0.6846(2) 0.52459(17) 0.75149(11) 0.0305(6) Uani 1 1 d . . .
C20 C 0.65510(19) 0.52926(16) 0.70427(10) 0.0290(6) Uani 1 1 d . . .
H20 H 0.5868 0.5043 0.6930 0.025(5) Uiso 1 1 calc R . .
C21 C 0.72252(18) 0.56932(15) 0.67329(10) 0.0242(5) Uani 1 1 d . . .
C22 C 0.96360(18) 0.63579(17) 0.75455(10) 0.0289(6) Uani 1 1 d . . .
H221 H 0.9709 0.6450 0.7908 0.051(5) Uiso 1 1 calc R . .
H222 H 0.9968 0.6912 0.7452 0.051(5) Uiso 1 1 calc R . .
H223 H 0.9935 0.5933 0.7391 0.051(5) Uiso 1 1 calc R . .
C23 C 0.6105(2) 0.4828(2) 0.78510(13) 0.0456(8) Uani 1 1 d . . .
H231 H 0.6324 0.4416 0.7978 0.113(10) Uiso 1 1 calc R . .
H232 H 0.5457 0.4517 0.7664 0.113(10) Uiso 1 1 calc R . .
H233 H 0.6054 0.5280 0.8130 0.113(10) Uiso 1 1 calc R . .
C24 C 0.6865(2) 0.56841(17) 0.62188(10) 0.0307(6) Uani 1 1 d . . .
H241 H 0.7096 0.5297 0.5971 0.051(5) Uiso 1 1 calc R . .
H242 H 0.7125 0.6276 0.6165 0.051(5) Uiso 1 1 calc R . .
H243 H 0.6140 0.5473 0.6187 0.051(5) Uiso 1 1 calc R . .
Si2 Si 0.75450(4) 1.06265(4) 0.65905(2) 0.01559(13) Uani 1 1 d . . .
S21 S 0.86618(4) 1.04391(4) 0.61327(2) 0.02160(13) Uani 1 1 d . . .
S22 S 0.81858(4) 1.18445(4) 0.71109(2) 0.01936(12) Uani 1 1 d . . .
O2 O 0.72413(11) 0.98728(10) 0.68981(6) 0.0165(3) Uani 1 1 d . . .
C26 C 0.63976(17) 1.06403(15) 0.62359(8) 0.0173(5) Uani 1 1 d . . .
C27 C 0.54366(17) 1.00266(15) 0.62412(9) 0.0208(5) Uani 1 1 d . . .
C28 C 0.46048(18) 1.01023(17) 0.60206(10) 0.0278(6) Uani 1 1 d . . .
H28 H 0.3968 0.9686 0.6032 0.031(4) Uiso 1 1 calc R . .
C29 C 0.46901(19) 1.07678(18) 0.57872(10) 0.0308(6) Uani 1 1 d . . .
H29 H 0.4120 1.0818 0.5645 0.031(4) Uiso 1 1 calc R . .
C30 C 0.56211(19) 1.13592(17) 0.57645(10) 0.0273(6) Uani 1 1 d . . .
H30 H 0.5691 1.1813 0.5599 0.031(4) Uiso 1 1 calc R . .
C31 C 0.64646(17) 1.13010(15) 0.59814(9) 0.0202(5) Uani 1 1 d . . .
C32 C 0.52182(16) 0.92381(15) 0.64534(9) 0.0207(5) Uani 1 1 d . . .
C33 C 0.53824(17) 0.84964(16) 0.61771(10) 0.0247(5) Uani 1 1 d . . .
C34 C 0.51557(18) 0.77621(16) 0.63738(10) 0.0276(6) Uani 1 1 d . . .
H34 H 0.5269 0.7262 0.6189 0.030(5) Uiso 1 1 calc R . .
C35 C 0.47681(18) 0.77363(16) 0.68326(10) 0.0274(6) Uani 1 1 d . . .
C36 C 0.45849(17) 0.84703(17) 0.70943(10) 0.0263(6) Uani 1 1 d . . .
H36 H 0.4304 0.8459 0.7404 0.030(5) Uiso 1 1 calc R . .
C37 C 0.48060(17) 0.92229(16) 0.69113(10) 0.0232(5) Uani 1 1 d . . .
C38 C 0.5816(2) 0.84935(18) 0.56817(10) 0.0326(6) Uani 1 1 d . . .
H381 H 0.5796 0.7904 0.5526 0.051(5) Uiso 1 1 calc R . .
H382 H 0.6503 0.8899 0.5731 0.051(5) Uiso 1 1 calc R . .
H383 H 0.5429 0.8676 0.5466 0.051(5) Uiso 1 1 calc R . .
C39 C 0.4592(2) 0.69553(18) 0.70580(12) 0.0380(7) Uani 1 1 d . . .
H391 H 0.4942 0.7149 0.7390 0.073(7) Uiso 1 1 calc R . .
H392 H 0.4839 0.6536 0.6847 0.073(7) Uiso 1 1 calc R . .
H393 H 0.3881 0.6677 0.7083 0.073(7) Uiso 1 1 calc R . .
C40 C 0.46647(19) 1.00210(17) 0.72252(10) 0.0298(6) Uani 1 1 d . . .
H401 H 0.4120 1.0125 0.7070 0.058(6) Uiso 1 1 calc R . .
H402 H 0.5274 1.0528 0.7252 0.058(6) Uiso 1 1 calc R . .
H403 H 0.4508 0.9929 0.7558 0.058(6) Uiso 1 1 calc R . .
C41 C 0.74362(17) 1.19401(15) 0.58971(9) 0.0201(5) Uani 1 1 d . . .
C42 C 0.79378(18) 1.16817(16) 0.54902(9) 0.0226(5) Uani 1 1 d . . .
C43 C 0.88527(19) 1.22595(17) 0.54117(10) 0.0279(6) Uani 1 1 d . . .
H43 H 0.9197 1.2080 0.5142 0.026(5) Uiso 1 1 calc R . .
C44 C 0.9273(2) 1.30876(17) 0.57167(10) 0.0301(6) Uani 1 1 d . . .
C45 C 0.8747(2) 1.33463(16) 0.61045(10) 0.0293(6) Uani 1 1 d . . .
H45 H 0.9026 1.3915 0.6314 0.026(5) Uiso 1 1 calc R . .
C46 C 0.78206(19) 1.27949(16) 0.61938(9) 0.0243(5) Uani 1 1 d . . .
C47 C 0.7483(2) 1.08091(17) 0.51338(9) 0.0297(6) Uani 1 1 d . . .
H471 H 0.7895 1.0770 0.4855 0.061(6) Uiso 1 1 calc R . .
H472 H 0.6818 1.0741 0.5009 0.061(6) Uiso 1 1 calc R . .
H473 H 0.7438 1.0346 0.5305 0.061(6) Uiso 1 1 calc R . .
C48 C 1.0269(2) 1.3705(2) 0.56268(12) 0.0443(8) Uani 1 1 d . . .
H481 H 1.0755 1.3415 0.5608 0.121(11) Uiso 1 1 calc R . .
H482 H 1.0484 1.4227 0.5901 0.121(11) Uiso 1 1 calc R . .
H483 H 1.0212 1.3873 0.5314 0.121(11) Uiso 1 1 calc R . .
C49 C 0.7250(2) 1.31245(18) 0.65943(10) 0.0326(6) Uani 1 1 d . . .
H491 H 0.6719 1.3250 0.6443 0.068(7) Uiso 1 1 calc R . .
H492 H 0.7696 1.3658 0.6818 0.068(7) Uiso 1 1 calc R . .
H493 H 0.6963 1.2680 0.6783 0.068(7) Uiso 1 1 calc R . .
Si3 Si 0.75049(5) 1.04659(4) 0.85058(2) 0.01745(13) Uani 1 1 d . . .
S31 S 0.64350(4) 0.94079(4) 0.80076(2) 0.02089(13) Uani 1 1 d . . .
S32 S 0.84276(5) 0.99480(4) 0.88271(2) 0.02509(14) Uani 1 1 d . . .
O3 O 0.81741(11) 1.11235(10) 0.81885(6) 0.0175(3) Uani 1 1 d . . .
C51 C 0.68635(17) 1.10463(15) 0.89933(8) 0.0194(5) Uani 1 1 d . . .
C52 C 0.70124(18) 1.19428(16) 0.90556(9) 0.0226(5) Uani 1 1 d . . .
C53 C 0.6510(2) 1.23473(18) 0.93976(10) 0.0358(7) Uani 1 1 d . . .
H53 H 0.6625 1.2950 0.9432 0.038(5) Uiso 1 1 calc R . .
C54 C 0.5852(2) 1.1893(2) 0.96854(11) 0.0432(8) Uani 1 1 d . . .
H54 H 0.5510 1.2176 0.9914 0.038(5) Uiso 1 1 calc R . .
C55 C 0.5695(2) 1.10179(18) 0.96378(10) 0.0325(6) Uani 1 1 d . . .
H55 H 0.5242 1.0700 0.9836 0.038(5) Uiso 1 1 calc R . .
C56 C 0.61925(18) 1.05982(16) 0.93028(9) 0.0219(5) Uani 1 1 d . . .
C57 C 0.76980(18) 1.25481(15) 0.87798(9) 0.0218(5) Uani 1 1 d . . .
C58 C 0.87038(19) 1.29766(16) 0.89550(9) 0.0248(5) Uani 1 1 d . . .
C59 C 0.9310(2) 1.35838(16) 0.87146(10) 0.0292(6) Uani 1 1 d . . .
H59 H 0.9988 1.3870 0.8832 0.028(5) Uiso 1 1 calc R . .
C60 C 0.8957(2) 1.37871(16) 0.83070(10) 0.0307(6) Uani 1 1 d . . .
C61 C 0.7966(2) 1.33669(16) 0.81413(10) 0.0271(6) Uani 1 1 d . . .
H61 H 0.7712 1.3502 0.7865 0.028(5) Uiso 1 1 calc R . .
C62 C 0.73273(18) 1.27471(16) 0.83705(9) 0.0228(5) Uani 1 1 d . . .
C63 C 0.9125(2) 1.27585(19) 0.93865(10) 0.0352(7) Uani 1 1 d . . .
H631 H 0.9832 1.3109 0.9454 0.058(6) Uiso 1 1 calc R . .
H632 H 0.9037 1.2138 0.9305 0.058(6) Uiso 1 1 calc R . .
H633 H 0.8780 1.2887 0.9681 0.058(6) Uiso 1 1 calc R . .
C64 C 0.9657(2) 1.44111(19) 0.80365(13) 0.0460(8) Uani 1 1 d . . .
H641 H 0.9293 1.4450 0.7749 0.092(8) Uiso 1 1 calc R . .
H642 H 1.0190 1.4197 0.7924 0.092(8) Uiso 1 1 calc R . .
H643 H 0.9941 1.4990 0.8262 0.092(8) Uiso 1 1 calc R . .
C65 C 0.6267(2) 1.22749(19) 0.81562(10) 0.0338(6) Uani 1 1 d . . .
H651 H 0.5835 1.2524 0.8360 0.085(8) Uiso 1 1 calc R . .
H652 H 0.6074 1.1655 0.8154 0.085(8) Uiso 1 1 calc R . .
H653 H 0.6204 1.2340 0.7816 0.085(8) Uiso 1 1 calc R . .
C66 C 0.59832(18) 0.96588(17) 0.93004(9) 0.0235(5) Uani 1 1 d . . .
C67 C 0.5156(2) 0.90023(18) 0.90194(10) 0.0324(6) Uani 1 1 d . . .
C68 C 0.4987(3) 0.8131(2) 0.90226(13) 0.0547(10) Uani 1 1 d . . .
H68 H 0.4437 0.7686 0.8823 0.058(7) Uiso 1 1 calc R . .
C69 C 0.5594(4) 0.7896(3) 0.93071(17) 0.0679(13) Uani 1 1 d . . .
C70 C 0.6366(3) 0.8558(3) 0.96017(14) 0.0604(12) Uani 1 1 d . . .
H70 H 0.6778 0.8408 0.9806 0.058(7) Uiso 1 1 calc R . .
C71 C 0.6575(2) 0.9440(2) 0.96156(10) 0.0353(7) Uani 1 1 d . . .
C72 C 0.4440(2) 0.9221(2) 0.87225(11) 0.0442(8) Uani 1 1 d . . .
H721 H 0.3985 0.9406 0.8943 0.063(6) Uiso 1 1 calc R . .
H722 H 0.4063 0.8706 0.8464 0.063(6) Uiso 1 1 calc R . .
H723 H 0.4808 0.9695 0.8567 0.063(6) Uiso 1 1 calc R . .
C73 C 0.5397(5) 0.6942(3) 0.9292(2) 0.124(3) Uani 1 1 d . . .
H731 H 0.4684 0.6633 0.9287 0.151(14) Uiso 1 1 calc R . .
H732 H 0.5735 0.6898 0.9586 0.151(14) Uiso 1 1 calc R . .
H733 H 0.5647 0.6682 0.8992 0.151(14) Uiso 1 1 calc R . .
C74 C 0.7389(2) 1.0138(3) 0.99679(11) 0.0533(10) Uani 1 1 d . . .
H741 H 0.7101 1.0456 1.0227 0.097(9) Uiso 1 1 calc R . .
H742 H 0.7816 1.0543 0.9786 0.097(9) Uiso 1 1 calc R . .
H743 H 0.7781 0.9870 1.0121 0.097(9) Uiso 1 1 calc R . .
Si4 Si 1.11733(5) 1.14478(4) 0.79380(2) 0.01812(14) Uani 1 1 d . . .
S41 S 1.13030(4) 1.11102(4) 0.71633(2) 0.02047(13) Uani 1 1 d . . .
S42 S 1.06095(4) 1.24738(4) 0.80635(2) 0.02198(13) Uani 1 1 d . . .
O4 O 1.03716(11) 1.06047(10) 0.80792(6) 0.0194(3) Uani 1 1 d . . .
C76 C 1.24122(17) 1.18371(16) 0.83335(9) 0.0222(5) Uani 1 1 d . . .
C77 C 1.25391(18) 1.14330(18) 0.87189(9) 0.0270(6) Uani 1 1 d . . .
C78 C 1.3411(2) 1.1782(2) 0.90350(10) 0.0366(7) Uani 1 1 d . . .
H78 H 1.3481 1.1501 0.9288 0.041(5) Uiso 1 1 calc R . .
C79 C 1.4169(2) 1.2520(2) 0.89888(11) 0.0412(7) Uani 1 1 d . . .
H79 H 1.4747 1.2755 0.9213 0.041(5) Uiso 1 1 calc R . .
C80 C 1.40800(19) 1.29162(19) 0.86120(10) 0.0342(6) Uani 1 1 d . . .
H80 H 1.4603 1.3424 0.8575 0.041(5) Uiso 1 1 calc R . .
C81 C 1.32238(18) 1.25743(17) 0.82835(9) 0.0252(5) Uani 1 1 d . . .
C82 C 1.18033(19) 1.06188(19) 0.88175(9) 0.0281(6) Uani 1 1 d . . .
C83 C 1.1152(2) 1.0664(2) 0.91932(10) 0.0340(7) Uani 1 1 d . . .
C84 C 1.0514(2) 0.9894(2) 0.92913(11) 0.0416(8) Uani 1 1 d . . .
H84 H 1.0078 0.9925 0.9545 0.050(7) Uiso 1 1 calc R . .
C85 C 1.0490(2) 0.9082(2) 0.90329(11) 0.0412(8) Uani 1 1 d . . .
C86 C 1.1147(2) 0.9048(2) 0.86682(11) 0.0373(7) Uani 1 1 d . . .
H86 H 1.1147 0.8496 0.8491 0.050(7) Uiso 1 1 calc R . .
C87 C 1.1805(2) 0.98044(19) 0.85566(10) 0.0303(6) Uani 1 1 d . . .
C88 C 1.1113(2) 1.1529(2) 0.94685(11) 0.0466(8) Uani 1 1 d . . .
H881 H 1.0512 1.1433 0.9646 0.083(8) Uiso 1 1 calc R . .
H882 H 1.1107 1.1884 0.9232 0.083(8) Uiso 1 1 calc R . .
H883 H 1.1696 1.1834 0.9707 0.083(8) Uiso 1 1 calc R . .
C89 C 0.9745(3) 0.8262(3) 0.91326(15) 0.0634(11) Uani 1 1 d . . .
H891 H 0.9992 0.8127 0.9423 0.078(8) Uiso 1 1 calc R . .
H892 H 0.9643 0.7777 0.8843 0.078(8) Uiso 1 1 calc R . .
H893 H 0.9116 0.8349 0.9197 0.078(8) Uiso 1 1 calc R . .
C90 C 1.2469(2) 0.9738(2) 0.81425(11) 0.0363(7) Uani 1 1 d . . .
H901 H 1.2418 0.9129 0.8024 0.069(7) Uiso 1 1 calc R . .
H902 H 1.3155 1.0100 0.8265 0.069(7) Uiso 1 1 calc R . .
H903 H 1.2264 0.9941 0.7869 0.069(7) Uiso 1 1 calc R . .
C91 C 1.32762(17) 1.30467(16) 0.78742(10) 0.0247(5) Uani 1 1 d . . .
C92 C 1.31168(18) 1.38477(16) 0.79638(11) 0.0286(6) Uani 1 1 d . . .
C93 C 1.32074(19) 1.42784(17) 0.75823(12) 0.0344(7) Uani 1 1 d . . .
H93 H 1.3096 1.4815 0.7644 0.035(6) Uiso 1 1 calc R . .
C94 C 1.34558(19) 1.39544(17) 0.71136(11) 0.0318(6) Uani 1 1 d . . .
C95 C 1.36606(18) 1.31867(17) 0.70398(10) 0.0286(6) Uani 1 1 d . . .
H95 H 1.3853 1.2965 0.6726 0.035(6) Uiso 1 1 calc R . .
C96 C 1.35915(17) 1.27332(16) 0.74125(10) 0.0246(5) Uani 1 1 d . . .
C97 C 1.2877(2) 1.42488(19) 0.84697(11) 0.0398(7) Uani 1 1 d . . .
H971 H 1.3482 1.4519 0.8695 0.061(6) Uiso 1 1 calc R . .
H972 H 1.2393 1.3794 0.8602 0.061(6) Uiso 1 1 calc R . .
H973 H 1.2599 1.4693 0.8440 0.061(6) Uiso 1 1 calc R . .
C98 C 1.3492(2) 1.44108(19) 0.66967(13) 0.0436(8) Uani 1 1 d . . .
H981 H 1.4004 1.4326 0.6481 0.077(7) Uiso 1 1 calc R . .
H982 H 1.3649 1.5036 0.6836 0.077(7) Uiso 1 1 calc R . .
H983 H 1.2848 1.4167 0.6503 0.077(7) Uiso 1 1 calc R . .
C99 C 1.38805(19) 1.19322(17) 0.73202(10) 0.0275(6) Uani 1 1 d . . .
H991 H 1.4104 1.1831 0.6986 0.051(5) Uiso 1 1 calc R . .
H992 H 1.3307 1.1425 0.7349 0.051(5) Uiso 1 1 calc R . .
H993 H 1.4417 1.2022 0.7566 0.051(5) Uiso 1 1 calc R . .
Li1 Li 0.8098(3) 0.9269(3) 0.66368(16) 0.0242(9) Uani 1 1 d . . .
Li2 Li 0.7488(3) 1.0570(3) 0.75515(15) 0.0251(9) Uani 1 1 d . . .
Li3 Li 0.9434(3) 1.1097(3) 0.83509(16) 0.0249(9) Uani 1 1 d . . .
Li4 Li 1.0110(3) 0.9793(3) 0.74389(15) 0.0243(9) Uani 1 1 d . . .
Li5 Li 1.0006(3) 0.9996(3) 0.64964(15) 0.0248(9) Uani 1 1 d . . .
Li6 Li 0.6412(3) 0.8901(3) 0.70797(16) 0.0231(9) Uani 1 1 d . . .
Li7 Li 0.8734(3) 1.2189(3) 0.80240(15) 0.0237(9) Uani 1 1 d . . .
Li8 Li 0.9886(3) 0.9703(3) 0.83970(16) 0.0259(9) Uani 1 1 d . . .
Li9 Li 0.7723(3) 0.8644(3) 0.78896(17) 0.0305(10) Uani 1 1 d . . .
Li10 Li 0.9899(3) 1.1803(3) 0.71540(18) 0.0335(10) Uani 1 1 d . . .
Li11 Li 0.7555(4) 0.6992(3) 0.75188(19) 0.0358(11) Uani 1 1 d . . .
Li12 Li 0.9135(3) 1.2056(3) 0.63196(17) 0.0309(10) Uani 1 1 d . . .
Li13 Li 0.6745(4) 0.8716(3) 0.87023(18) 0.0359(11) Uani 1 1 d . . .
Li14 Li 1.1813(4) 1.2725(3) 0.7289(2) 0.0381(12) Uani 1 1 d . . .
Cl1 Cl 0.68862(6) 0.74041(4) 0.82553(3) 0.03706(17) Uani 1 1 d . . .
Cl2 Cl 1.07847(5) 1.28562(4) 0.66789(3) 0.03493(16) Uani 1 1 d . . .
C111 C 0.1964(2) 0.6091(2) 0.78163(12) 0.0404(7) Uani 1 1 d . . .
H111 H 0.1979 0.5892 0.8111 0.044(4) Uiso 1 1 calc R . .
C112 C 0.1693(2) 0.54980(19) 0.73602(13) 0.0399(7) Uani 1 1 d . . .
H112 H 0.1522 0.4893 0.7342 0.044(4) Uiso 1 1 calc R . .
C113 C 0.1671(2) 0.5787(2) 0.69340(12) 0.0383(7) Uani 1 1 d . . .
H113 H 0.1489 0.5381 0.6621 0.044(4) Uiso 1 1 calc R . .
C114 C 0.1914(2) 0.6668(2) 0.69605(11) 0.0356(7) Uani 1 1 d . . .
H114 H 0.1896 0.6866 0.6666 0.044(4) Uiso 1 1 calc R . .
C115 C 0.2180(2) 0.72562(19) 0.74116(11) 0.0348(6) Uani 1 1 d . . .
H115 H 0.2343 0.7860 0.7429 0.044(4) Uiso 1 1 calc R . .
C116 C 0.2212(2) 0.6974(2) 0.78421(12) 0.0368(7) Uani 1 1 d . . .
H116 H 0.2404 0.7383 0.8154 0.044(4) Uiso 1 1 calc R . .
C211 C 0.2069(2) 0.51229(19) 0.50575(10) 0.0335(6) Uani 1 1 d . . .
H211 H 0.1772 0.4544 0.4863 0.052(4) Uiso 1 1 calc R . .
C212 C 0.2508(2) 0.5273(2) 0.55303(11) 0.0353(7) Uani 1 1 d . . .
H212 H 0.2511 0.4795 0.5660 0.052(4) Uiso 1 1 calc R . .
C213 C 0.2943(2) 0.6115(2) 0.58135(11) 0.0380(7) Uani 1 1 d . . .
H213 H 0.3241 0.6215 0.6138 0.052(4) Uiso 1 1 calc R . .
C214 C 0.2943(2) 0.6811(2) 0.56239(12) 0.0412(7) Uani 1 1 d . . .
H214 H 0.3244 0.7391 0.5817 0.052(4) Uiso 1 1 calc R . .
C215 C 0.2501(2) 0.6661(2) 0.51499(12) 0.0403(7) Uani 1 1 d . . .
H215 H 0.2499 0.7138 0.5019 0.052(4) Uiso 1 1 calc R . .
C216 C 0.2065(2) 0.5817(2) 0.48713(11) 0.0368(7) Uani 1 1 d . . .
H216 H 0.1761 0.5715 0.4548 0.052(4) Uiso 1 1 calc R . .
C311 C 0.4383(2) 0.38901(18) 0.49197(12) 0.0389(7) Uani 1 1 d . . .
H311 H 0.4445 0.4226 0.4679 0.054(4) Uiso 1 1 calc R . .
C312 C 0.3461(2) 0.34536(19) 0.50508(14) 0.0479(9) Uani 1 1 d . . .
H312 H 0.2889 0.3490 0.4902 0.054(4) Uiso 1 1 calc R . .
C313 C 0.3368(2) 0.2965(2) 0.53972(14) 0.0502(9) Uani 1 1 d . . .
H313 H 0.2731 0.2665 0.5489 0.054(4) Uiso 1 1 calc R . .
C314 C 0.4206(3) 0.2909(2) 0.56137(12) 0.0456(8) Uani 1 1 d . . .
H314 H 0.4143 0.2565 0.5851 0.054(4) Uiso 1 1 calc R . .
C315 C 0.5128(2) 0.33541(18) 0.54826(11) 0.0381(7) Uani 1 1 d . . .
H315 H 0.5704 0.3323 0.5632 0.054(4) Uiso 1 1 calc R . .
C316 C 0.5214(2) 0.38444(18) 0.51352(11) 0.0351(6) Uani 1 1 d . . .
H316 H 0.5850 0.4151 0.5044 0.054(4) Uiso 1 1 calc R . .
C411 C 0.7609(3) 0.5375(3) 0.93458(12) 0.0804(9) Uani 0.748(4) 1 d PG A 1
H411 H 0.8049 0.5373 0.9091 0.097 Uiso 0.748(4) 1 calc PR A 1
C412 C 0.7877(2) 0.6051(2) 0.97704(14) 0.0804(9) Uani 0.748(4) 1 d PG A 1
H412 H 0.8500 0.6511 0.9806 0.097 Uiso 0.748(4) 1 calc PR A 1
C413 C 0.7234(3) 0.6054(2) 1.01432(12) 0.0804(9) Uani 0.748(4) 1 d PG A 1
H413 H 0.7418 0.6516 1.0433 0.097 Uiso 0.748(4) 1 calc PR A 1
C414 C 0.6323(3) 0.5381(3) 1.00913(13) 0.0804(9) Uani 0.748(4) 1 d PG A 1
H414 H 0.5884 0.5383 1.0346 0.097 Uiso 0.748(4) 1 calc PR A 1
C415 C 0.6055(2) 0.4705(2) 0.96667(14) 0.0804(9) Uani 0.748(4) 1 d PG A 1
H415 H 0.5432 0.4245 0.9631 0.097 Uiso 0.748(4) 1 calc PR A 1
C416 C 0.6698(3) 0.4702(2) 0.92939(12) 0.0804(9) Uani 0.748(4) 1 d PG A 1
H416 H 0.6515 0.4240 0.9004 0.097 Uiso 0.748(4) 1 calc PR A 1
C511 C 0.7475(10) 0.5921(7) 0.9117(3) 0.0804(9) Uani 0.252(4) 1 d PG A 2
H511 H 0.7555 0.6071 0.8805 0.097 Uiso 0.252(4) 1 calc PR A 2
C512 C 0.7318(10) 0.6494(6) 0.9526(4) 0.0804(9) Uani 0.252(4) 1 d PG A 2
H512 H 0.7292 0.7037 0.9492 0.097 Uiso 0.252(4) 1 calc PR A 2
C513 C 0.7200(9) 0.6274(7) 0.9983(4) 0.0804(9) Uani 0.252(4) 1 d PG A 2
H513 H 0.7093 0.6667 1.0262 0.097 Uiso 0.252(4) 1 calc PR A 2
C514 C 0.7239(10) 0.5481(7) 1.0032(3) 0.0804(9) Uani 0.252(4) 1 d PG A 2
H514 H 0.7159 0.5330 1.0345 0.097 Uiso 0.252(4) 1 calc PR A 2
C515 C 0.7396(10) 0.4907(6) 0.9624(4) 0.0804(9) Uani 0.252(4) 1 d PG A 2
H515 H 0.7422 0.4364 0.9658 0.097 Uiso 0.252(4) 1 calc PR A 2
C516 C 0.7514(9) 0.5127(7) 0.9167(4) 0.0804(9) Uani 0.252(4) 1 d PG A 2
H516 H 0.7621 0.4735 0.8888 0.097 Uiso 0.252(4) 1 calc PR A 2
C611 C 0.0539(3) 0.5749(3) 0.9298(2) 0.0614(9) Uani 0.522(4) 1 d PG B 1
H611 H -0.0077 0.5290 0.9285 0.074 Uiso 0.522(4) 1 calc PR B 1
C612 C 0.0564(3) 0.6538(3) 0.9208(2) 0.0614(9) Uani 0.522(4) 1 d PG B 1
H612 H -0.0036 0.6617 0.9133 0.074 Uiso 0.522(4) 1 calc PR B 1
C613 C 0.1465(4) 0.7210(3) 0.9227(2) 0.0614(9) Uani 0.522(4) 1 d PG B 1
H613 H 0.1482 0.7749 0.9166 0.074 Uiso 0.522(4) 1 calc PR B 1
C614 C 0.2343(3) 0.7093(3) 0.9337(2) 0.0614(9) Uani 0.522(4) 1 d PG B 1
H614 H 0.2959 0.7553 0.9350 0.074 Uiso 0.522(4) 1 calc PR B 1
C615 C 0.2318(3) 0.6305(3) 0.94267(19) 0.0614(9) Uani 0.522(4) 1 d PG B 1
H615 H 0.2918 0.6225 0.9501 0.074 Uiso 0.522(4) 1 calc PR B 1
C616 C 0.1417(4) 0.5633(3) 0.94074(19) 0.0614(9) Uani 0.522(4) 1 d PG B 1
H616 H 0.1400 0.5094 0.9469 0.074 Uiso 0.522(4) 1 calc PR B 1
C711 C 0.0347(4) 0.5577(4) 0.9506(2) 0.0614(9) Uani 0.478(4) 1 d PG B 2
H711 H -0.0275 0.5224 0.9588 0.074 Uiso 0.478(4) 1 calc PR B 2
C712 C 0.0399(4) 0.6235(4) 0.9266(2) 0.0614(9) Uani 0.478(4) 1 d PG B 2
H712 H -0.0186 0.6332 0.9186 0.074 Uiso 0.478(4) 1 calc PR B 2
C713 C 0.1309(4) 0.6751(3) 0.9145(2) 0.0614(9) Uani 0.478(4) 1 d PG B 2
H713 H 0.1345 0.7201 0.8982 0.074 Uiso 0.478(4) 1 calc PR B 2
C714 C 0.2165(4) 0.6609(4) 0.9263(2) 0.0614(9) Uani 0.478(4) 1 d PG B 2
H714 H 0.2787 0.6962 0.9180 0.074 Uiso 0.478(4) 1 calc PR B 2
C715 C 0.2113(4) 0.5950(4) 0.9502(2) 0.0614(9) Uani 0.478(4) 1 d PG B 2
H715 H 0.2698 0.5853 0.9583 0.074 Uiso 0.478(4) 1 calc PR B 2
C716 C 0.1203(4) 0.5434(3) 0.9623(2) 0.0614(9) Uani 0.478(4) 1 d PG B 2
H716 H 0.1167 0.4984 0.9787 0.074 Uiso 0.478(4) 1 calc PR B 2

loop_
_atom_site_aniso_label
_atom_site_aniso_U_11
_atom_site_aniso_U_22
_atom_site_aniso_U_33
_atom_site_aniso_U_23
_atom_site_aniso_U_13
_atom_site_aniso_U_12
Si1 0.0169(3) 0.0169(3) 0.0182(3) 0.0065(2) 0.0021(2) 0.0085(3)
S11 0.0170(3) 0.0191(3) 0.0281(3) 0.0088(2) 0.0025(2) 0.0078(2)
S12 0.0259(3) 0.0238(3) 0.0187(3) 0.0088(2) 0.0017(2) 0.0120(3)
O1 0.0181(8) 0.0162(8) 0.0177(8) 0.0057(6) 0.0007(6) 0.0075(6)
C1 0.0186(11) 0.0196(12) 0.0207(12) 0.0058(10) -0.0017(9) 0.0094(10)
C2 0.0196(12) 0.0196(12) 0.0196(12) 0.0058(9) -0.0010(9) 0.0081(10)
C3 0.0241(13) 0.0256(13) 0.0219(12) 0.0056(10) 0.0041(10) 0.0114(11)
C4 0.0333(14) 0.0249(13) 0.0301(14) 0.0044(11) 0.0062(11) 0.0177(12)
C5 0.0332(14) 0.0178(12) 0.0318(14) 0.0078(11) 0.0051(11) 0.0120(11)
C6 0.0210(12) 0.0210(12) 0.0227(12) 0.0076(10) 0.0004(10) 0.0090(10)
C7 0.0215(12) 0.0234(12) 0.0171(11) 0.0062(10) 0.0057(9) 0.0128(10)
C8 0.0211(12) 0.0250(13) 0.0219(12) 0.0050(10) 0.0049(10) 0.0102(10)
C9 0.0209(12) 0.0251(13) 0.0258(13) 0.0045(11) 0.0066(10) 0.0063(10)
C10 0.0328(14) 0.0228(13) 0.0263(13) 0.0088(11) 0.0150(11) 0.0124(11)
C11 0.0315(14) 0.0307(14) 0.0204(12) 0.0117(11) 0.0084(10) 0.0172(12)
C12 0.0245(12) 0.0248(12) 0.0175(12) 0.0064(10) 0.0054(10) 0.0118(10)
C13 0.0260(14) 0.0355(15) 0.0332(15) 0.0111(12) -0.0024(11) 0.0092(12)
C14 0.0444(17) 0.0270(14) 0.0412(17) 0.0169(13) 0.0132(14) 0.0109(13)
C15 0.0276(14) 0.0360(15) 0.0257(14) 0.0098(12) -0.0013(11) 0.0127(12)
C16 0.0248(13) 0.0147(11) 0.0282(13) 0.0076(10) 0.0038(10) 0.0093(10)
C17 0.0244(13) 0.0196(12) 0.0315(14) 0.0113(11) 0.0031(11) 0.0106(10)
C18 0.0286(14) 0.0307(14) 0.0329(15) 0.0184(12) 0.0039(11) 0.0132(11)
C19 0.0264(14) 0.0270(14) 0.0417(16) 0.0161(12) 0.0077(12) 0.0090(11)
C20 0.0218(13) 0.0237(13) 0.0408(16) 0.0098(12) -0.0001(11) 0.0058(11)
C21 0.0242(13) 0.0176(12) 0.0308(14) 0.0054(10) -0.0004(11) 0.0075(10)
C22 0.0243(13) 0.0313(14) 0.0380(16) 0.0178(12) 0.0027(11) 0.0127(11)
C23 0.0336(16) 0.0481(19) 0.056(2) 0.0289(17) 0.0097(15) 0.0053(14)
C24 0.0310(14) 0.0280(14) 0.0301(15) 0.0040(11) -0.0032(12) 0.0085(12)
Si2 0.0156(3) 0.0167(3) 0.0168(3) 0.0060(2) -0.0002(2) 0.0072(2)
S21 0.0227(3) 0.0256(3) 0.0247(3) 0.0131(3) 0.0076(2) 0.0144(3)
S22 0.0213(3) 0.0176(3) 0.0187(3) 0.0047(2) -0.0024(2) 0.0060(2)
O2 0.0166(8) 0.0167(8) 0.0179(8) 0.0064(6) 0.0003(6) 0.0068(6)
C26 0.0190(11) 0.0184(11) 0.0177(11) 0.0035(9) 0.0008(9) 0.0111(9)
C27 0.0203(12) 0.0229(12) 0.0206(12) 0.0033(10) -0.0017(10) 0.0104(10)
C28 0.0186(12) 0.0304(14) 0.0345(15) 0.0086(12) -0.0040(11) 0.0081(11)
C29 0.0229(13) 0.0365(15) 0.0386(16) 0.0126(12) -0.0079(11) 0.0153(12)
C30 0.0294(14) 0.0276(14) 0.0314(14) 0.0118(11) -0.0033(11) 0.0149(11)
C31 0.0230(12) 0.0218(12) 0.0188(12) 0.0038(10) -0.0019(10) 0.0122(10)
C32 0.0123(11) 0.0210(12) 0.0268(13) 0.0061(10) -0.0041(9) 0.0032(9)
C33 0.0174(12) 0.0230(13) 0.0290(14) 0.0024(11) -0.0065(10) 0.0038(10)
C34 0.0224(13) 0.0182(12) 0.0386(15) 0.0026(11) -0.0067(11) 0.0052(10)
C35 0.0162(12) 0.0229(13) 0.0407(16) 0.0106(12) -0.0070(11) 0.0020(10)
C36 0.0136(11) 0.0309(14) 0.0325(14) 0.0133(11) 0.0002(10) 0.0021(10)
C37 0.0127(11) 0.0250(13) 0.0305(14) 0.0076(11) -0.0032(10) 0.0043(10)
C38 0.0362(15) 0.0274(14) 0.0300(15) -0.0011(12) -0.0004(12) 0.0109(12)
C39 0.0280(15) 0.0301(15) 0.056(2) 0.0220(14) -0.0053(13) 0.0036(12)
C40 0.0259(13) 0.0302(14) 0.0342(15) 0.0074(12) 0.0036(11) 0.0113(11)
C41 0.0247(12) 0.0211(12) 0.0203(12) 0.0097(10) -0.0016(10) 0.0124(10)
C42 0.0277(13) 0.0252(13) 0.0203(12) 0.0114(10) -0.0002(10) 0.0121(11)
C43 0.0295(14) 0.0366(15) 0.0265(14) 0.0178(12) 0.0050(11) 0.0164(12)
C44 0.0317(14) 0.0278(14) 0.0346(15) 0.0199(12) -0.0011(12) 0.0077(12)
C45 0.0376(15) 0.0183(12) 0.0329(15) 0.0103(11) -0.0060(12) 0.0084(11)
C46 0.0324(14) 0.0213(12) 0.0248(13) 0.0102(10) -0.0030(11) 0.0135(11)
C47 0.0377(15) 0.0328(15) 0.0210(13) 0.0056(11) 0.0023(11) 0.0158(12)
C48 0.0389(17) 0.0401(17) 0.052(2) 0.0267(15) 0.0045(15) 0.0017(14)
C49 0.0453(17) 0.0286(14) 0.0303(15) 0.0038(12) -0.0014(12) 0.0230(13)
Si3 0.0174(3) 0.0216(3) 0.0164(3) 0.0066(3) 0.0029(2) 0.0094(3)
S31 0.0214(3) 0.0212(3) 0.0193(3) 0.0060(2) 0.0029(2) 0.0059(2)
S32 0.0224(3) 0.0372(4) 0.0259(3) 0.0174(3) 0.0064(2) 0.0170(3)
O3 0.0162(8) 0.0214(8) 0.0168(8) 0.0070(7) 0.0018(6) 0.0075(7)
C51 0.0175(11) 0.0252(12) 0.0177(12) 0.0059(10) 0.0008(9) 0.0097(10)
C52 0.0245(13) 0.0256(13) 0.0175(12) 0.0046(10) 0.0022(10) 0.0088(10)
C53 0.0521(18) 0.0266(14) 0.0337(15) 0.0078(12) 0.0200(14) 0.0195(13)
C54 0.061(2) 0.0394(17) 0.0395(17) 0.0142(14) 0.0308(16) 0.0268(16)
C55 0.0403(16) 0.0357(15) 0.0288(14) 0.0131(12) 0.0172(12) 0.0190(13)
C56 0.0215(12) 0.0289(13) 0.0185(12) 0.0080(10) 0.0028(10) 0.0114(10)
C57 0.0262(13) 0.0206(12) 0.0195(12) 0.0024(10) 0.0051(10) 0.0107(10)
C58 0.0296(14) 0.0204(12) 0.0224(13) 0.0007(10) 0.0018(10) 0.0088(11)
C59 0.0262(14) 0.0199(13) 0.0364(15) -0.0003(11) 0.0041(12) 0.0061(11)
C60 0.0408(16) 0.0173(12) 0.0356(15) 0.0057(11) 0.0144(13) 0.0127(12)
C61 0.0378(15) 0.0240(13) 0.0265(14) 0.0085(11) 0.0084(11) 0.0181(12)
C62 0.0261(13) 0.0223(12) 0.0226(13) 0.0042(10) 0.0048(10) 0.0125(10)
C63 0.0369(16) 0.0337(15) 0.0290(15) 0.0019(12) -0.0097(12) 0.0086(13)
C64 0.054(2) 0.0301(16) 0.058(2) 0.0203(15) 0.0239(17) 0.0133(15)
C65 0.0272(14) 0.0431(17) 0.0318(15) 0.0084(13) -0.0005(12) 0.0135(13)
C66 0.0260(13) 0.0308(14) 0.0207(12) 0.0120(11) 0.0115(10) 0.0149(11)
C67 0.0316(15) 0.0348(15) 0.0286(14) 0.0086(12) 0.0160(12) 0.0084(12)
C68 0.069(2) 0.0296(17) 0.055(2) 0.0080(16) 0.0435(19) 0.0053(17)
C69 0.114(4) 0.046(2) 0.074(3) 0.042(2) 0.074(3) 0.047(2)
C70 0.098(3) 0.082(3) 0.056(2) 0.054(2) 0.057(2) 0.076(3)
C71 0.0423(16) 0.0586(19) 0.0286(15) 0.0288(14) 0.0215(13) 0.0353(15)
C72 0.0197(14) 0.063(2) 0.0368(17) 0.0043(15) 0.0020(12) 0.0027(14)
C73 0.224(7) 0.058(3) 0.142(5) 0.071(3) 0.146(5) 0.085(4)
C74 0.0432(18) 0.108(3) 0.0268(16) 0.0278(18) 0.0043(14) 0.042(2)
Si4 0.0150(3) 0.0233(3) 0.0168(3) 0.0044(3) -0.0012(2) 0.0079(3)
S41 0.0186(3) 0.0233(3) 0.0171(3) 0.0040(2) 0.0002(2) 0.0049(2)
S42 0.0172(3) 0.0230(3) 0.0263(3) 0.0050(2) -0.0011(2) 0.0082(2)
O4 0.0171(8) 0.0248(9) 0.0179(8) 0.0060(7) -0.0003(6) 0.0090(7)
C76 0.0192(12) 0.0294(13) 0.0188(12) 0.0002(10) -0.0010(9) 0.0130(10)
C77 0.0223(13) 0.0425(16) 0.0198(12) 0.0044(11) -0.0005(10) 0.0178(12)
C78 0.0293(15) 0.061(2) 0.0249(14) 0.0115(14) -0.0048(12) 0.0214(14)
C79 0.0237(14) 0.064(2) 0.0307(16) 0.0039(15) -0.0099(12) 0.0140(14)
C80 0.0198(13) 0.0410(16) 0.0341(15) -0.0010(13) -0.0058(11) 0.0072(12)
C81 0.0197(12) 0.0304(14) 0.0240(13) -0.0023(11) -0.0037(10) 0.0122(11)
C82 0.0245(13) 0.0485(17) 0.0184(12) 0.0130(12) -0.0024(10) 0.0186(12)
C83 0.0279(14) 0.063(2) 0.0193(13) 0.0128(13) -0.0018(11) 0.0240(14)
C84 0.0263(15) 0.084(3) 0.0237(14) 0.0265(16) 0.0020(12) 0.0228(16)
C85 0.0306(15) 0.066(2) 0.0333(16) 0.0300(16) -0.0045(12) 0.0138(15)
C86 0.0362(16) 0.0478(18) 0.0349(16) 0.0199(14) -0.0059(13) 0.0175(14)
C87 0.0283(14) 0.0465(17) 0.0251(14) 0.0151(12) -0.0014(11) 0.0201(13)
C88 0.0389(17) 0.078(2) 0.0255(15) 0.0010(15) 0.0034(13) 0.0314(17)
C89 0.045(2) 0.085(3) 0.066(3) 0.051(2) 0.0007(18) 0.0088(19)
C90 0.0444(17) 0.0440(17) 0.0319(15) 0.0120(13) 0.0065(13) 0.0277(14)
C91 0.0130(11) 0.0261(13) 0.0287(14) 0.0013(11) -0.0052(10) 0.0024(10)
C92 0.0165(12) 0.0229(13) 0.0407(16) -0.0020(12) -0.0050(11) 0.0055(10)
C93 0.0234(14) 0.0206(13) 0.0548(19) 0.0034(13) -0.0041(13) 0.0057(11)
C94 0.0219(13) 0.0253(14) 0.0457(17) 0.0112(12) -0.0021(12) 0.0036(11)
C95 0.0221(13) 0.0276(14) 0.0330(15) 0.0076(12) 0.0022(11) 0.0047(11)
C96 0.0148(11) 0.0224(13) 0.0317(14) 0.0022(11) -0.0018(10) 0.0030(10)
C97 0.0326(16) 0.0338(16) 0.0447(18) -0.0087(13) -0.0041(13) 0.0125(13)
C98 0.0433(18) 0.0325(16) 0.059(2) 0.0223(15) 0.0041(15) 0.0111(14)
C99 0.0237(13) 0.0274(14) 0.0336(15) 0.0067(11) 0.0021(11) 0.0121(11)
Li1 0.022(2) 0.027(2) 0.029(2) 0.0094(18) 0.0015(17) 0.0139(18)
Li2 0.029(2) 0.025(2) 0.020(2) 0.0070(17) -0.0001(17) 0.0084(18)
Li3 0.021(2) 0.032(2) 0.025(2) 0.0080(18) 0.0036(17) 0.0126(18)
Li4 0.026(2) 0.027(2) 0.021(2) 0.0069(17) -0.0001(17) 0.0093(18)
Li5 0.026(2) 0.028(2) 0.021(2) 0.0108(18) 0.0021(17) 0.0067(18)
Li6 0.018(2) 0.022(2) 0.029(2) 0.0058(17) 0.0007(17) 0.0066(17)
Li7 0.023(2) 0.022(2) 0.025(2) 0.0045(17) 0.0001(17) 0.0082(17)
Li8 0.025(2) 0.031(2) 0.025(2) 0.0097(18) 0.0023(17) 0.0124(19)
Li9 0.034(2) 0.030(2) 0.036(3) 0.015(2) 0.014(2) 0.017(2)
Li10 0.027(2) 0.044(3) 0.036(3) 0.020(2) 0.003(2) 0.016(2)
Li11 0.043(3) 0.030(2) 0.041(3) 0.013(2) 0.017(2) 0.017(2)
Li12 0.024(2) 0.033(2) 0.036(3) 0.016(2) -0.0020(19) 0.0049(19)
Li13 0.050(3) 0.035(3) 0.036(3) 0.018(2) 0.020(2) 0.025(2)
Li14 0.031(2) 0.029(2) 0.052(3) 0.011(2) -0.013(2) 0.006(2)
Cl1 0.0482(4) 0.0326(4) 0.0370(4) 0.0145(3) 0.0203(3) 0.0185(3)
Cl2 0.0244(3) 0.0337(4) 0.0447(4) 0.0202(3) -0.0072(3) 0.0012(3)
C111 0.0297(15) 0.0530(19) 0.0475(19) 0.0249(16) 0.0035(13) 0.0177(14)
C112 0.0289(15) 0.0316(16) 0.065(2) 0.0183(15) 0.0074(14) 0.0141(13)
C113 0.0303(15) 0.0411(17) 0.0429(17) 0.0008(14) 0.0042(13) 0.0175(13)
C114 0.0293(15) 0.0466(18) 0.0377(16) 0.0167(14) 0.0084(12) 0.0176(13)
C115 0.0265(14) 0.0333(15) 0.0487(18) 0.0140(14) 0.0051(13) 0.0129(12)
C116 0.0233(14) 0.0423(17) 0.0414(17) 0.0072(14) 0.0005(12) 0.0091(12)
C211 0.0267(14) 0.0388(16) 0.0322(15) 0.0085(13) -0.0002(12) 0.0079(12)
C212 0.0273(14) 0.0428(17) 0.0368(16) 0.0192(14) 0.0027(12) 0.0076(13)
C213 0.0249(14) 0.0534(19) 0.0326(16) 0.0118(14) 0.0005(12) 0.0091(13)
C214 0.0263(15) 0.0395(17) 0.0525(19) -0.0015(15) -0.0010(13) 0.0127(13)
C215 0.0310(15) 0.0441(18) 0.056(2) 0.0187(15) 0.0024(14) 0.0216(14)
C216 0.0298(15) 0.0488(18) 0.0350(16) 0.0135(14) -0.0034(12) 0.0158(13)
C311 0.0477(18) 0.0214(14) 0.0446(18) 0.0067(13) -0.0089(14) 0.0091(13)
C312 0.0350(17) 0.0270(15) 0.078(2) 0.0065(16) -0.0130(16) 0.0099(13)
C313 0.0380(18) 0.0332(17) 0.072(2) 0.0090(16) 0.0205(17) 0.0051(14)
C314 0.070(2) 0.0313(16) 0.0370(17) 0.0138(14) 0.0115(16) 0.0161(16)
C315 0.0445(17) 0.0313(15) 0.0385(17) 0.0038(13) -0.0075(14) 0.0163(14)
C316 0.0323(15) 0.0272(14) 0.0423(17) 0.0056(13) 0.0041(13) 0.0078(12)
C411 0.101(2) 0.0626(15) 0.0647(16) -0.0057(12) -0.0130(13) 0.0260(13)
C412 0.101(2) 0.0626(15) 0.0647(16) -0.0057(12) -0.0130(13) 0.0260(13)
C413 0.101(2) 0.0626(15) 0.0647(16) -0.0057(12) -0.0130(13) 0.0260(13)
C414 0.101(2) 0.0626(15) 0.0647(16) -0.0057(12) -0.0130(13) 0.0260(13)
C415 0.101(2) 0.0626(15) 0.0647(16) -0.0057(12) -0.0130(13) 0.0260(13)
C416 0.101(2) 0.0626(15) 0.0647(16) -0.0057(12) -0.0130(13) 0.0260(13)
C511 0.101(2) 0.0626(15) 0.0647(16) -0.0057(12) -0.0130(13) 0.0260(13)
C512 0.101(2) 0.0626(15) 0.0647(16) -0.0057(12) -0.0130(13) 0.0260(13)
C513 0.101(2) 0.0626(15) 0.0647(16) -0.0057(12) -0.0130(13) 0.0260(13)
C514 0.101(2) 0.0626(15) 0.0647(16) -0.0057(12) -0.0130(13) 0.0260(13)
C515 0.101(2) 0.0626(15) 0.0647(16) -0.0057(12) -0.0130(13) 0.0260(13)
C516 0.101(2) 0.0626(15) 0.0647(16) -0.0057(12) -0.0130(13) 0.0260(13)
C611 0.0702(16) 0.060(2) 0.0491(14) -0.0039(14) -0.0071(12) 0.0270(17)
C612 0.0702(16) 0.060(2) 0.0491(14) -0.0039(14) -0.0071(12) 0.0270(17)
C613 0.0702(16) 0.060(2) 0.0491(14) -0.0039(14) -0.0071(12) 0.0270(17)
C614 0.0702(16) 0.060(2) 0.0491(14) -0.0039(14) -0.0071(12) 0.0270(17)
C615 0.0702(16) 0.060(2) 0.0491(14) -0.0039(14) -0.0071(12) 0.0270(17)
C616 0.0702(16) 0.060(2) 0.0491(14) -0.0039(14) -0.0071(12) 0.0270(17)
C711 0.0702(16) 0.060(2) 0.0491(14) -0.0039(14) -0.0071(12) 0.0270(17)
C712 0.0702(16) 0.060(2) 0.0491(14) -0.0039(14) -0.0071(12) 0.0270(17)
C713 0.0702(16) 0.060(2) 0.0491(14) -0.0039(14) -0.0071(12) 0.0270(17)
C714 0.0702(16) 0.060(2) 0.0491(14) -0.0039(14) -0.0071(12) 0.0270(17)
C715 0.0702(16) 0.060(2) 0.0491(14) -0.0039(14) -0.0071(12) 0.0270(17)
C716 0.0702(16) 0.060(2) 0.0491(14) -0.0039(14) -0.0071(12) 0.0270(17)

loop_
_atom_type_symbol
_atom_type_description
_atom_type_scat_dispersion_real
_atom_type_scat_dispersion_imag
_atom_type_scat_source
C C 0.0033 0.0016 'International Tables Vol C Tables 4.2.6.8 and 6.1.1.4'
H H 0.0000 0.0000 'International Tables Vol C Tables 4.2.6.8 and 6.1.1.4'
Cl Cl 0.1484 0.1585 'International Tables Vol C Tables 4.2.6.8 and 6.1.1.4'
Li Li -0.0003 0.0001 'International Tables Vol C Tables 4.2.6.8 and 6.1.1.4'
O O 0.0106 0.0060 'International Tables Vol C Tables 4.2.6.8 and 6.1.1.4'
S S 0.1246 0.1234 'International Tables Vol C Tables 4.2.6.8 and 6.1.1.4'
Si Si 0.0817 0.0704 'International Tables Vol C Tables 4.2.6.8 and 6.1.1.4'

loop_
_geom_angle_atom_site_label_1
_geom_angle_atom_site_label_2
_geom_angle_atom_site_label_3
_geom_angle
O1 Si1 C1 112.24(9)
O1 Si1 S11 108.01(6)
C1 Si1 S11 111.34(8)
O1 Si1 S12 108.11(7)
C1 Si1 S12 109.74(7)
S11 Si1 S12 107.22(4)
Si1 S11 Li11 79.99(12)
Si1 S11 Li6 122.81(10)
Li11 S11 Li6 123.37(14)
Si1 S11 Li1 69.23(9)
Li11 S11 Li1 142.25(15)
Li6 S11 Li1 62.83(13)
Si1 S11 Li9 80.15(10)
Li11 S11 Li9 60.75(14)
Li6 S11 Li9 72.51(13)
Li1 S11 Li9 92.04(14)
Si1 S12 Li8 128.18(10)
Si1 S12 Li4 69.06(10)
Li8 S12 Li4 64.16(14)
Si1 S12 Li9 84.01(11)
Li8 S12 Li9 76.45(14)
Li4 S12 Li9 91.64(14)
Si1 S12 Li11 74.95(11)
Li8 S12 Li11 128.97(14)
Li4 S12 Li11 136.24(14)
Li9 S12 Li11 60.08(14)
Si1 O1 Li5 157.97(17)
Si1 O1 Li4 98.56(15)
Li5 O1 Li4 92.49(19)
Si1 O1 Li1 98.78(15)
Li5 O1 Li1 90.33(19)
Li4 O1 Li1 124.7(2)
C2 C1 C6 115.8(2)
C2 C1 Si1 122.00(17)
C6 C1 Si1 122.13(18)
C3 C2 C1 121.6(2)
C3 C2 C7 113.6(2)
C1 C2 C7 124.7(2)
C4 C3 C2 121.3(2)
C4 C3 H3 119.4
C2 C3 H3 119.4
C3 C4 C5 118.6(2)
C3 C4 H4 120.7
C5 C4 H4 120.7
C4 C5 C6 121.5(2)
C4 C5 H5 119.2
C6 C5 H5 119.2
C5 C6 C1 121.1(2)
C5 C6 C16 114.2(2)
C1 C6 C16 124.7(2)
C8 C7 C12 119.9(2)
C8 C7 C2 120.1(2)
C12 C7 C2 119.9(2)
C8 C7 Li5 78.28(16)
C12 C7 Li5 68.31(15)
C2 C7 Li5 128.76(17)
C9 C8 C7 119.1(2)
C9 C8 C13 119.9(2)
C7 C8 C13 121.0(2)
C9 C8 Li5 70.68(16)
C7 C8 Li5 73.20(16)
C13 C8 Li5 125.75(19)
C10 C9 C8 122.2(2)
C10 C9 Li5 68.30(16)
C8 C9 Li5 80.73(17)
C10 C9 H9 118.9
C8 C9 H9 118.9
Li5 C9 H9 123.3
C11 C10 C9 118.0(2)
C11 C10 C14 121.1(2)
C9 C10 C14 120.9(2)
C11 C10 Li5 70.93(17)
C9 C10 Li5 81.67(17)
C14 C10 Li5 116.42(19)
C10 C11 C12 122.0(2)
C10 C11 Li5 77.42(18)
C12 C11 Li5 79.72(17)
C10 C11 H11 119.0
C12 C11 H11 119.0
Li5 C11 H11 114.1
C11 C12 C7 119.0(2)
C11 C12 C15 120.1(2)
C7 C12 C15 121.0(2)
C11 C12 Li5 68.82(16)
C7 C12 Li5 81.96(17)
C15 C12 Li5 117.96(18)
C8 C13 H131 109.5
C8 C13 H132 109.5
H131 C13 H132 109.5
C8 C13 H133 109.5
H131 C13 H133 109.5
H132 C13 H133 109.5
C10 C14 H141 109.5
C10 C14 H142 109.5
H141 C14 H142 109.5
C10 C14 H143 109.5
H141 C14 H143 109.5
H142 C14 H143 109.5
C12 C15 H151 109.5
C12 C15 H152 109.5
H151 C15 H152 109.5
C12 C15 H153 109.5
H151 C15 H153 109.5
H152 C15 H153 109.5
C21 C16 C17 119.4(2)
C21 C16 C6 119.7(2)
C17 C16 C6 120.4(2)
C21 C16 Li11 80.57(19)
C17 C16 Li11 75.02(18)
C6 C16 Li11 122.00(19)
C18 C17 C16 118.9(2)
C18 C17 C22 119.9(2)
C16 C17 C22 121.2(2)
C18 C17 Li11 78.68(18)
C16 C17 Li11 71.89(18)
C22 C17 Li11 121.2(2)
C19 C18 C17 122.7(2)
C19 C18 Li11 80.44(19)
C17 C18 Li11 69.75(17)
C19 C18 H18 118.6
C17 C18 H18 118.6
Li11 C18 H18 122.3
C18 C19 C20 117.4(2)
C18 C19 C23 120.9(3)
C20 C19 C23 121.7(3)
C18 C19 Li11 69.74(18)
C20 C19 Li11 74.56(19)
C23 C19 Li11 125.6(2)
C21 C20 C19 122.2(2)
C21 C20 Li11 70.87(18)
C19 C20 Li11 75.84(19)
C21 C20 H20 118.9
C19 C20 H20 118.9
Li11 C20 H20 126.3
C20 C21 C16 119.2(2)
C20 C21 C24 119.6(2)
C16 C21 C24 121.2(2)
C20 C21 Li11 79.11(19)
C16 C21 Li11 67.47(17)
C24 C21 Li11 125.3(2)
C17 C22 H221 109.5
C17 C22 H222 109.5
H221 C22 H222 109.5
C17 C22 H223 109.5
H221 C22 H223 109.5
H222 C22 H223 109.5
C19 C23 H231 109.5
C19 C23 H232 109.5
H231 C23 H232 109.5
C19 C23 H233 109.5
H231 C23 H233 109.5
H232 C23 H233 109.5
C21 C24 H241 109.5
C21 C24 H242 109.5
H241 C24 H242 109.5
C21 C24 H243 109.5
H241 C24 H243 109.5
H242 C24 H243 109.5
O2 Si2 C26 111.29(9)
O2 Si2 S21 107.45(6)
C26 Si2 S21 114.38(8)
O2 Si2 S22 107.59(7)
C26 Si2 S22 108.42(7)
S21 Si2 S22 107.46(4)
Si2 S21 Li12 78.44(11)
Si2 S21 Li1 69.39(9)
Li12 S21 Li1 135.44(15)
Si2 S21 Li5 118.15(10)
Li12 S21 Li5 111.32(14)
Li1 S21 Li5 62.51(13)
Si2 S21 Li10 76.03(8)
Li12 S21 Li10 54.53(13)
Li1 S21 Li10 87.54(13)
Li5 S21 Li10 65.74(13)
Si2 S22 Li10 96.00(12)
Si2 S22 Li7 130.57(10)
Li10 S22 Li7 73.86(15)
Si2 S22 Li2 68.41(10)
Li10 S22 Li2 92.87(14)
Li7 S22 Li2 64.11(13)
Si2 S22 Li12 75.67(10)
Li10 S22 Li12 64.64(14)
Li7 S22 Li12 133.47(14)
Li2 S22 Li12 135.12(14)
Si2 O2 Li6 155.48(16)
Si2 O2 Li2 99.80(15)
Li6 O2 Li2 93.7(2)
Si2 O2 Li1 99.32(15)
Li6 O2 Li1 90.97(19)
Li2 O2 Li1 121.0(2)
C31 C26 C27 116.2(2)
C31 C26 Si2 121.51(17)
C27 C26 Si2 122.16(17)
C28 C27 C26 120.9(2)
C28 C27 C32 114.6(2)
C26 C27 C32 124.5(2)
C29 C28 C27 121.6(2)
C29 C28 H28 119.2
C27 C28 H28 119.2
C30 C29 C28 118.6(2)
C30 C29 H29 120.7
C28 C29 H29 120.7
C29 C30 C31 121.1(2)
C29 C30 H30 119.5
C31 C30 H30 119.5
C30 C31 C26 121.5(2)
C30 C31 C41 115.8(2)
C26 C31 C41 122.6(2)
C37 C32 C33 120.2(2)
C37 C32 C27 120.3(2)
C33 C32 C27 119.4(2)
C37 C32 Li6 70.88(16)
C33 C32 Li6 75.51(16)
C27 C32 Li6 128.27(17)
C34 C33 C32 118.8(2)
C34 C33 C38 120.0(2)
C32 C33 C38 121.2(2)
C34 C33 Li6 69.38(17)
C32 C33 Li6 74.57(16)
C38 C33 Li6 126.24(19)
C35 C34 C33 122.2(2)
C35 C34 Li6 69.49(17)
C33 C34 Li6 80.43(17)
C35 C34 H34 118.9
C33 C34 H34 118.9
Li6 C34 H34 122.3
C34 C35 C36 118.0(2)
C34 C35 C39 121.6(2)
C36 C35 C39 120.3(3)
C34 C35 Li6 78.74(18)
C36 C35 Li6 74.07(17)
C39 C35 Li6 114.66(19)
C35 C36 C37 121.5(2)
C35 C36 Li6 73.25(17)
C37 C36 Li6 79.43(17)
C35 C36 H36 119.2
C37 C36 H36 119.2
Li6 C36 H36 118.9
C36 C37 C32 119.2(2)
C36 C37 C40 119.5(2)
C32 C37 C40 121.2(2)
C36 C37 Li6 68.90(16)
C32 C37 Li6 78.74(17)
C40 C37 Li6 119.46(19)
C33 C38 H381 109.5
C33 C38 H382 109.5
H381 C38 H382 109.5
C33 C38 H383 109.5
H381 C38 H383 109.5
H382 C38 H383 109.5
C35 C39 H391 109.5
C35 C39 H392 109.5
H391 C39 H392 109.5
C35 C39 H393 109.5
H391 C39 H393 109.5
H392 C39 H393 109.5
C37 C40 H401 109.5
C37 C40 H402 109.5
H401 C40 H402 109.5
C37 C40 H403 109.5
H401 C40 H403 109.5
H402 C40 H403 109.5
C46 C41 C42 120.0(2)
C46 C41 C31 121.7(2)
C42 C41 C31 118.3(2)
C46 C41 Li12 75.34(17)
C42 C41 Li12 76.71(17)
C31 C41 Li12 122.13(17)
C43 C42 C41 119.2(2)
C43 C42 C47 120.0(2)
C41 C42 C47 120.8(2)
C43 C42 Li12 73.52(17)
C41 C42 Li12 72.67(17)
C47 C42 Li12 126.86(19)
C44 C43 C42 121.7(3)
C44 C43 Li12 73.22(18)
C42 C43 Li12 76.31(17)
C44 C43 H43 119.1
C42 C43 H43 119.1
Li12 C43 H43 122.7
C43 C44 C45 118.3(2)
C43 C44 C48 121.0(3)
C45 C44 C48 120.7(3)
C43 C44 Li12 76.38(18)
C45 C44 Li12 73.84(18)
C48 C44 Li12 121.1(2)
C44 C45 C46 122.0(2)
C44 C45 Li12 75.18(18)
C46 C45 Li12 76.91(17)
C44 C45 H45 119.0
C46 C45 H45 119.0
Li12 C45 H45 119.8
C45 C46 C41 118.5(2)
C45 C46 C49 120.1(2)
C41 C46 C49 121.4(2)
C45 C46 Li12 72.32(17)
C41 C46 Li12 73.92(17)
C49 C46 Li12 125.50(19)
C42 C47 H471 109.5
C42 C47 H472 109.5
H471 C47 H472 109.5
C42 C47 H473 109.5
H471 C47 H473 109.5
H472 C47 H473 109.5
C44 C48 H481 109.5
C44 C48 H482 109.5
H481 C48 H482 109.5
C44 C48 H483 109.5
H481 C48 H483 109.5
H482 C48 H483 109.5
C46 C49 H491 109.5
C46 C49 H492 109.5
H491 C49 H492 109.5
C46 C49 H493 109.5
H491 C49 H493 109.5
H492 C49 H493 109.5
O3 Si3 C51 111.11(10)
O3 Si3 S32 107.99(6)
C51 Si3 S32 112.39(8)
O3 Si3 S31 108.25(7)
C51 Si3 S31 110.04(8)
S32 Si3 S31 106.88(4)
Si3 S31 Li6 129.23(10)
Si3 S31 Li13 77.00(12)
Li6 S31 Li13 129.81(14)
Si3 S31 Li9 87.93(11)
Li6 S31 Li9 75.51(14)
Li13 S31 Li9 62.21(14)
Si3 S31 Li2 68.61(10)
Li6 S31 Li2 64.01(13)
Li13 S31 Li2 136.74(15)
Li9 S31 Li2 90.48(14)
Si3 S32 Li8 121.32(10)
Si3 S32 Li13 77.35(11)
Li8 S32 Li13 120.38(15)
Si3 S32 Li3 68.69(9)
Li8 S32 Li3 62.60(13)
Li13 S32 Li3 137.17(14)
Si3 S32 Li9 79.56(9)
Li8 S32 Li9 70.26(13)
Li13 S32 Li9 57.71(14)
Li3 S32 Li9 90.30(13)
Si3 O3 Li7 154.86(16)
Si3 O3 Li3 99.79(15)
Li7 O3 Li3 91.7(2)
Si3 O3 Li2 99.41(15)
Li7 O3 Li2 93.10(19)
Li3 O3 Li2 122.1(2)
C52 C51 C56 116.2(2)
C52 C51 Si3 121.72(18)
C56 C51 Si3 122.07(18)
C53 C52 C51 121.1(2)
C53 C52 C57 113.3(2)
C51 C52 C57 125.6(2)
C54 C53 C52 121.4(3)
C54 C53 H53 119.3
C52 C53 H53 119.3
C53 C54 C55 119.2(3)
C53 C54 H54 120.4
C55 C54 H54 120.4
C54 C55 C56 120.7(3)
C54 C55 H55 119.6
C56 C55 H55 119.6
C55 C56 C51 121.4(2)
C55 C56 C66 115.5(2)
C51 C56 C66 123.1(2)
C62 C57 C58 119.5(2)
C62 C57 C52 120.2(2)
C58 C57 C52 120.0(2)
C62 C57 Li7 73.03(16)
C58 C57 Li7 73.68(16)
C52 C57 Li7 129.21(18)
C59 C58 C57 119.0(2)
C59 C58 C63 120.4(2)
C57 C58 C63 120.5(2)
C59 C58 Li7 71.27(17)
C57 C58 Li7 75.44(16)
C63 C58 Li7 122.63(19)
C58 C59 C60 122.3(3)
C58 C59 Li7 77.69(17)
C60 C59 Li7 73.21(18)
C58 C59 H59 118.9
C60 C59 H59 118.9
Li7 C59 H59 121.3
C61 C60 C59 118.1(2)
C61 C60 C64 121.3(3)
C59 C60 C64 120.5(3)
C61 C60 Li7 74.83(17)
C59 C60 Li7 75.03(17)
C64 C60 Li7 117.3(2)
C60 C61 C62 121.7(2)
C60 C61 Li7 73.54(17)
C62 C61 Li7 77.06(17)
C60 C61 H61 119.2
C62 C61 H61 119.2
Li7 C61 H61 121.4
C61 C62 C57 119.4(2)
C61 C62 C65 119.3(2)
C57 C62 C65 121.3(2)
C61 C62 Li7 71.49(17)
C57 C62 Li7 76.12(16)
C65 C62 Li7 120.84(19)
C58 C63 H631 109.5
C58 C63 H632 109.5
H631 C63 H632 109.5
C58 C63 H633 109.5
H631 C63 H633 109.5
H632 C63 H633 109.5
C60 C64 H641 109.5
C60 C64 H642 109.5
H641 C64 H642 109.5
C60 C64 H643 109.5
H641 C64 H643 109.5
H642 C64 H643 109.5
C62 C65 H651 109.5
C62 C65 H652 109.5
H651 C65 H652 109.5
C62 C65 H653 109.5
H651 C65 H653 109.5
H652 C65 H653 109.5
C67 C66 C71 119.5(3)
C67 C66 C56 120.6(2)
C71 C66 C56 119.7(2)
C67 C66 Li13 76.86(19)
C71 C66 Li13 76.23(19)
C56 C66 Li13 122.13(19)
C66 C67 C68 119.1(3)
C66 C67 C72 121.0(3)
C68 C67 C72 119.8(3)
C66 C67 Li13 71.76(19)
C68 C67 Li13 74.6(2)
C72 C67 Li13 125.7(2)
C69 C68 C67 122.2(4)
C69 C68 Li13 75.0(2)
C67 C68 Li13 74.40(19)
C69 C68 H68 118.9
C67 C68 H68 118.9
Li13 C68 H68 123.1
C70 C69 C68 117.3(3)
C70 C69 C73 122.2(5)
C68 C69 C73 120.6(5)
C70 C69 Li13 73.7(2)
C68 C69 Li13 74.4(2)
C73 C69 Li13 122.3(3)
C69 C70 C71 123.3(3)
C69 C70 Li13 75.8(2)
C71 C70 Li13 74.62(19)
C69 C70 H70 118.3
C71 C70 H70 118.3
Li13 C70 H70 122.5
C70 C71 C66 118.3(3)
C70 C71 C74 121.0(3)
C66 C71 C74 120.7(3)
C70 C71 Li13 74.2(2)
C66 C71 Li13 72.11(18)
C74 C71 Li13 126.0(2)
C67 C72 H721 109.5
C67 C72 H722 109.5
H721 C72 H722 109.5
C67 C72 H723 109.5
H721 C72 H723 109.5
H722 C72 H723 109.5
C69 C73 H731 109.5
C69 C73 H732 109.5
H731 C73 H732 109.5
C69 C73 H733 109.5
H731 C73 H733 109.5
H732 C73 H733 109.5
C71 C74 H741 109.5
C71 C74 H742 109.5
H741 C74 H742 109.5
C71 C74 H743 109.5
H741 C74 H743 109.5
H742 C74 H743 109.5
O4 Si4 C76 111.68(10)
O4 Si4 S42 108.99(7)
C76 Si4 S42 108.56(8)
O4 Si4 S41 107.11(7)
C76 Si4 S41 113.50(8)
S42 Si4 S41 106.81(4)
Si4 S41 Li14 80.69(13)
Si4 S41 Li5 127.83(10)
Li14 S41 Li5 124.79(15)
Si4 S41 Li4 70.08(10)
Li14 S41 Li4 143.14(16)
Li5 S41 Li4 64.25(13)
Si4 S41 Li10 80.63(11)
Li14 S41 Li10 61.37(15)
Li5 S41 Li10 76.68(15)
Li4 S41 Li10 91.36(14)
Si4 S42 Li10 83.09(11)
Si4 S42 Li7 122.14(10)
Li10 S42 Li7 71.84(14)
Si4 S42 Li3 67.99(9)
Li10 S42 Li3 91.87(14)
Li7 S42 Li3 61.92(13)
Si4 S42 Li14 74.44(10)
Li10 S42 Li14 59.00(14)
Li7 S42 Li14 126.06(14)
Li3 S42 Li14 134.88(14)
Si4 O4 Li8 157.48(17)
Si4 O4 Li3 99.83(16)
Li8 O4 Li3 91.0(2)
Si4 O4 Li4 99.39(15)
Li8 O4 Li4 91.4(2)
Li3 O4 Li4 122.0(2)
C81 C76 C77 116.2(2)
C81 C76 Si4 122.12(18)
C77 C76 Si4 121.57(19)
C78 C77 C76 120.6(3)
C78 C77 C82 114.4(2)
C76 C77 C82 125.0(2)
C79 C78 C77 121.7(3)
C79 C78 H78 119.1
C77 C78 H78 119.1
C78 C79 C80 119.2(3)
C78 C79 H79 120.4
C80 C79 H79 120.4
C79 C80 C81 120.5(3)
C79 C80 H80 119.8
C81 C80 H80 119.8
C80 C81 C76 121.7(3)
C80 C81 C91 113.7(2)
C76 C81 C91 124.5(2)
C87 C82 C83 119.7(3)
C87 C82 C77 119.6(2)
C83 C82 C77 120.5(3)
C87 C82 Li8 74.48(18)
C83 C82 Li8 71.73(18)
C77 C82 Li8 128.92(18)
C84 C83 C82 118.9(3)
C84 C83 C88 120.3(3)
C82 C83 C88 120.8(3)
C84 C83 Li8 69.37(18)
C82 C83 Li8 78.30(18)
C88 C83 Li8 120.8(2)
C85 C84 C83 122.5(3)
C85 C84 Li8 73.24(19)
C83 C84 Li8 79.96(19)
C85 C84 H84 118.8
C83 C84 H84 118.8
Li8 C84 H84 118.7
C84 C85 C86 118.0(3)
C84 C85 C89 120.6(3)
C86 C85 C89 121.4(3)
C84 C85 Li8 75.13(19)
C86 C85 Li8 77.82(18)
C89 C85 Li8 115.0(2)
C85 C86 C87 121.7(3)
C85 C86 Li8 70.81(19)
C87 C86 Li8 80.17(18)
C85 C86 H86 119.2
C87 C86 H86 119.2
Li8 C86 H86 120.8
C86 C87 C82 119.2(3)
C86 C87 C90 120.0(3)
C82 C87 C90 120.7(3)
C86 C87 Li8 69.72(18)
C82 C87 Li8 76.07(17)
C90 C87 Li8 122.78(19)
C83 C88 H881 109.5
C83 C88 H882 109.5
H881 C88 H882 109.5
C83 C88 H883 109.5
H881 C88 H883 109.5
H882 C88 H883 109.5
C85 C89 H891 109.5
C85 C89 H892 109.5
H891 C89 H892 109.5
C85 C89 H893 109.5
H891 C89 H893 109.5
H892 C89 H893 109.5
C87 C90 H901 109.5
C87 C90 H902 109.5
H901 C90 H902 109.5
C87 C90 H903 109.5
H901 C90 H903 109.5
H902 C90 H903 109.5
C96 C91 C92 119.4(2)
C96 C91 C81 119.5(2)
C92 C91 C81 120.7(2)
C96 C91 Li14 77.63(19)
C92 C91 Li14 76.77(18)
C81 C91 Li14 121.9(2)
C93 C92 C91 119.0(3)
C93 C92 C97 120.0(2)
C91 C92 C97 121.0(3)
C93 C92 Li14 77.4(2)
C91 C92 Li14 70.85(17)
C97 C92 Li14 123.9(2)
C92 C93 C94 122.6(3)
C92 C93 Li14 71.70(19)
C94 C93 Li14 76.5(2)
C92 C93 H93 118.7
C94 C93 H93 118.7
Li14 C93 H93 124.7
C93 C94 C95 117.6(3)
C93 C94 C98 121.4(3)
C95 C94 C98 121.0(3)
C93 C94 Li14 73.2(2)
C95 C94 Li14 73.52(19)
C98 C94 Li14 123.1(2)
C94 C95 C96 122.1(3)
C94 C95 Li14 76.18(19)
C96 C95 Li14 72.13(18)
C94 C95 H95 119.0
C96 C95 H95 119.0
Li14 C95 H95 124.3
C95 C96 C91 119.1(2)
C95 C96 C99 119.6(2)
C91 C96 C99 121.3(2)
C95 C96 Li14 76.97(19)
C91 C96 Li14 70.17(18)
C99 C96 Li14 125.31(19)
C92 C97 H971 109.5
C92 C97 H972 109.5
H971 C97 H972 109.5
C92 C97 H973 109.5
H971 C97 H973 109.5
H972 C97 H973 109.5
C94 C98 H981 109.5
C94 C98 H982 109.5
H981 C98 H982 109.5
C94 C98 H983 109.5
H981 C98 H983 109.5
H982 C98 H983 109.5
C96 C99 H991 109.5
C96 C99 H992 109.5
H991 C99 H992 109.5
C96 C99 H993 109.5
H991 C99 H993 109.5
H992 C99 H993 109.5
O2 Li1 O1 139.1(2)
O2 Li1 S21 83.84(15)
O1 Li1 S21 102.80(18)
O2 Li1 S11 101.11(18)
O1 Li1 S11 83.58(15)
S21 Li1 S11 163.92(19)
O2 Li2 O3 157.0(3)
O2 Li2 S22 83.57(15)
O3 Li2 S22 99.31(17)
O2 Li2 S31 98.99(17)
O3 Li2 S31 83.47(15)
S22 Li2 S31 166.69(19)
O3 Li3 O4 140.8(3)
O3 Li3 S32 83.28(15)
O4 Li3 S32 101.20(18)
O3 Li3 S42 101.19(18)
O4 Li3 S42 82.79(15)
S32 Li3 S42 167.51(19)
O1 Li4 O4 152.5(3)
O1 Li4 S41 100.37(17)
O4 Li4 S41 83.28(15)
O1 Li4 S12 83.94(16)
O4 Li4 S12 100.07(17)
S41 Li4 S12 164.03(19)
O1 Li5 C11 119.4(2)
O1 Li5 S41 102.88(18)
C11 Li5 S41 124.87(18)
O1 Li5 S21 104.35(18)
C11 Li5 S21 84.28(14)
S41 Li5 S21 119.25(17)
O1 Li5 C10 136.7(2)
C11 Li5 C10 31.66(10)
S41 Li5 C10 93.23(15)
S21 Li5 C10 102.01(15)
O1 Li5 C12 88.12(17)
C11 Li5 C12 31.46(9)
S41 Li5 C12 138.94(18)
S21 Li5 C12 95.12(14)
C10 Li5 C12 55.66(12)
O1 Li5 C9 115.5(2)
C11 Li5 C9 53.71(12)
S41 Li5 C9 77.66(13)
S21 Li5 C9 132.04(17)
C10 Li5 C9 30.03(9)
C12 Li5 C9 62.12(12)
O1 Li5 C7 74.02(15)
C11 Li5 C7 53.78(11)
S41 Li5 C7 115.75(16)
S21 Li5 C7 123.59(17)
C10 Li5 C7 62.79(12)
C12 Li5 C7 29.73(8)
C9 Li5 C7 51.36(10)
O1 Li5 C8 87.37(17)
C11 Li5 C8 61.93(12)
S41 Li5 C8 88.50(14)
S21 Li5 C8 145.37(17)
C10 Li5 C8 52.73(11)
C12 Li5 C8 52.14(11)
C9 Li5 C8 28.59(8)
C7 Li5 C8 28.52(8)
O2 Li6 C35 140.7(2)
O2 Li6 C36 125.8(2)
C35 Li6 C36 32.68(10)
O2 Li6 S31 103.28(18)
C35 Li6 S31 104.31(16)
C36 Li6 S31 84.54(14)
O2 Li6 S11 104.52(18)
C35 Li6 S11 92.66(15)
C36 Li6 S11 123.93(17)
S31 Li6 S11 108.35(15)
O2 Li6 C34 115.0(2)
C35 Li6 C34 31.77(10)
C36 Li6 C34 56.11(12)
S31 Li6 C34 136.07(18)
S11 Li6 C34 82.93(13)
O2 Li6 C37 94.15(17)
C35 Li6 C37 57.13(12)
C36 Li6 C37 31.68(9)
S31 Li6 C37 92.99(14)
S11 Li6 C37 147.09(18)
C34 Li6 C37 64.54(12)
O2 Li6 C32 76.59(15)
C35 Li6 C32 65.39(12)
C36 Li6 C32 55.09(11)
S31 Li6 C32 120.85(16)
S11 Li6 C32 129.33(17)
C34 Li6 C32 53.90(11)
C37 Li6 C32 30.38(9)
O2 Li6 C33 86.46(17)
C35 Li6 C33 55.58(12)
C36 Li6 C33 64.50(13)
S31 Li6 C33 146.59(17)
S11 Li6 C33 99.67(15)
C34 Li6 C33 30.19(9)
C37 Li6 C33 54.09(11)
C32 Li6 C33 29.92(9)
O3 Li7 S22 103.13(18)
O3 Li7 C60 142.6(2)
S22 Li7 C60 102.66(16)
O3 Li7 C61 124.9(2)
S22 Li7 C61 86.76(14)
C60 Li7 C61 31.63(10)
O3 Li7 C59 119.3(2)
S22 Li7 C59 134.13(18)
C60 Li7 C59 31.77(10)
C61 Li7 C59 55.64(12)
O3 Li7 S42 104.49(18)
S22 Li7 S42 105.44(15)
C60 Li7 S42 94.15(15)
C61 Li7 S42 125.04(17)
C59 Li7 S42 81.37(13)
O3 Li7 C62 93.64(18)
S22 Li7 C62 97.60(15)
C60 Li7 C62 56.36(12)
C61 Li7 C62 31.46(9)
C59 Li7 C62 64.91(13)
S42 Li7 C62 146.26(18)
O3 Li7 C58 89.23(17)
S22 Li7 C58 151.13(18)
C60 Li7 C58 56.24(12)
C61 Li7 C58 65.03(13)
C59 Li7 C58 31.03(9)
S42 Li7 C58 96.30(15)
C62 Li7 C58 55.12(11)
O3 Li7 C57 77.18(16)
S22 Li7 C57 126.47(17)
C60 Li7 C57 65.74(13)
C61 Li7 C57 55.42(11)
C59 Li7 C57 55.12(12)
S42 Li7 C57 126.67(17)
C62 Li7 C57 30.85(9)
C58 Li7 C57 30.89(9)
O4 Li8 S12 104.39(19)
O4 Li8 C85 138.8(2)
S12 Li8 C85 97.61(17)
O4 Li8 S32 105.11(19)
S12 Li8 S32 111.50(16)
C85 Li8 S32 98.40(16)
O4 Li8 C84 120.2(2)
S12 Li8 C84 128.78(19)
C85 Li8 C84 31.62(12)
S32 Li8 C84 81.32(14)
O4 Li8 C86 117.1(2)
S12 Li8 C86 84.08(15)
C85 Li8 C86 31.37(11)
S32 Li8 C86 129.75(18)
C84 Li8 C86 54.85(13)
O4 Li8 C83 89.76(18)
S12 Li8 C83 147.41(19)
C85 Li8 C83 55.54(13)
S32 Li8 C83 92.21(15)
C84 Li8 C83 30.67(11)
C86 Li8 C83 63.39(13)
O4 Li8 C87 87.63(17)
S12 Li8 C87 97.49(15)
C85 Li8 C87 54.87(12)
S32 Li8 C87 143.60(19)
C84 Li8 C87 63.12(13)
C86 Li8 C87 30.11(10)
C83 Li8 C87 53.22(11)
O4 Li8 C82 74.82(16)
S12 Li8 C82 126.02(17)
C85 Li8 C82 64.06(13)
S32 Li8 C82 120.87(17)
C84 Li8 C82 53.77(12)
C86 Li8 C82 53.24(12)
C83 Li8 C82 29.97(9)
C87 Li8 C82 29.45(9)
Cl1 Li9 S12 98.68(15)
Cl1 Li9 S31 99.34(15)
S12 Li9 S31 161.64(19)
Cl1 Li9 S11 99.56(16)
S12 Li9 S11 79.59(12)
S31 Li9 S11 100.79(16)
Cl1 Li9 S32 96.54(15)
S12 Li9 S32 98.60(15)
S31 Li9 S32 75.87(12)
S11 Li9 S32 163.89(17)
Cl2 Li10 S22 102.69(16)
Cl2 Li10 S42 106.52(18)
S22 Li10 S42 106.45(18)
Cl2 Li10 S41 94.99(15)
S22 Li10 S41 157.7(2)
S42 Li10 S41 80.90(13)
Cl2 Li10 S21 90.57(14)
S22 Li10 S21 71.11(11)
S42 Li10 S21 162.74(18)
S41 Li10 S21 95.52(15)
Cl1 Li11 C16 157.2(2)
Cl1 Li11 C17 126.6(2)
C16 Li11 C17 33.09(10)
Cl1 Li11 S11 109.78(18)
C16 Li11 S11 92.34(17)
C17 Li11 S11 123.3(2)
Cl1 Li11 C18 100.35(18)
C16 Li11 C18 56.84(13)
C17 Li11 C18 31.57(10)
S11 Li11 C18 147.5(2)
Cl1 Li11 C21 141.6(2)
C16 Li11 C21 31.95(10)
C17 Li11 C21 56.68(13)
S11 Li11 C21 84.38(16)
C18 Li11 C21 64.06(13)
Cl1 Li11 C20 112.07(19)
C16 Li11 C20 55.18(13)
C17 Li11 C20 64.13(14)
S11 Li11 C20 102.88(19)
C18 Li11 C20 52.82(12)
C21 Li11 C20 30.02(10)
Cl1 Li11 S12 97.45(17)
C16 Li11 S12 91.55(16)
C17 Li11 S12 85.81(16)
S11 Li11 S12 80.59(13)
C18 Li11 S12 107.86(19)
C21 Li11 S12 120.44(18)
C20 Li11 S12 146.44(19)
Cl1 Li11 C19 94.32(17)
C16 Li11 C19 65.50(14)
C17 Li11 C19 55.18(12)
S11 Li11 C19 132.3(2)
C18 Li11 C19 29.82(9)
C21 Li11 C19 54.03(12)
C20 Li11 C19 29.60(10)
S12 Li11 C19 137.7(2)
Cl2 Li12 S21 114.85(18)
Cl2 Li12 C45 97.70(17)
S21 Li12 C45 145.1(2)
Cl2 Li12 S22 101.22(17)
S21 Li12 S22 84.16(13)
C45 Li12 S22 102.19(18)
Cl2 Li12 C44 92.32(16)
S21 Li12 C44 129.9(2)
C45 Li12 C44 30.98(10)
S22 Li12 C44 133.0(2)
Cl2 Li12 C41 152.4(2)
S21 Li12 C41 92.27(15)
C45 Li12 C41 54.69(12)
S22 Li12 C41 85.98(14)
C44 Li12 C41 64.55(13)
Cl2 Li12 C43 112.53(18)
S21 Li12 C43 99.67(17)
C45 Li12 C43 53.93(12)
S22 Li12 C43 140.04(19)
C44 Li12 C43 30.40(10)
C41 Li12 C43 54.26(11)
Cl2 Li12 C46 123.6(2)
S21 Li12 C46 121.37(18)
C45 Li12 C46 30.77(10)
S22 Li12 C46 80.61(14)
C44 Li12 C46 55.10(12)
C41 Li12 C46 30.74(9)
C43 Li12 C46 63.34(13)
Cl2 Li12 C42 142.7(2)
S21 Li12 C42 82.62(14)
C45 Li12 C42 63.29(13)
S22 Li12 C42 113.67(17)
C44 Li12 C42 54.33(12)
C41 Li12 C42 30.62(9)
C43 Li12 C42 30.17(9)
C46 Li12 C42 54.16(11)
Cl1 Li13 S32 110.01(18)
Cl1 Li13 C66 155.8(2)
S32 Li13 C66 92.14(17)
Cl1 Li13 S31 102.52(18)
S32 Li13 S31 83.09(14)
C66 Li13 S31 89.31(15)
Cl1 Li13 C70 107.83(19)
S32 Li13 C70 103.3(2)
C66 Li13 C70 55.72(13)
S31 Li13 C70 144.3(2)
Cl1 Li13 C71 138.3(2)
S32 Li13 C71 83.95(17)
C66 Li13 C71 31.66(10)
S31 Li13 C71 118.43(18)
C70 Li13 C71 31.15(12)
Cl1 Li13 C67 128.6(2)
S32 Li13 C67 121.37(19)
C66 Li13 C67 31.39(10)
S31 Li13 C67 82.59(15)
C70 Li13 C67 63.92(15)
C71 Li13 C67 55.34(13)
Cl1 Li13 C68 100.77(19)
S32 Li13 C68 146.7(2)
C66 Li13 C68 55.63(13)
S31 Li13 C68 102.8(2)
C70 Li13 C68 53.64(16)
C71 Li13 C68 64.22(15)
C67 Li13 C68 31.02(11)
Cl1 Li13 C69 91.02(17)
S32 Li13 C69 133.6(2)
C66 Li13 C69 65.98(14)
S31 Li13 C69 133.4(2)
C70 Li13 C69 30.46(14)
C71 Li13 C69 55.58(15)
C67 Li13 C69 55.42(14)
C68 Li13 C69 30.61(14)
Cl2 Li14 C91 160.8(2)
Cl2 Li14 S41 102.28(18)
C91 Li14 S41 94.22(17)
Cl2 Li14 C92 133.0(2)
C91 Li14 C92 32.37(10)
S41 Li14 C92 124.7(2)
Cl2 Li14 C96 139.2(3)
C91 Li14 C96 32.20(10)
S41 Li14 C96 84.92(16)
C92 Li14 C96 56.46(12)
Cl2 Li14 C93 105.69(19)
C91 Li14 C93 56.02(13)
S41 Li14 C93 148.4(2)
C92 Li14 C93 30.89(11)
C96 Li14 C93 64.28(14)
Cl2 Li14 C95 109.9(2)
C91 Li14 C95 56.07(13)
S41 Li14 C95 102.94(19)
C92 Li14 C95 64.55(14)
C96 Li14 C95 30.90(10)
C93 Li14 C95 53.56(13)
Cl2 Li14 C94 95.30(18)
C91 Li14 C94 66.01(14)
S41 Li14 C94 133.0(2)
C92 Li14 C94 55.29(13)
C96 Li14 C94 55.15(13)
C93 Li14 C94 30.31(10)
C95 Li14 C94 30.31(10)
Cl2 Li14 S42 103.16(18)
C91 Li14 S42 89.15(17)
S41 Li14 S42 80.11(14)
C92 Li14 S42 84.91(17)
C96 Li14 S42 117.67(19)
C93 Li14 S42 107.11(19)
C95 Li14 S42 145.1(2)
C94 Li14 S42 137.4(2)
Li11 Cl1 Li13 134.76(16)
Li11 Cl1 Li9 67.71(16)
Li13 Cl1 Li9 67.17(15)
Li14 Cl2 Li12 135.18(16)
Li14 Cl2 Li10 66.94(16)
Li12 Cl2 Li10 69.10(15)
C112 C111 C116 119.9(3)
C112 C111 H111 120.0
C116 C111 H111 120.0
C113 C112 C111 119.9(3)
C113 C112 H112 120.0
C111 C112 H112 120.0
C112 C113 C114 120.1(3)
C112 C113 H113 119.9
C114 C113 H113 119.9
C115 C114 C113 120.1(3)
C115 C114 H114 119.9
C113 C114 H114 119.9
C114 C115 C116 120.3(3)
C114 C115 H115 119.9
C116 C115 H115 119.9
C115 C116 C111 119.7(3)
C115 C116 H116 120.2
C111 C116 H116 120.2
C216 C211 C212 119.7(3)
C216 C211 H211 120.2
C212 C211 H211 120.2
C213 C212 C211 120.3(3)
C213 C212 H212 119.8
C211 C212 H212 119.8
C212 C213 C214 119.8(3)
C212 C213 H213 120.1
C214 C213 H213 120.1
C213 C214 C215 119.9(3)
C213 C214 H214 120.0
C215 C214 H214 120.0
C216 C215 C214 119.7(3)
C216 C215 H215 120.1
C214 C215 H215 120.1
C211 C216 C215 120.6(3)
C211 C216 H216 119.7
C215 C216 H216 119.7
C312 C311 C316 120.4(3)
C312 C311 H311 119.8
C316 C311 H311 119.8
C313 C312 C311 119.9(3)
C313 C312 H312 120.0
C311 C312 H312 120.0
C312 C313 C314 120.0(3)
C312 C313 H313 120.0
C314 C313 H313 120.0
C315 C314 C313 119.6(3)
C315 C314 H314 120.2
C313 C314 H314 120.2
C316 C315 C314 119.9(3)
C316 C315 H315 120.0
C314 C315 H315 120.0
C311 C316 C315 120.1(3)
C311 C316 H316 120.0
C315 C316 H316 120.0
C412 C411 C416 120.0
C412 C411 H411 120.0
C416 C411 H411 120.0
C413 C412 C411 120.0
C413 C412 H412 120.0
C411 C412 H412 120.0
C412 C413 C414 120.0
C412 C413 H413 120.0
C414 C413 H413 120.0
C415 C414 C413 120.0
C415 C414 H414 120.0
C413 C414 H414 120.0
C414 C415 C416 120.0
C414 C415 H415 120.0
C416 C415 H415 120.0
C415 C416 C411 120.0
C415 C416 H416 120.0
C411 C416 H416 120.0
C512 C511 C516 120.0
C512 C511 H511 120.0
C516 C511 H511 120.0
C513 C512 C511 120.0
C513 C512 H512 120.0
C511 C512 H512 120.0
C512 C513 C514 120.0
C512 C513 H513 120.0
C514 C513 H513 120.0
C513 C514 C515 120.0
C513 C514 H514 120.0
C515 C514 H514 120.0
C516 C515 C514 120.0
C516 C515 H515 120.0
C514 C515 H515 120.0
C515 C516 C511 120.0
C515 C516 H516 120.0
C511 C516 H516 120.0
C612 C611 C616 120.0
C612 C611 H611 120.0
C616 C611 H611 120.0
C611 C612 C613 120.0
C611 C612 H612 120.0
C613 C612 H612 120.0
C614 C613 C612 120.0
C614 C613 H613 120.0
C612 C613 H613 120.0
C613 C614 C615 120.0
C613 C614 H614 120.0
C615 C614 H614 120.0
C616 C615 C614 120.0
C616 C615 H615 120.0
C614 C615 H615 120.0
C615 C616 C611 120.0
C615 C616 H616 120.0
C611 C616 H616 120.0
C712 C711 C716 120.0
C712 C711 H711 120.0
C716 C711 H711 120.0
C711 C712 C713 120.0
C711 C712 H712 120.0
C713 C712 H712 120.0
C714 C713 C712 120.0
C714 C713 H713 120.0
C712 C713 H713 120.0
C713 C714 C715 120.0
C713 C714 H714 120.0
C715 C714 H714 120.0
C716 C715 C714 120.0
C716 C715 H715 120.0
C714 C715 H715 120.0
C715 C716 C711 120.0
C715 C716 H716 120.0
C711 C716 H716 120.0

loop_
_geom_bond_atom_site_label_1
_geom_bond_atom_site_label_2
_geom_bond_distance
_geom_bond_publ_flag
Si1 O1 1.6189(16) yes
Si1 C1 1.924(2) yes
Si1 S11 2.1147(9) yes
Si1 S12 2.1163(9) yes
S11 Li11 2.521(5) yes
S11 Li6 2.541(4) yes
S11 Li1 2.576(4) yes
S11 Li9 2.739(5) yes
S12 Li8 2.519(4) yes
S12 Li4 2.571(4) yes
S12 Li9 2.579(4) yes
S12 Li11 2.740(5) yes
O1 Li5 1.846(4) yes
O1 Li4 1.913(4) yes
O1 Li1 1.918(4) yes
C1 C2 1.420(3) ?
C1 C6 1.423(3) ?
C2 C3 1.394(3) ?
C2 C7 1.505(3) ?
C3 C4 1.380(3) ?
C3 H3 0.95 ?
C4 C5 1.382(4) ?
C4 H4 0.95 ?
C5 C6 1.398(3) ?
C5 H5 0.95 ?
C6 C16 1.508(3) ?
C7 C8 1.403(3) ?
C7 C12 1.409(3) ?
C7 Li5 2.813(5) ?
C8 C9 1.395(3) ?
C8 C13 1.501(3) ?
C8 Li5 2.877(5) ?
C9 C10 1.392(4) ?
C9 Li5 2.751(5) ?
C9 H9 0.95 ?
C10 C11 1.389(4) ?
C10 C14 1.506(3) ?
C10 Li5 2.584(5) ?
C11 C12 1.400(3) ?
C11 Li5 2.502(5) ?
C11 H11 0.95 ?
C12 C15 1.502(3) ?
C12 Li5 2.640(5) ?
C13 H131 0.98 ?
C13 H132 0.98 ?
C13 H133 0.98 ?
C14 H141 0.98 ?
C14 H142 0.98 ?
C14 H143 0.98 ?
C15 H151 0.98 ?
C15 H152 0.98 ?
C15 H153 0.98 ?
C16 C21 1.411(3) ?
C16 C17 1.415(3) ?
C16 Li11 2.463(5) ?
C17 C18 1.397(3) ?
C17 C22 1.501(3) ?
C17 Li11 2.504(5) ?
C18 C19 1.387(4) ?
C18 Li11 2.617(5) ?
C18 H18 0.95 ?
C19 C20 1.401(4) ?
C19 C23 1.508(4) ?
C19 Li11 2.750(5) ?
C20 C21 1.393(4) ?
C20 Li11 2.734(6) ?
C20 H20 0.95 ?
C21 C24 1.510(4) ?
C21 Li11 2.631(6) ?
C22 H221 0.98 ?
C22 H222 0.98 ?
C22 H223 0.98 ?
C23 H231 0.98 ?
C23 H232 0.98 ?
C23 H233 0.98 ?
C24 H241 0.98 ?
C24 H242 0.98 ?
C24 H243 0.98 ?
Si2 O2 1.6164(16) yes
Si2 C26 1.935(2) yes
Si2 S21 2.1190(9) yes
Si2 S22 2.1253(10) yes
S21 Li12 2.493(5) yes
S21 Li1 2.564(4) yes
S21 Li5 2.581(4) yes
S21 Li10 3.280(5) yes
S22 Li10 2.503(5) yes
S22 Li7 2.528(4) yes
S22 Li2 2.598(4) yes
S22 Li12 2.611(5) yes
O2 Li6 1.835(4) yes
O2 Li2 1.885(4) yes
O2 Li1 1.905(4) yes
C26 C31 1.417(3) ?
C26 C27 1.417(3) ?
C27 C28 1.404(3) ?
C27 C32 1.501(3) ?
C28 C29 1.380(4) ?
C28 H28 0.95 ?
C29 C30 1.380(4) ?
C29 H29 0.95 ?
C30 C31 1.400(3) ?
C30 H30 0.95 ?
C31 C41 1.499(3) ?
C32 C37 1.403(3) ?
C32 C33 1.408(3) ?
C32 Li6 2.721(5) ?
C33 C34 1.394(4) ?
C33 C38 1.509(4) ?
C33 Li6 2.733(5) ?
C34 C35 1.392(4) ?
C34 Li6 2.594(5) ?
C34 H34 0.95 ?
C35 C36 1.397(4) ?
C35 C39 1.518(4) ?
C35 Li6 2.477(5) ?
C36 C37 1.400(3) ?
C36 Li6 2.488(5) ?
C36 H36 0.95 ?
C37 C40 1.508(4) ?
C37 Li6 2.621(5) ?
C38 H381 0.98 ?
C38 H382 0.98 ?
C38 H383 0.98 ?
C39 H391 0.98 ?
C39 H392 0.98 ?
C39 H393 0.98 ?
C40 H401 0.98 ?
C40 H402 0.98 ?
C40 H403 0.98 ?
C41 C46 1.406(3) ?
C41 C42 1.410(3) ?
C41 Li12 2.643(5) ?
C42 C43 1.394(4) ?
C42 C47 1.501(4) ?
C42 Li12 2.695(5) ?
C43 C44 1.385(4) ?
C43 Li12 2.660(5) ?
C43 H43 0.95 ?
C44 C45 1.395(4) ?
C44 C48 1.514(4) ?
C44 Li12 2.620(5) ?
C45 C46 1.398(4) ?
C45 Li12 2.603(5) ?
C45 H45 0.95 ?
C46 C49 1.505(4) ?
C46 Li12 2.661(5) ?
C47 H471 0.98 ?
C47 H472 0.98 ?
C47 H473 0.98 ?
C48 H481 0.98 ?
C48 H482 0.98 ?
C48 H483 0.98 ?
C49 H491 0.98 ?
C49 H492 0.98 ?
C49 H493 0.98 ?
Si3 O3 1.6180(17) yes
Si3 C51 1.919(2) yes
Si3 S32 2.1125(9) yes
Si3 S31 2.1149(10) yes
S31 Li6 2.520(4) yes
S31 Li13 2.567(5) yes
S31 Li9 2.585(4) yes
S31 Li2 2.599(4) yes
S32 Li8 2.533(4) yes
S32 Li13 2.553(5) yes
S32 Li3 2.601(4) yes
S32 Li9 2.921(5) yes
O3 Li7 1.851(4) yes
O3 Li3 1.891(4) yes
O3 Li2 1.897(4) yes
C51 C52 1.417(3) ?
C51 C56 1.422(3) ?
C52 C53 1.395(3) ?
C52 C57 1.499(3) ?
C53 C54 1.374(4) ?
C53 H53 0.95 ?
C54 C55 1.384(4) ?
C54 H54 0.95 ?
C55 C56 1.393(3) ?
C55 H55 0.95 ?
C56 C66 1.500(3) ?
C57 C62 1.404(3) ?
C57 C58 1.410(4) ?
C57 Li7 2.658(5) ?
C58 C59 1.391(4) ?
C58 C63 1.508(4) ?
C58 Li7 2.635(5) ?
C59 C60 1.392(4) ?
C59 Li7 2.554(5) ?
C59 H59 0.95 ?
C60 C61 1.384(4) ?
C60 C64 1.516(4) ?
C60 Li7 2.531(5) ?
C61 C62 1.402(4) ?
C61 Li7 2.548(5) ?
C61 H61 0.95 ?
C62 C65 1.509(4) ?
C62 Li7 2.618(5) ?
C63 H631 0.98 ?
C63 H632 0.98 ?
C63 H633 0.98 ?
C64 H641 0.98 ?
C64 H642 0.98 ?
C64 H643 0.98 ?
C65 H651 0.98 ?
C65 H652 0.98 ?
C65 H653 0.98 ?
C66 C67 1.401(4) ?
C66 C71 1.409(4) ?
C66 Li13 2.554(5) ?
C67 C68 1.401(4) ?
C67 C72 1.507(4) ?
C67 Li13 2.619(5) ?
C68 C69 1.385(6) ?
C68 Li13 2.621(6) ?
C68 H68 0.95 ?
C69 C70 1.374(6) ?
C69 C73 1.518(5) ?
C69 Li13 2.628(6) ?
C70 C71 1.399(5) ?
C70 Li13 2.602(6) ?
C70 H70 0.95 ?
C71 C74 1.500(5) ?
C71 Li13 2.607(6) ?
C72 H721 0.98 ?
C72 H722 0.98 ?
C72 H723 0.98 ?
C73 H731 0.98 ?
C73 H732 0.98 ?
C73 H733 0.98 ?
C74 H741 0.98 ?
C74 H742 0.98 ?
C74 H743 0.98 ?
Si4 O4 1.6164(17) yes
Si4 C76 1.924(2) yes
Si4 S42 2.1129(9) yes
Si4 S41 2.1213(9) yes
S41 Li14 2.497(5) yes
S41 Li5 2.545(4) yes
S41 Li4 2.561(4) yes
S41 Li10 2.667(5) yes
S42 Li10 2.572(5) yes
S42 Li7 2.581(4) yes
S42 Li3 2.639(4) yes
S42 Li14 2.776(6) yes
O4 Li8 1.847(5) yes
O4 Li3 1.895(4) yes
O4 Li4 1.931(4) yes
C76 C81 1.414(4) ?
C76 C77 1.427(4) ?
C77 C78 1.399(4) ?
C77 C82 1.496(4) ?
C78 C79 1.372(4) ?
C78 H78 0.95 ?
C79 C80 1.383(4) ?
C79 H79 0.95 ?
C80 C81 1.401(3) ?
C80 H80 0.95 ?
C81 C91 1.508(4) ?
C82 C87 1.401(4) ?
C82 C83 1.411(4) ?
C82 Li8 2.767(5) ?
C83 C84 1.390(4) ?
C83 C88 1.505(4) ?
C83 Li8 2.683(5) ?
C84 C85 1.383(5) ?
C84 Li8 2.550(5) ?
C84 H84 0.95 ?
C85 C86 1.392(4) ?
C85 C89 1.508(4) ?
C85 Li8 2.526(5) ?
C86 C87 1.398(4) ?
C86 Li8 2.615(5) ?
C86 H86 0.95 ?
C87 C90 1.506(4) ?
C87 Li8 2.746(5) ?
C88 H881 0.98 ?
C88 H882 0.98 ?
C88 H883 0.98 ?
C89 H891 0.98 ?
C89 H892 0.98 ?
C89 H893 0.98 ?
C90 H901 0.98 ?
C90 H902 0.98 ?
C90 H903 0.98 ?
C91 C96 1.411(4) ?
C91 C92 1.412(4) ?
C91 Li14 2.491(5) ?
C92 C93 1.388(4) ?
C92 C97 1.512(4) ?
C92 Li14 2.567(5) ?
C93 C94 1.391(4) ?
C93 Li14 2.639(5) ?
C93 H93 0.95 ?
C94 C95 1.394(4) ?
C94 C98 1.511(4) ?
C94 Li14 2.682(6) ?
C95 C96 1.396(4) ?
C95 Li14 2.648(6) ?
C95 H95 0.95 ?
C96 C99 1.513(3) ?
C96 Li14 2.587(5) ?
C97 H971 0.98 ?
C97 H972 0.98 ?
C97 H973 0.98 ?
C98 H981 0.98 ?
C98 H982 0.98 ?
C98 H983 0.98 ?
C99 H991 0.98 ?
C99 H992 0.98 ?
C99 H993 0.98 ?
Li9 Cl1 2.453(4) yes
Li10 Cl2 2.442(5) yes
Li11 Cl1 2.329(5) yes
Li12 Cl2 2.382(4) yes
Li13 Cl1 2.356(5) yes
Li14 Cl2 2.342(5) yes
C111 C112 1.385(4) ?
C111 C116 1.386(4) ?
C111 H111 0.95 ?
C112 C113 1.375(4) ?
C112 H112 0.95 ?
C113 C114 1.384(4) ?
C113 H113 0.95 ?
C114 C115 1.371(4) ?
C114 H114 0.95 ?
C115 C116 1.383(4) ?
C115 H115 0.95 ?
C116 H116 0.95 ?
C211 C216 1.377(4) ?
C211 C212 1.387(4) ?
C211 H211 0.95 ?
C212 C213 1.381(4) ?
C212 H212 0.95 ?
C213 C214 1.384(4) ?
C213 H213 0.95 ?
C214 C215 1.391(4) ?
C214 H214 0.95 ?
C215 C216 1.380(4) ?
C215 H215 0.95 ?
C216 H216 0.95 ?
C311 C312 1.373(4) ?
C311 C316 1.373(4) ?
C311 H311 0.95 ?
C312 C313 1.372(5) ?
C312 H312 0.95 ?
C313 C314 1.391(5) ?
C313 H313 0.95 ?
C314 C315 1.378(4) ?
C314 H314 0.95 ?
C315 C316 1.377(4) ?
C315 H315 0.95 ?
C316 H316 0.95 ?
C411 C412 1.39 ?
C411 C416 1.39 ?
C411 H411 0.95 ?
C412 C413 1.39 ?
C412 H412 0.95 ?
C413 C414 1.39 ?
C413 H413 0.95 ?
C414 C415 1.39 ?
C414 H414 0.95 ?
C415 C416 1.39 ?
C415 H415 0.95 ?
C416 H416 0.95 ?
C511 C512 1.39 ?
C511 C516 1.39 ?
C511 H511 0.95 ?
C512 C513 1.39 ?
C512 H512 0.95 ?
C513 C514 1.39 ?
C513 H513 0.95 ?
C514 C515 1.39 ?
C514 H514 0.95 ?
C515 C516 1.39 ?
C515 H515 0.95 ?
C516 H516 0.95 ?
C611 C612 1.39 ?
C611 C616 1.39 ?
C611 H611 0.95 ?
C612 C613 1.39 ?
C612 H612 0.95 ?
C613 C614 1.39 ?
C613 H613 0.95 ?
C614 C615 1.39 ?
C614 H614 0.95 ?
C615 C616 1.39 ?
C615 H615 0.95 ?
C616 H616 0.95 ?
C711 C712 1.39 ?
C711 C716 1.39 ?
C711 H711 0.95 ?
C712 C713 1.39 ?
C712 H712 0.95 ?
C713 C714 1.39 ?
C713 H713 0.95 ?
C714 C715 1.39 ?
C714 H714 0.95 ?
C715 C716 1.39 ?
C715 H715 0.95 ?
C716 H716 0.95 ?

loop_
_geom_torsion_atom_site_label_1
_geom_torsion_atom_site_label_2
_geom_torsion_atom_site_label_3
_geom_torsion_atom_site_label_4
_geom_torsion
_geom_torsion_publ_flag
O1 Si1 S11 Li11 -152.98(13) ?
C1 Si1 S11 Li11 83.36(14) ?
S12 Si1 S11 Li11 -36.69(12) ?
O1 Si1 S11 Li6 -29.56(14) ?
C1 Si1 S11 Li6 -153.22(14) ?
S12 Si1 S11 Li6 86.73(12) ?
O1 Si1 S11 Li1 4.79(12) ?
C1 Si1 S11 Li1 -118.87(13) ?
S12 Si1 S11 Li1 121.08(11) ?
O1 Si1 S11 Li9 -91.21(11) ?
C1 Si1 S11 Li9 145.13(12) ?
S12 Si1 S11 Li9 25.08(10) ?
O1 Si1 S12 Li8 22.22(14) ?
C1 Si1 S12 Li8 144.93(15) ?
S11 Si1 S12 Li8 -94.00(13) ?
O1 Si1 S12 Li4 -4.33(12) ?
C1 Si1 S12 Li4 118.39(13) ?
S11 Si1 S12 Li4 -120.55(11) ?
O1 Si1 S12 Li9 89.74(12) ?
C1 Si1 S12 Li9 -147.54(13) ?
S11 Si1 S12 Li9 -26.48(11) ?
O1 Si1 S12 Li11 150.32(12) ?
C1 Si1 S12 Li11 -86.96(13) ?
S11 Si1 S12 Li11 34.10(10) ?
C1 Si1 O1 Li5 3.6(5) ?
S11 Si1 O1 Li5 -119.5(4) ?
S12 Si1 O1 Li5 124.8(4) ?
C1 Si1 O1 Li4 -115.68(16) ?
S11 Si1 O1 Li4 121.21(14) ?
S12 Si1 O1 Li4 5.50(15) ?
C1 Si1 O1 Li1 117.02(16) ?
S11 Si1 O1 Li1 -6.09(15) ?
S12 Si1 O1 Li1 -121.80(14) ?
O1 Si1 C1 C2 3.9(2) yes
S11 Si1 C1 C2 125.12(17) ?
S12 Si1 C1 C2 -116.33(18) ?
O1 Si1 C1 C6 -178.18(17) yes
S11 Si1 C1 C6 -57.0(2) ?
S12 Si1 C1 C6 61.6(2) ?
C6 C1 C2 C3 -1.5(3) ?
Si1 C1 C2 C3 176.54(18) ?
C6 C1 C2 C7 178.6(2) ?
Si1 C1 C2 C7 -3.4(3) ?
C1 C2 C3 C4 0.5(4) ?
C7 C2 C3 C4 -179.6(2) ?
C2 C3 C4 C5 0.7(4) ?
C3 C4 C5 C6 -0.8(4) ?
C4 C5 C6 C1 -0.3(4) ?
C4 C5 C6 C16 179.2(2) ?
C2 C1 C6 C5 1.4(3) ?
Si1 C1 C6 C5 -176.64(19) ?
C2 C1 C6 C16 -178.0(2) ?
Si1 C1 C6 C16 3.9(3) ?
C3 C2 C7 C8 -81.5(3) ?
C1 C2 C7 C8 98.4(3) yes
C3 C2 C7 C12 93.9(3) ?
C1 C2 C7 C12 -86.2(3) ?
C3 C2 C7 Li5 179.02(19) ?
C1 C2 C7 Li5 -1.1(3) ?
C12 C7 C8 C9 0.6(3) ?
C2 C7 C8 C9 176.0(2) ?
Li5 C7 C8 C9 -55.7(2) ?
C12 C7 C8 C13 178.4(2) ?
C2 C7 C8 C13 -6.2(3) ?
Li5 C7 C8 C13 122.0(2) ?
C12 C7 C8 Li5 56.3(2) ?
C2 C7 C8 Li5 -128.2(2) ?
C7 C8 C9 C10 0.0(4) ?
C13 C8 C9 C10 -177.8(2) ?
Li5 C8 C9 C10 -57.0(2) ?
C7 C8 C9 Li5 57.0(2) ?
C13 C8 C9 Li5 -120.8(2) ?
C8 C9 C10 C11 -0.2(4) ?
Li5 C9 C10 C11 -63.2(2) ?
C8 C9 C10 C14 178.8(2) ?
Li5 C9 C10 C14 115.9(3) ?
C8 C9 C10 Li5 62.9(2) ?
C9 C10 C11 C12 -0.1(4) ?
C14 C10 C11 C12 -179.2(2) ?
Li5 C10 C11 C12 -69.2(2) ?
C9 C10 C11 Li5 69.1(2) ?
C14 C10 C11 Li5 -109.9(2) ?
C10 C11 C12 C7 0.7(4) ?
Li5 C11 C12 C7 -67.3(2) ?
C10 C11 C12 C15 178.9(2) ?
Li5 C11 C12 C15 110.9(2) ?
C10 C11 C12 Li5 68.0(2) ?
C8 C7 C12 C11 -0.9(3) ?
C2 C7 C12 C11 -176.4(2) ?
Li5 C7 C12 C11 60.3(2) ?
C8 C7 C12 C15 -179.1(2) ?
C2 C7 C12 C15 5.4(3) ?
Li5 C7 C12 C15 -117.9(2) ?
C8 C7 C12 Li5 -61.3(2) ?
C2 C7 C12 Li5 123.3(2) ?
C5 C6 C16 C21 -86.9(3) ?
C1 C6 C16 C21 92.5(3) ?
C5 C6 C16 C17 84.6(3) ?
C1 C6 C16 C17 -95.9(3) yes
C5 C6 C16 Li11 175.4(2) ?
C1 C6 C16 Li11 -5.1(3) ?
C21 C16 C17 C18 -4.4(4) ?
C6 C16 C17 C18 -176.0(2) ?
Li11 C16 C17 C18 65.4(2) ?
C21 C16 C17 C22 174.1(2) ?
C6 C16 C17 C22 2.6(4) ?
Li11 C16 C17 C22 -116.1(3) ?
C21 C16 C17 Li11 -69.8(2) ?
C6 C16 C17 Li11 118.6(2) ?
C16 C17 C18 C19 1.6(4) ?
C22 C17 C18 C19 -176.9(2) ?
Li11 C17 C18 C19 63.4(3) ?
C16 C17 C18 Li11 -61.8(2) ?
C22 C17 C18 Li11 119.6(3) ?
C17 C18 C19 C20 1.0(4) ?
Li11 C18 C19 C20 59.3(3) ?
C17 C18 C19 C23 -178.4(3) ?
Li11 C18 C19 C23 -120.1(3) ?
C17 C18 C19 Li11 -58.3(3) ?
C18 C19 C20 C21 -0.8(4) ?
C23 C19 C20 C21 178.6(3) ?
Li11 C19 C20 C21 56.0(3) ?
C18 C19 C20 Li11 -56.8(2) ?
C23 C19 C20 Li11 122.6(3) ?
C19 C20 C21 C16 -2.0(4) ?
Li11 C20 C21 C16 56.3(2) ?
C19 C20 C21 C24 177.1(2) ?
Li11 C20 C21 C24 -124.5(3) ?
C19 C20 C21 Li11 -58.3(3) ?
C17 C16 C21 C20 4.6(4) ?
C6 C16 C21 C20 176.2(2) ?
Li11 C16 C21 C20 -62.2(2) ?
C17 C16 C21 C24 -174.5(2) ?
C6 C16 C21 C24 -2.9(3) ?
Li11 C16 C21 C24 118.7(2) ?
C17 C16 C21 Li11 66.8(2) ?
C6 C16 C21 Li11 -121.6(2) ?
O2 Si2 S21 Li12 -148.03(12) ?
C26 Si2 S21 Li12 87.90(13) ?
S22 Si2 S21 Li12 -32.51(11) ?
O2 Si2 S21 Li1 0.60(12) ?
C26 Si2 S21 Li1 -123.47(13) ?
S22 Si2 S21 Li1 116.13(11) ?
O2 Si2 S21 Li5 -39.88(13) ?
C26 Si2 S21 Li5 -163.95(13) ?
S22 Si2 S21 Li5 75.64(12) ?
O2 Si2 S21 Li10 -92.05(10) ?
C26 Si2 S21 Li10 143.88(12) ?
S22 Si2 S21 Li10 23.47(9) ?
O2 Si2 S22 Li10 84.81(12) ?
C26 Si2 S22 Li10 -154.73(13) ?
S21 Si2 S22 Li10 -30.62(11) ?
O2 Si2 S22 Li7 10.95(15) ?
C26 Si2 S22 Li7 131.42(15) ?
S21 Si2 S22 Li7 -104.48(13) ?
O2 Si2 S22 Li2 -5.90(12) ?
C26 Si2 S22 Li2 114.56(13) ?
S21 Si2 S22 Li2 -121.33(11) ?
O2 Si2 S22 Li12 146.68(12) ?
C26 Si2 S22 Li12 -92.85(13) ?
S21 Si2 S22 Li12 31.25(10) ?
C26 Si2 O2 Li6 11.5(4) ?
S21 Si2 O2 Li6 -114.4(4) ?
S22 Si2 O2 Li6 130.1(4) ?
C26 Si2 O2 Li2 -110.95(16) ?
S21 Si2 O2 Li2 123.12(14) ?
S22 Si2 O2 Li2 7.68(15) ?
C26 Si2 O2 Li1 125.16(16) ?
S21 Si2 O2 Li1 -0.77(15) ?
S22 Si2 O2 Li1 -116.21(14) ?
S21 Si2 C26 C31 -64.6(2) ?
S22 Si2 C26 C31 55.3(2) ?
O2 Si2 C26 C27 -2.6(2) yes
O2 Si2 C26 C31 173.44(17) yes
S21 Si2 C26 C27 119.44(18) ?
S22 Si2 C26 C27 -120.69(18) ?
C31 C26 C27 C28 -2.3(3) ?
Si2 C26 C27 C28 173.84(19) ?
C31 C26 C27 C32 174.8(2) ?
Si2 C26 C27 C32 -9.1(3) ?
C26 C27 C28 C29 0.6(4) ?
C32 C27 C28 C29 -176.7(2) ?
C27 C28 C29 C30 1.2(4) ?
C28 C29 C30 C31 -1.3(4) ?
C29 C30 C31 C26 -0.6(4) ?
C29 C30 C31 C41 175.5(2) ?
C27 C26 C31 C30 2.3(3) ?
Si2 C26 C31 C30 -173.89(19) ?
C27 C26 C31 C41 -173.5(2) ?
Si2 C26 C31 C41 10.3(3) ?
C28 C27 C32 C37 -77.7(3) ?
C26 C27 C32 C37 105.1(3) ?
C28 C27 C32 C33 99.1(3) ?
C26 C27 C32 C33 -78.2(3) yes
C28 C27 C32 Li6 -166.4(2) ?
C26 C27 C32 Li6 16.3(4) ?
C37 C32 C33 C34 -1.9(3) ?
C27 C32 C33 C34 -178.6(2) ?
Li6 C32 C33 C34 55.3(2) ?
C37 C32 C33 C38 179.4(2) ?
C27 C32 C33 C38 2.7(3) ?
Li6 C32 C33 C38 -123.4(2) ?
C37 C32 C33 Li6 -57.2(2) ?
C27 C32 C33 Li6 126.1(2) ?
C32 C33 C34 C35 0.3(4) ?
C38 C33 C34 C35 179.0(2) ?
Li6 C33 C34 C35 58.2(2) ?
C32 C33 C34 Li6 -57.9(2) ?
C38 C33 C34 Li6 120.8(2) ?
C33 C34 C35 C36 1.4(4) ?
Li6 C34 C35 C36 65.0(2) ?
C33 C34 C35 C39 -175.7(2) ?
Li6 C34 C35 C39 -112.1(2) ?
C33 C34 C35 Li6 -63.5(2) ?
C34 C35 C36 C37 -1.7(4) ?
C39 C35 C36 C37 175.4(2) ?
Li6 C35 C36 C37 65.8(2) ?
C34 C35 C36 Li6 -67.5(2) ?
C39 C35 C36 Li6 109.6(2) ?
C35 C36 C37 C32 0.2(4) ?
Li6 C36 C37 C32 62.9(2) ?
C35 C36 C37 C40 -175.5(2) ?
Li6 C36 C37 C40 -112.8(2) ?
C35 C36 C37 Li6 -62.7(2) ?
C33 C32 C37 C36 1.6(3) ?
C27 C32 C37 C36 178.3(2) ?
Li6 C32 C37 C36 -57.9(2) ?
C33 C32 C37 C40 177.2(2) ?
C27 C32 C37 C40 -6.1(3) ?
Li6 C32 C37 C40 117.8(2) ?
C33 C32 C37 Li6 59.5(2) ?
C27 C32 C37 Li6 -123.8(2) ?
C30 C31 C41 C46 83.2(3) ?
C26 C31 C41 C46 -100.8(3) ?
C30 C31 C41 C42 -93.1(3) ?
C26 C31 C41 C42 83.0(3) yes
C30 C31 C41 Li12 175.3(2) ?
C26 C31 C41 Li12 -8.7(3) ?
C46 C41 C42 C43 5.1(3) ?
C31 C41 C42 C43 -178.6(2) ?
Li12 C41 C42 C43 -59.0(2) ?
C46 C41 C42 C47 -172.8(2) ?
C31 C41 C42 C47 3.5(3) ?
Li12 C41 C42 C47 123.1(2) ?
C46 C41 C42 Li12 64.1(2) ?
C31 C41 C42 Li12 -119.6(2) ?
C41 C42 C43 C44 -1.4(4) ?
C47 C42 C43 C44 176.5(2) ?
Li12 C42 C43 C44 -60.0(2) ?
C41 C42 C43 Li12 58.6(2) ?
C47 C42 C43 Li12 -123.5(2) ?
C42 C43 C44 C45 -1.4(4) ?
Li12 C43 C44 C45 -62.9(2) ?
C42 C43 C44 C48 179.8(2) ?
Li12 C43 C44 C48 118.3(3) ?
C42 C43 C44 Li12 61.5(2) ?
C43 C44 C45 C46 0.4(4) ?
C48 C44 C45 C46 179.3(2) ?
Li12 C44 C45 C46 -63.8(2) ?
C43 C44 C45 Li12 64.2(2) ?
C48 C44 C45 Li12 -116.9(3) ?
C44 C45 C46 C41 3.2(4) ?
Li12 C45 C46 C41 -59.7(2) ?
C44 C45 C46 C49 -175.8(2) ?
Li12 C45 C46 C49 121.3(2) ?
C44 C45 C46 Li12 62.9(2) ?
C42 C41 C46 C45 -6.0(3) ?
C31 C41 C46 C45 177.9(2) ?
Li12 C41 C46 C45 58.9(2) ?
C42 C41 C46 C49 173.0(2) ?
C31 C41 C46 C49 -3.2(3) ?
Li12 C41 C46 C49 -122.2(2) ?
C42 C41 C46 Li12 -64.9(2) ?
C31 C41 C46 Li12 119.0(2) ?
O3 Si3 S31 Li6 18.15(14) ?
C51 Si3 S31 Li6 139.74(14) ?
S32 Si3 S31 Li6 -97.95(13) ?
O3 Si3 S31 Li13 149.42(12) ?
C51 Si3 S31 Li13 -88.98(13) ?
S32 Si3 S31 Li13 33.32(11) ?
O3 Si3 S31 Li9 87.49(12) ?
C51 Si3 S31 Li9 -150.91(13) ?
S32 Si3 S31 Li9 -28.61(10) ?
O3 Si3 S31 Li2 -3.84(12) ?
C51 Si3 S31 Li2 117.76(13) ?
S32 Si3 S31 Li2 -119.94(11) ?
O3 Si3 S32 Li8 -31.70(14) ?
C51 Si3 S32 Li8 -154.61(14) ?
S31 Si3 S32 Li8 84.57(13) ?
O3 Si3 S32 Li13 -149.74(13) ?
C51 Si3 S32 Li13 87.35(14) ?
S31 Si3 S32 Li13 -33.47(11) ?
O3 Si3 S32 Li3 3.68(12) ?
C51 Si3 S32 Li3 -119.23(13) ?
S31 Si3 S32 Li3 119.95(11) ?
O3 Si3 S32 Li9 -90.77(11) ?
C51 Si3 S32 Li9 146.32(12) ?
S31 Si3 S32 Li9 25.50(9) ?
C51 Si3 O3 Li7 2.9(4) ?
S32 Si3 O3 Li7 -120.8(4) ?
S31 Si3 O3 Li7 123.8(4) ?
C51 Si3 O3 Li3 118.90(16) ?
S32 Si3 O3 Li3 -4.79(16) ?
S31 Si3 O3 Li3 -120.17(14) ?
C51 Si3 O3 Li2 -115.97(16) ?
S32 Si3 O3 Li2 120.34(14) ?
S31 Si3 O3 Li2 4.96(15) ?
O3 Si3 C51 C52 -1.6(2) yes
S32 Si3 C51 C52 119.57(18) ?
S31 Si3 C51 C52 -121.44(18) ?
O3 Si3 C51 C56 176.68(18) yes
S32 Si3 C51 C56 -62.2(2) ?
S31 Si3 C51 C56 56.8(2) ?
C56 C51 C52 C53 -1.0(4) ?
Si3 C51 C52 C53 177.4(2) ?
C56 C51 C52 C57 178.6(2) ?
Si3 C51 C52 C57 -3.0(3) ?
C51 C52 C53 C54 -0.1(4) ?
C57 C52 C53 C54 -179.8(3) ?
C52 C53 C54 C55 0.7(5) ?
C53 C54 C55 C56 -0.1(5) ?
C54 C55 C56 C51 -1.1(4) ?
C54 C55 C56 C66 177.9(3) ?
C52 C51 C56 C55 1.6(3) ?
Si3 C51 C56 C55 -176.7(2) ?
C52 C51 C56 C66 -177.3(2) ?
Si3 C51 C56 C66 4.3(3) ?
C53 C52 C57 C62 -81.1(3) ?
C51 C52 C57 C62 99.3(3) ?
C53 C52 C57 C58 93.6(3) ?
C51 C52 C57 C58 -86.0(3) yes
C53 C52 C57 Li7 -173.3(2) ?
C51 C52 C57 Li7 7.0(4) ?
C62 C57 C58 C59 -0.5(4) ?
C52 C57 C58 C59 -175.3(2) ?
Li7 C57 C58 C59 58.4(2) ?
C62 C57 C58 C63 -178.5(2) ?
C52 C57 C58 C63 6.7(4) ?
Li7 C57 C58 C63 -119.6(2) ?
C62 C57 C58 Li7 -59.0(2) ?
C52 C57 C58 Li7 126.3(2) ?
C57 C58 C59 C60 0.3(4) ?
C63 C58 C59 C60 178.3(2) ?
Li7 C58 C59 C60 60.8(2) ?
C57 C58 C59 Li7 -60.5(2) ?
C63 C58 C59 Li7 117.5(2) ?
C58 C59 C60 C61 0.2(4) ?
Li7 C59 C60 C61 63.3(2) ?
C58 C59 C60 C64 -176.2(2) ?
Li7 C59 C60 C64 -113.2(3) ?
C58 C59 C60 Li7 -63.0(2) ?
C59 C60 C61 C62 -0.5(4) ?
C64 C60 C61 C62 175.8(2) ?
Li7 C60 C61 C62 62.8(2) ?
C59 C60 C61 Li7 -63.4(2) ?
C64 C60 C61 Li7 113.0(3) ?
C60 C61 C62 C57 0.3(4) ?
Li7 C61 C62 C57 61.4(2) ?
C60 C61 C62 C65 -176.7(2) ?
Li7 C61 C62 C65 -115.6(2) ?
C60 C61 C62 Li7 -61.1(2) ?
C58 C57 C62 C61 0.3(3) ?
C52 C57 C62 C61 175.0(2) ?
Li7 C57 C62 C61 -59.0(2) ?
C58 C57 C62 C65 177.2(2) ?
C52 C57 C62 C65 -8.1(3) ?
Li7 C57 C62 C65 117.9(2) ?
C58 C57 C62 Li7 59.3(2) ?
C52 C57 C62 Li7 -126.0(2) ?
C55 C56 C66 C67 84.3(3) ?
C51 C56 C66 C67 -96.7(3) yes
C55 C56 C66 C71 -90.3(3) ?
C51 C56 C66 C71 88.7(3) ?
C55 C56 C66 Li13 177.8(2) ?
C51 C56 C66 Li13 -3.3(4) ?
C71 C66 C67 C68 -5.9(4) ?
C56 C66 C67 C68 179.5(2) ?
Li13 C66 C67 C68 59.7(3) ?
C71 C66 C67 C72 173.1(2) ?
C56 C66 C67 C72 -1.5(4) ?
Li13 C66 C67 C72 -121.3(3) ?
C71 C66 C67 Li13 -65.6(2) ?
C56 C66 C67 Li13 119.8(2) ?
C66 C67 C68 C69 2.1(4) ?
C72 C67 C68 C69 -176.9(3) ?
Li13 C67 C68 C69 60.4(3) ?
C66 C67 C68 Li13 -58.3(2) ?
C72 C67 C68 Li13 122.7(3) ?
C67 C68 C69 C70 1.7(5) ?
Li13 C68 C69 C70 61.8(3) ?
C67 C68 C69 C73 -178.7(3) ?
Li13 C68 C69 C73 -118.6(3) ?
C67 C68 C69 Li13 -60.1(3) ?
C68 C69 C70 C71 -1.8(5) ?
C73 C69 C70 C71 178.7(3) ?
Li13 C69 C70 C71 60.4(3) ?
C68 C69 C70 Li13 -62.2(3) ?
C73 C69 C70 Li13 118.2(3) ?
C69 C70 C71 C66 -2.0(4) ?
Li13 C70 C71 C66 59.1(2) ?
C69 C70 C71 C74 176.1(3) ?
Li13 C70 C71 C74 -122.8(3) ?
C69 C70 C71 Li13 -61.0(3) ?
C67 C66 C71 C70 5.8(4) ?
C56 C66 C71 C70 -179.5(2) ?
Li13 C66 C71 C70 -60.1(3) ?
C67 C66 C71 C74 -172.3(2) ?
C56 C66 C71 C74 2.4(4) ?
Li13 C66 C71 C74 121.7(3) ?
C67 C66 C71 Li13 65.9(2) ?
C56 C66 C71 Li13 -119.4(2) ?
O4 Si4 S41 Li14 154.41(13) ?
C76 Si4 S41 Li14 -81.85(14) ?
S42 Si4 S41 Li14 37.75(12) ?
O4 Si4 S41 Li5 27.19(14) ?
C76 Si4 S41 Li5 150.93(15) ?
S42 Si4 S41 Li5 -89.47(13) ?
O4 Si4 S41 Li4 -2.77(12) ?
C76 Si4 S41 Li4 120.96(13) ?
S42 Si4 S41 Li4 -119.43(10) ?
O4 Si4 S41 Li10 92.13(13) ?
C76 Si4 S41 Li10 -144.14(14) ?
S42 Si4 S41 Li10 -24.53(11) ?
O4 Si4 S42 Li10 -90.07(13) ?
C76 Si4 S42 Li10 148.08(13) ?
S41 Si4 S42 Li10 25.34(11) ?
O4 Si4 S42 Li7 -26.62(13) ?
C76 Si4 S42 Li7 -148.46(14) ?
S41 Si4 S42 Li7 88.79(12) ?
O4 Si4 S42 Li3 4.77(12) ?
C76 Si4 S42 Li3 -117.08(13) ?
S41 Si4 S42 Li3 120.18(11) ?
O4 Si4 S42 Li14 -149.75(12) ?
C76 Si4 S42 Li14 88.40(13) ?
S41 Si4 S42 Li14 -34.34(11) ?
C76 Si4 O4 Li8 -3.8(5) ?
S42 Si4 O4 Li8 -123.8(4) ?
S41 Si4 O4 Li8 121.0(4) ?
C76 Si4 O4 Li3 113.68(16) ?
S42 Si4 O4 Li3 -6.26(15) ?
S41 Si4 O4 Li3 -121.47(14) ?
C76 Si4 O4 Li4 -121.34(16) ?
S42 Si4 O4 Li4 118.72(14) ?
S41 Si4 O4 Li4 3.50(15) ?
S42 Si4 C76 C81 -58.7(2) ?
S41 Si4 C76 C81 59.9(2) ?
O4 Si4 C76 C77 -3.4(2) yes
O4 Si4 C76 C81 -178.90(18) yes
S42 Si4 C76 C77 116.77(19) ?
S41 Si4 C76 C77 -124.63(19) ?
C81 C76 C77 C78 2.3(4) ?
Si4 C76 C77 C78 -173.4(2) ?
C81 C76 C77 C82 -176.2(2) ?
Si4 C76 C77 C82 8.1(3) ?
C76 C77 C78 C79 0.2(4) ?
C82 C77 C78 C79 178.9(3) ?
C77 C78 C79 C80 -1.7(5) ?
C78 C79 C80 C81 0.6(4) ?
C79 C80 C81 C76 2.2(4) ?
C79 C80 C81 C91 -176.0(3) ?
C77 C76 C81 C80 -3.5(4) ?
Si4 C76 C81 C80 172.2(2) ?
C77 C76 C81 C91 174.4(2) ?
Si4 C76 C81 C91 -9.9(3) ?
C78 C77 C82 C87 -93.0(3) ?
C76 C77 C82 C87 85.6(3) ?
C78 C77 C82 C83 82.9(3) ?
C76 C77 C82 C83 -98.5(3) yes
C78 C77 C82 Li8 173.4(2) ?
C76 C77 C82 Li8 -8.0(4) ?
C87 C82 C83 C84 -0.8(4) ?
C77 C82 C83 C84 -176.7(2) ?
Li8 C82 C83 C84 58.3(2) ?
C87 C82 C83 C88 -178.2(2) ?
C77 C82 C83 C88 6.0(4) ?
Li8 C82 C83 C88 -119.0(3) ?
C87 C82 C83 Li8 -59.1(2) ?
C77 C82 C83 Li8 125.0(2) ?
C82 C83 C84 C85 -0.3(4) ?
C88 C83 C84 C85 177.1(3) ?
Li8 C83 C84 C85 62.6(3) ?
C82 C83 C84 Li8 -62.9(2) ?
C88 C83 C84 Li8 114.4(3) ?
C83 C84 C85 C86 1.2(4) ?
Li8 C84 C85 C86 67.1(2) ?
C83 C84 C85 C89 -176.5(3) ?
Li8 C84 C85 C89 -110.6(3) ?
C83 C84 C85 Li8 -66.0(3) ?
C84 C85 C86 C87 -1.0(4) ?
C89 C85 C86 C87 176.7(3) ?
Li8 C85 C86 C87 64.7(3) ?
C84 C85 C86 Li8 -65.7(2) ?
C89 C85 C86 Li8 112.0(3) ?
C85 C86 C87 C82 -0.1(4) ?
Li8 C86 C87 C82 59.9(2) ?
C85 C86 C87 C90 -177.0(2) ?
Li8 C86 C87 C90 -116.9(2) ?
C85 C86 C87 Li8 -60.1(2) ?
C83 C82 C87 C86 1.0(4) ?
C77 C82 C87 C86 176.9(2) ?
Li8 C82 C87 C86 -56.8(2) ?
C83 C82 C87 C90 177.9(2) ?
C77 C82 C87 C90 -6.2(4) ?
Li8 C82 C87 C90 120.1(2) ?
C83 C82 C87 Li8 57.8(2) ?
C77 C82 C87 Li8 -126.3(2) ?
C80 C81 C91 C96 94.0(3) ?
C76 C81 C91 C96 -84.1(3) ?
C80 C81 C91 C92 -79.2(3) ?
C76 C81 C91 C92 102.7(3) yes
C80 C81 C91 Li14 -172.5(2) ?
C76 C81 C91 Li14 9.4(4) ?
C96 C91 C92 C93 4.5(4) ?
C81 C91 C92 C93 177.7(2) ?
Li14 C91 C92 C93 -62.9(3) ?
C96 C91 C92 C97 -174.0(2) ?
C81 C91 C92 C97 -0.8(4) ?
Li14 C91 C92 C97 118.7(3) ?
C96 C91 C92 Li14 67.3(2) ?
C81 C91 C92 Li14 -119.5(3) ?
C91 C92 C93 C94 -0.4(4) ?
C97 C92 C93 C94 178.1(2) ?
Li14 C92 C93 C94 -59.9(3) ?
C91 C92 C93 Li14 59.5(2) ?
C97 C92 C93 Li14 -122.1(3) ?
C92 C93 C94 C95 -2.9(4) ?
Li14 C93 C94 C95 -60.5(2) ?
C92 C93 C94 C98 176.5(3) ?
Li14 C93 C94 C98 118.9(3) ?
C92 C93 C94 Li14 57.6(3) ?
C93 C94 C95 C96 2.1(4) ?
C98 C94 C95 C96 -177.3(2) ?
Li14 C94 C95 C96 -58.2(3) ?
C93 C94 C95 Li14 60.3(2) ?
C98 C94 C95 Li14 -119.1(3) ?
C94 C95 C96 C91 1.9(4) ?
Li14 C95 C96 C91 -58.2(2) ?
C94 C95 C96 C99 -176.5(2) ?
Li14 C95 C96 C99 123.4(2) ?
C94 C95 C96 Li14 60.1(3) ?
C92 C91 C96 C95 -5.2(3) ?
C81 C91 C96 C95 -178.5(2) ?
Li14 C91 C96 C95 61.7(2) ?
C92 C91 C96 C99 173.1(2) ?
C81 C91 C96 C99 -0.1(3) ?
Li14 C91 C96 C99 -120.0(2) ?
C92 C91 C96 Li14 -66.9(2) ?
C81 C91 C96 Li14 119.9(2) ?
Si2 O2 Li1 O1 103.1(3) ?
Li6 O2 Li1 O1 -99.3(4) ?
Li2 O2 Li1 O1 -4.4(5) yes
Si2 O2 Li1 S21 0.61(12) ?
Li6 O2 Li1 S21 158.26(16) ?
Li2 O2 Li1 S21 -106.83(19) ?
Si2 O2 Li1 S11 -163.91(12) ?
Li6 O2 Li1 S11 -6.26(19) ?
Li2 O2 Li1 S11 88.6(2) ?
Si1 O1 Li1 O2 104.4(3) ?
Li5 O1 Li1 O2 -95.8(4) ?
Li4 O1 Li1 O2 -2.5(5) yes
Si1 O1 Li1 S21 -160.24(12) ?
Li5 O1 Li1 S21 -0.38(19) ?
Li4 O1 Li1 S21 92.9(2) ?
Si1 O1 Li1 S11 4.78(12) ?
Li5 O1 Li1 S11 164.64(16) ?
Li4 O1 Li1 S11 -102.1(2) ?
Si2 S21 Li1 O2 -0.49(10) ?
Li12 S21 Li1 O2 46.1(2) ?
Li5 S21 Li1 O2 139.3(2) ?
Li10 S21 Li1 O2 75.51(15) ?
Si2 S21 Li1 O1 -139.51(19) ?
Li12 S21 Li1 O1 -92.9(2) ?
Li5 S21 Li1 O1 0.31(16) ?
Li10 S21 Li1 O1 -63.51(18) ?
Si2 S21 Li1 S11 108.5(6) ?
Li12 S21 Li1 S11 155.1(6) ?
Li5 S21 Li1 S11 -111.7(7) ?
Li10 S21 Li1 S11 -175.5(6) ?
Si1 S11 Li1 O2 -142.71(19) ?
Li11 S11 Li1 O2 -105.2(2) ?
Li6 S11 Li1 O2 5.08(15) ?
Li9 S11 Li1 O2 -64.04(18) ?
Si1 S11 Li1 O1 -3.87(10) ?
Li11 S11 Li1 O1 33.6(3) ?
Li6 S11 Li1 O1 143.9(2) ?
Li9 S11 Li1 O1 74.80(16) ?
Si1 S11 Li1 S21 110.6(6) ?
Li11 S11 Li1 S21 148.1(6) ?
Li6 S11 Li1 S21 -101.6(6) ?
Li9 S11 Li1 S21 -170.7(6) ?
Si2 O2 Li2 O3 -104.7(6) ?
Li6 O2 Li2 O3 95.8(7) ?
Si2 O2 Li2 S22 -6.02(12) ?
Li6 O2 Li2 S22 -165.48(15) ?
Li1 O2 Li2 S22 101.16(19) ?
Si2 O2 Li2 S31 160.80(11) ?
Li6 O2 Li2 S31 1.34(18) ?
Li1 O2 Li2 S31 -92.0(2) ?
Si3 O3 Li2 O2 -101.5(6) ?
Li7 O3 Li2 O2 100.4(7) ?
Li3 O3 Li2 O2 6.4(8) yes
Li1 O2 Li2 O3 2.5(7) yes
Si3 O3 Li2 S22 163.00(11) ?
Li7 O3 Li2 S22 4.89(19) ?
Li3 O3 Li2 S22 -89.1(2) ?
Si3 O3 Li2 S31 -3.86(12) ?
Li7 O3 Li2 S31 -161.98(16) ?
Li3 O3 Li2 S31 104.1(2) ?
Si2 S22 Li2 O2 4.85(10) ?
Li10 S22 Li2 O2 -90.47(17) ?
Li7 S22 Li2 O2 -161.0(2) ?
Li12 S22 Li2 O2 -34.4(2) ?
Si2 S22 Li2 O3 161.86(19) ?
Li10 S22 Li2 O3 66.53(19) ?
Li7 S22 Li2 O3 -3.97(15) ?
Li12 S22 Li2 O3 122.64(19) ?
Si2 S22 Li2 S31 -97.1(8) ?
Li10 S22 Li2 S31 167.6(8) ?
Li7 S22 Li2 S31 97.1(8) ?
Li12 S22 Li2 S31 -136.3(7) ?
Si3 S31 Li2 O2 160.09(19) ?
Li6 S31 Li2 O2 -1.09(15) ?
Li13 S31 Li2 O2 120.3(2) ?
Li9 S31 Li2 O2 72.50(19) ?
Si3 S31 Li2 O3 3.13(10) ?
Li6 S31 Li2 O3 -158.1(2) ?
Li13 S31 Li2 O3 -36.6(3) ?
Li9 S31 Li2 O3 -84.46(17) ?
Si3 S31 Li2 S22 -99.8(8) ?
Li6 S31 Li2 S22 99.0(8) ?
Li13 S31 Li2 S22 -139.5(7) ?
Li9 S31 Li2 S22 172.6(8) ?
Si3 O3 Li3 O4 103.2(4) ?
Li7 O3 Li3 O4 -99.2(4) ?
Si3 O3 Li3 S32 3.72(12) ?
Li7 O3 Li3 S32 161.27(16) ?
Li2 O3 Li3 S32 -104.0(2) ?
Si3 O3 Li3 S42 -164.47(12) ?
Li7 O3 Li3 S42 -6.92(19) ?
Li2 O3 Li3 S42 87.8(2) ?
Si4 O4 Li3 O3 103.7(4) ?
Li8 O4 Li3 O3 -96.2(4) ?
Li4 O4 Li3 O3 -4.0(5) yes
Li2 O3 Li3 O4 -4.5(5) yes
Si4 O4 Li3 S32 -163.24(12) ?
Li8 O4 Li3 S32 -3.09(19) ?
Li4 O4 Li3 S32 89.1(2) ?
Si4 O4 Li3 S42 4.77(12) ?
Li8 O4 Li3 S42 164.91(16) ?
Li4 O4 Li3 S42 -102.9(2) ?
Si3 S32 Li3 O3 -3.01(10) ?
Li8 S32 Li3 O3 143.1(2) ?
Li13 S32 Li3 O3 36.9(3) ?
Li9 S32 Li3 O3 75.65(16) ?
Si3 S32 Li3 O4 -143.61(19) ?
Li8 S32 Li3 O4 2.54(16) ?
Li13 S32 Li3 O4 -103.7(2) ?
Li9 S32 Li3 O4 -64.94(18) ?
Si3 S32 Li3 S42 108.8(8) ?
Li8 S32 Li3 S42 -105.0(8) ?
Li13 S32 Li3 S42 148.8(7) ?
Li9 S32 Li3 S42 -172.5(8) ?
Si4 S42 Li3 O3 -144.39(19) ?
Li10 S42 Li3 O3 -62.61(19) ?
Li7 S42 Li3 O3 5.62(15) ?
Li14 S42 Li3 O3 -108.6(2) ?
Si4 S42 Li3 O4 -3.88(9) ?
Li10 S42 Li3 O4 77.90(16) ?
Li7 S42 Li3 O4 146.1(2) ?
Li14 S42 Li3 O4 31.9(2) ?
Si4 S42 Li3 S32 105.6(8) ?
Li10 S42 Li3 S32 -172.6(8) ?
Li7 S42 Li3 S32 -104.4(8) ?
Li14 S42 Li3 S32 141.4(8) ?
Si1 O1 Li4 O4 -104.5(5) ?
Li5 O1 Li4 O4 94.6(5) ?
Si1 O1 Li4 S41 160.13(12) ?
Li5 O1 Li4 S41 -0.75(19) ?
Li1 O1 Li4 S41 -92.9(2) ?
Si1 O1 Li4 S12 -4.32(12) ?
Li5 O1 Li4 S12 -165.21(16) ?
Li1 O1 Li4 S12 102.7(2) ?
Si4 O4 Li4 O1 -102.4(5) ?
Li8 O4 Li4 O1 97.5(5) ?
Li3 O4 Li4 O1 5.5(6) yes
Li1 O1 Li4 O4 2.5(6) yes
Si4 O4 Li4 S41 -2.79(12) ?
Li8 O4 Li4 S41 -162.93(16) ?
Li3 O4 Li4 S41 105.1(2) ?
Si4 O4 Li4 S12 161.42(11) ?
Li8 O4 Li4 S12 1.28(18) ?
Li3 O4 Li4 S12 -90.7(2) ?
Si4 S41 Li4 O1 154.63(18) ?
Li14 S41 Li4 O1 115.0(2) ?
Li5 S41 Li4 O1 0.61(15) ?
Li10 S41 Li4 O1 75.10(19) ?
Si4 S41 Li4 O4 2.23(9) ?
Li14 S41 Li4 O4 -37.4(3) ?
Li5 S41 Li4 O4 -151.79(19) ?
Li10 S41 Li4 O4 -77.29(16) ?
Si4 S41 Li4 S12 -100.9(7) ?
Li14 S41 Li4 S12 -140.6(6) ?
Li5 S41 Li4 S12 105.0(7) ?
Li10 S41 Li4 S12 179.5(7) ?
Si1 S12 Li4 O1 3.50(10) ?
Li8 S12 Li4 O1 -153.5(2) ?
Li9 S12 Li4 O1 -79.45(17) ?
Li11 S12 Li4 O1 -33.2(3) ?
Si1 S12 Li4 O4 155.98(18) ?
Li8 S12 Li4 O4 -1.04(15) ?
Li9 S12 Li4 O4 73.03(19) ?
Li11 S12 Li4 O4 119.3(2) ?
Si1 S12 Li4 S41 -103.2(7) ?
Li8 S12 Li4 S41 99.8(7) ?
Li9 S12 Li4 S41 173.9(7) ?
Li11 S12 Li4 S41 -139.9(6) ?
Si1 O1 Li5 C11 23.8(6) ?
Li4 O1 Li5 C11 144.1(2) ?
Li1 O1 Li5 C11 -91.1(2) ?
Si1 O1 Li5 S41 -119.6(4) ?
Li4 O1 Li5 S41 0.76(19) ?
Li1 O1 Li5 S41 125.54(19) ?
Si1 O1 Li5 S21 115.3(4) ?
Li4 O1 Li5 S21 -124.39(18) ?
Li1 O1 Li5 S21 0.38(19) ?
Si1 O1 Li5 C10 -10.5(7) ?
Li4 O1 Li5 C10 109.8(3) ?
Li1 O1 Li5 C10 -125.4(3) ?
Si1 O1 Li5 C12 20.5(5) ?
Li4 O1 Li5 C12 140.80(17) ?
Li1 O1 Li5 C12 -94.43(17) ?
Si1 O1 Li5 C9 -37.3(5) ?
Li4 O1 Li5 C9 83.1(2) ?
Li1 O1 Li5 C9 -152.2(2) ?
Si1 O1 Li5 C7 -6.1(5) ?
Li4 O1 Li5 C7 114.23(15) ?
Li1 O1 Li5 C7 -121.00(16) ?
Si1 O1 Li5 C8 -31.7(5) ?
Li4 O1 Li5 C8 88.62(16) ?
Li1 O1 Li5 C8 -146.61(16) ?
C10 C11 Li5 O1 -132.6(3) ?
C12 C11 Li5 O1 -6.3(3) ?
C10 C11 Li5 S41 2.2(2) ?
C12 C11 Li5 S41 128.5(2) ?
C10 C11 Li5 S21 124.12(17) ?
C12 C11 Li5 S21 -109.61(17) ?
C12 C11 Li5 C10 126.3(2) ?
C10 C11 Li5 C12 -126.3(2) ?
C10 C11 Li5 C9 -31.18(14) ?
C12 C11 Li5 C9 95.08(17) ?
C10 C11 Li5 C7 -96.20(17) ?
C12 C11 Li5 C7 30.07(13) ?
C10 C11 Li5 C8 -63.73(15) ?
C12 C11 Li5 C8 62.54(15) ?
Si4 S41 Li5 O1 -32.1(2) ?
Li14 S41 Li5 O1 -138.9(2) ?
Li4 S41 Li5 O1 -0.63(16) ?
Li10 S41 Li5 O1 -98.8(2) ?
Si4 S41 Li5 C11 -172.72(13) ?
Li14 S41 Li5 C11 80.4(3) ?
Li4 S41 Li5 C11 -141.3(3) ?
Li10 S41 Li5 C11 120.6(2) ?
Si4 S41 Li5 S21 82.75(18) ?
Li14 S41 Li5 S21 -24.1(3) ?
Li4 S41 Li5 S21 114.2(2) ?
Li10 S41 Li5 S21 16.05(17) ?
Si4 S41 Li5 C10 -171.56(7) ?
Li14 S41 Li5 C10 81.6(2) ?
Li4 S41 Li5 C10 -140.14(18) ?
Li10 S41 Li5 C10 121.74(16) ?
Si4 S41 Li5 C12 -134.3(2) ?
Li14 S41 Li5 C12 118.9(3) ?
Li4 S41 Li5 C12 -102.8(3) ?
Li10 S41 Li5 C12 159.1(3) ?
Si4 S41 Li5 C9 -145.71(8) ?
Li14 S41 Li5 C9 107.42(18) ?
Li4 S41 Li5 C9 -114.29(15) ?
Li10 S41 Li5 C9 147.59(14) ?
Si4 S41 Li5 C7 -110.33(15) ?
Li14 S41 Li5 C7 142.80(19) ?
Li4 S41 Li5 C7 -78.91(18) ?
Li10 S41 Li5 C7 -177.03(19) ?
Si4 S41 Li5 C8 -119.01(10) ?
Li14 S41 Li5 C8 134.11(17) ?
Li4 S41 Li5 C8 -87.59(15) ?
Li10 S41 Li5 C8 174.29(15) ?
Si2 S21 Li5 O1 42.9(2) ?
Li12 S21 Li5 O1 130.91(19) ?
Li1 S21 Li5 O1 -0.32(16) ?
Li10 S21 Li5 O1 100.1(2) ?
Si2 S21 Li5 C11 161.85(8) ?
Li12 S21 Li5 C11 -110.15(16) ?
Li1 S21 Li5 C11 118.62(17) ?
Li10 S21 Li5 C11 -140.93(16) ?
Si2 S21 Li5 S41 -71.10(18) ?
Li12 S21 Li5 S41 16.9(2) ?
Li1 S21 Li5 S41 -114.3(2) ?
Li10 S21 Li5 S41 -13.88(15) ?
Si2 S21 Li5 C10 -171.78(9) ?
Li12 S21 Li5 C10 -83.78(18) ?
Li1 S21 Li5 C10 145.0(2) ?
Li10 S21 Li5 C10 -114.56(17) ?
Si2 S21 Li5 C12 132.28(10) ?
Li12 S21 Li5 C12 -139.73(15) ?
Li1 S21 Li5 C12 89.04(16) ?
Li10 S21 Li5 C12 -170.50(17) ?
Si2 S21 Li5 C9 -171.18(17) ?
Li12 S21 Li5 C9 -83.2(3) ?
Li1 S21 Li5 C9 145.6(3) ?
Li10 S21 Li5 C9 -114.0(3) ?
Si2 S21 Li5 C7 123.06(15) ?
Li12 S21 Li5 C7 -148.95(18) ?
Li1 S21 Li5 C7 79.8(2) ?
Li10 S21 Li5 C7 -179.7(2) ?
Si2 S21 Li5 C8 149.6(3) ?
Li12 S21 Li5 C8 -122.4(3) ?
Li1 S21 Li5 C8 106.4(3) ?
Li10 S21 Li5 C8 -153.2(3) ?
C11 C10 Li5 O1 69.1(3) ?
C9 C10 Li5 O1 -54.4(3) ?
C14 C10 Li5 O1 -174.8(3) ?
C9 C10 Li5 C11 -123.5(2) ?
C14 C10 Li5 C11 116.0(3) ?
C11 C10 Li5 S41 -178.19(19) ?
C9 C10 Li5 S41 58.30(17) ?
C14 C10 Li5 S41 -62.2(2) ?
C11 C10 Li5 S21 -57.37(18) ?
C9 C10 Li5 S21 179.12(19) ?
C14 C10 Li5 S21 58.7(3) ?
C11 C10 Li5 C12 30.63(14) ?
C9 C10 Li5 C12 -92.87(17) ?
C14 C10 Li5 C12 146.7(2) ?
C11 C10 Li5 C9 123.5(2) ?
C14 C10 Li5 C9 -120.5(3) ?
C11 C10 Li5 C7 64.40(15) ?
C9 C10 Li5 C7 -59.11(15) ?
C14 C10 Li5 C7 -179.6(2) ?
C11 C10 Li5 C8 96.16(17) ?
C9 C10 Li5 C8 -27.34(14) ?
C14 C10 Li5 C8 -147.8(2) ?
C11 C12 Li5 O1 174.5(2) ?
C7 C12 Li5 O1 -60.14(19) ?
C15 C12 Li5 O1 60.7(2) ?
C7 C12 Li5 C11 125.4(2) ?
C15 C12 Li5 C11 -113.7(2) ?
C11 C12 Li5 S41 -78.0(3) ?
C7 C12 Li5 S41 47.4(3) ?
C15 C12 Li5 S41 168.3(2) ?
C11 C12 Li5 S21 70.23(17) ?
C7 C12 Li5 S21 -164.38(17) ?
C15 C12 Li5 S21 -43.5(2) ?
C11 C12 Li5 C10 -30.83(15) ?
C7 C12 Li5 C10 94.56(17) ?
C15 C12 Li5 C10 -144.6(2) ?
C11 C12 Li5 C9 -65.27(16) ?
C7 C12 Li5 C9 60.12(15) ?
C15 C12 Li5 C9 -179.0(2) ?
C11 C12 Li5 C7 -125.4(2) ?
C15 C12 Li5 C7 120.9(2) ?
C11 C12 Li5 C8 -97.39(17) ?
C7 C12 Li5 C8 28.00(13) ?
C15 C12 Li5 C8 148.9(2) ?
C10 C9 Li5 O1 141.9(3) ?
C8 C9 Li5 O1 11.7(2) ?
C10 C9 Li5 C11 32.88(15) ?
C8 C9 Li5 C11 -97.32(18) ?
C10 C9 Li5 S41 -119.59(18) ?
C8 C9 Li5 S41 110.21(17) ?
C10 C9 Li5 S21 -1.2(2) ?
C8 C9 Li5 S21 -131.4(3) ?
C8 C9 Li5 C10 -130.2(2) ?
C10 C9 Li5 C12 68.90(16) ?
C8 C9 Li5 C12 -61.30(16) ?
C10 C9 Li5 C7 102.30(18) ?
C8 C9 Li5 C7 -27.90(14) ?
C10 C9 Li5 C8 130.2(2) ?
C8 C7 Li5 O1 -115.29(19) ?
C12 C7 Li5 O1 115.6(2) ?
C2 C7 Li5 O1 4.0(3) ?
C8 C7 Li5 C11 97.26(17) ?
C12 C7 Li5 C11 -31.83(14) ?
C2 C7 Li5 C11 -143.4(2) ?
C8 C7 Li5 S41 -18.43(19) ?
C12 C7 Li5 S41 -147.5(2) ?
C2 C7 Li5 S41 100.9(2) ?
C8 C7 Li5 S21 147.9(2) ?
C12 C7 Li5 S21 18.8(2) ?
C2 C7 Li5 S21 -92.8(3) ?
C8 C7 Li5 C10 61.33(15) ?
C12 C7 Li5 C10 -67.75(16) ?
C2 C7 Li5 C10 -179.3(2) ?
C8 C7 Li5 C12 129.1(2) ?
C2 C7 Li5 C12 -111.6(3) ?
C8 C7 Li5 C9 27.97(14) ?
C12 C7 Li5 C9 -101.11(17) ?
C2 C7 Li5 C9 147.3(2) ?
C12 C7 Li5 C8 -129.1(2) ?
C2 C7 Li5 C8 119.3(3) ?
C9 C8 Li5 O1 -169.5(2) ?
C7 C8 Li5 O1 60.48(18) ?
C13 C8 Li5 O1 -56.0(3) ?
C9 C8 Li5 C11 64.96(17) ?
C7 C8 Li5 C11 -65.09(16) ?
C13 C8 Li5 C11 178.4(2) ?
C9 C8 Li5 S41 -66.50(17) ?
C7 C8 Li5 S41 163.45(17) ?
C13 C8 Li5 S41 46.9(2) ?
C9 C8 Li5 S21 78.8(3) ?
C7 C8 Li5 S21 -51.3(3) ?
C13 C8 Li5 S21 -167.8(3) ?
C9 C8 Li5 C10 28.71(15) ?
C7 C8 Li5 C10 -101.34(17) ?
C13 C8 Li5 C10 142.2(2) ?
C9 C8 Li5 C12 100.87(18) ?
C7 C8 Li5 C12 -29.18(14) ?
C13 C8 Li5 C12 -145.7(2) ?
C7 C8 Li5 C9 -130.0(2) ?
C13 C8 Li5 C9 113.5(3) ?
C9 C8 Li5 C7 130.0(2) ?
C13 C8 Li5 C7 -116.5(3) ?
Si2 O2 Li6 C35 8.6(7) ?
Li2 O2 Li6 C35 132.2(3) ?
Li1 O2 Li6 C35 -106.7(4) ?
Si2 O2 Li6 C36 -32.1(6) ?
Li2 O2 Li6 C36 91.4(3) ?
Li1 O2 Li6 C36 -147.4(3) ?
Si2 O2 Li6 S31 -125.0(3) ?
Li2 O2 Li6 S31 -1.41(19) ?
Li1 O2 Li6 S31 119.71(18) ?
Si2 O2 Li6 S11 121.7(3) ?
Li2 O2 Li6 S11 -114.69(19) ?
Li1 O2 Li6 S11 6.44(19) ?
Si2 O2 Li6 C34 32.9(5) ?
Li2 O2 Li6 C34 156.4(2) ?
Li1 O2 Li6 C34 -82.4(2) ?
Si2 O2 Li6 C37 -30.9(4) ?
Li2 O2 Li6 C37 92.65(18) ?
Li1 O2 Li6 C37 -146.23(18) ?
Si2 O2 Li6 C32 -5.9(4) ?
Li2 O2 Li6 C32 117.63(16) ?
Li1 O2 Li6 C32 -121.24(16) ?
Si2 O2 Li6 C33 22.7(4) ?
Li2 O2 Li6 C33 146.23(16) ?
Li1 O2 Li6 C33 -92.64(16) ?
C34 C35 Li6 O2 45.0(4) ?
C36 C35 Li6 O2 -78.8(4) ?
C39 C35 Li6 O2 164.7(3) ?
C34 C35 Li6 C36 123.7(2) ?
C39 C35 Li6 C36 -116.5(3) ?
C34 C35 Li6 S31 178.31(19) ?
C36 C35 Li6 S31 54.57(19) ?
C39 C35 Li6 S31 -62.0(3) ?
C34 C35 Li6 S11 -71.99(17) ?
C36 C35 Li6 S11 164.27(19) ?
C39 C35 Li6 S11 47.7(2) ?
C36 C35 Li6 C34 -123.7(2) ?
C39 C35 Li6 C34 119.7(3) ?
C34 C35 Li6 C37 94.10(17) ?
C36 C35 Li6 C37 -29.64(15) ?
C39 C35 Li6 C37 -146.2(2) ?
C34 C35 Li6 C32 60.58(15) ?
C36 C35 Li6 C32 -63.16(16) ?
C39 C35 Li6 C32 -179.7(2) ?
C34 C35 Li6 C33 27.91(14) ?
C36 C35 Li6 C33 -95.83(17) ?
C39 C35 Li6 C33 147.7(2) ?
C35 C36 Li6 O2 130.0(3) ?
C37 C36 Li6 O2 2.3(3) ?
C37 C36 Li6 C35 -127.7(2) ?
C35 C36 Li6 S31 -127.52(18) ?
C37 C36 Li6 S31 104.75(18) ?
C35 C36 Li6 S11 -19.1(2) ?
C37 C36 Li6 S11 -146.8(2) ?
C35 C36 Li6 C34 31.84(15) ?
C37 C36 Li6 C34 -95.89(18) ?
C35 C36 Li6 C37 127.7(2) ?
C35 C36 Li6 C32 98.46(18) ?
C37 C36 Li6 C32 -29.27(14) ?
C35 C36 Li6 C33 65.40(16) ?
C37 C36 Li6 C33 -62.32(16) ?
Si3 S31 Li6 O2 -21.7(2) ?
Li13 S31 Li6 O2 -129.3(2) ?
Li9 S31 Li6 O2 -96.66(19) ?
Li2 S31 Li6 O2 1.13(15) ?
Si3 S31 Li6 C35 -173.46(8) ?
Li13 S31 Li6 C35 78.9(2) ?
Li9 S31 Li6 C35 111.56(18) ?
Li2 S31 Li6 C35 -150.6(2) ?
Si3 S31 Li6 C36 -147.22(8) ?
Li13 S31 Li6 C36 105.18(19) ?
Li9 S31 Li6 C36 137.80(16) ?
Li2 S31 Li6 C36 -124.41(17) ?
Si3 S31 Li6 S11 88.78(15) ?
Li13 S31 Li6 S11 -18.8(3) ?
Li9 S31 Li6 S11 13.80(15) ?
Li2 S31 Li6 S11 111.60(18) ?
Si3 S31 Li6 C34 -172.17(17) ?
Li13 S31 Li6 C34 80.2(3) ?
Li9 S31 Li6 C34 112.8(3) ?
Li2 S31 Li6 C34 -149.4(3) ?
Si3 S31 Li6 C37 -116.66(11) ?
Li13 S31 Li6 C37 135.74(17) ?
Li9 S31 Li6 C37 168.36(16) ?
Li2 S31 Li6 C37 -93.84(16) ?
Si3 S31 Li6 C32 -103.84(17) ?
Li13 S31 Li6 C32 148.57(19) ?
Li9 S31 Li6 C32 -178.8(2) ?
Li2 S31 Li6 C32 -81.0(2) ?
Si3 S31 Li6 C33 -125.7(3) ?
Li13 S31 Li6 C33 126.7(3) ?
Li9 S31 Li6 C33 159.3(3) ?
Li2 S31 Li6 C33 -102.9(3) ?
Si1 S11 Li6 O2 31.0(2) ?
Li11 S11 Li6 O2 131.2(2) ?
Li1 S11 Li6 O2 -5.35(16) ?
Li9 S11 Li6 O2 96.4(2) ?
Si1 S11 Li6 C35 175.37(8) ?
Li11 S11 Li6 C35 -84.4(2) ?
Li1 S11 Li6 C35 139.00(19) ?
Li9 S11 Li6 C35 -119.25(17) ?
Si1 S11 Li6 C36 -174.46(14) ?
Li11 S11 Li6 C36 -74.3(3) ?
Li1 S11 Li6 C36 149.2(3) ?
Li9 S11 Li6 C36 -109.1(2) ?
Si1 S11 Li6 S31 -78.60(16) ?
Li11 S11 Li6 S31 21.6(2) ?
Li1 S11 Li6 S31 -114.97(18) ?
Li9 S11 Li6 S31 -13.22(14) ?
Si1 S11 Li6 C34 145.07(8) ?
Li11 S11 Li6 C34 -114.74(17) ?
Li1 S11 Li6 C34 108.70(16) ?
Li9 S11 Li6 C34 -149.55(16) ?
Si1 S11 Li6 C37 153.6(3) ?
Li11 S11 Li6 C37 -106.3(4) ?
Li1 S11 Li6 C37 117.2(4) ?
Li9 S11 Li6 C37 -141.1(4) ?
Si1 S11 Li6 C32 115.44(18) ?
Li11 S11 Li6 C32 -144.4(2) ?
Li1 S11 Li6 C32 79.1(2) ?
Li9 S11 Li6 C32 -179.2(2) ?
Si1 S11 Li6 C33 119.85(11) ?
Li11 S11 Li6 C33 -139.96(17) ?
Li1 S11 Li6 C33 83.48(16) ?
Li9 S11 Li6 C33 -174.77(17) ?
C35 C34 Li6 O2 -150.4(2) ?
C33 C34 Li6 O2 -20.6(2) ?
C33 C34 Li6 C35 129.8(2) ?
C35 C34 Li6 C36 -32.75(15) ?
C33 C34 Li6 C36 97.09(18) ?
C35 C34 Li6 S31 -2.4(3) ?
C33 C34 Li6 S31 127.5(3) ?
C35 C34 Li6 S11 106.81(18) ?
C33 C34 Li6 S11 -123.36(18) ?
C35 C34 Li6 C37 -68.10(16) ?
C33 C34 Li6 C37 61.74(16) ?
C35 C34 Li6 C32 -101.45(18) ?
C33 C34 Li6 C32 28.39(14) ?
C35 C34 Li6 C33 -129.8(2) ?
C36 C37 Li6 O2 -178.1(2) ?
C32 C37 Li6 O2 54.32(19) ?
C40 C37 Li6 O2 -65.3(3) ?
C36 C37 Li6 C35 30.57(16) ?
C32 C37 Li6 C35 -96.99(17) ?
C40 C37 Li6 C35 143.4(2) ?
C32 C37 Li6 C36 -127.6(2) ?
C40 C37 Li6 C36 112.8(3) ?
C36 C37 Li6 S31 -74.57(18) ?
C32 C37 Li6 S31 157.87(17) ?
C40 C37 Li6 S31 38.2(2) ?
C36 C37 Li6 S11 56.8(4) ?
C32 C37 Li6 S11 -70.8(4) ?
C40 C37 Li6 S11 169.6(3) ?
C36 C37 Li6 C34 66.13(17) ?
C32 C37 Li6 C34 -61.43(15) ?
C40 C37 Li6 C34 178.9(2) ?
C36 C37 Li6 C32 127.6(2) ?
C40 C37 Li6 C32 -119.6(3) ?
C36 C37 Li6 C33 99.28(18) ?
C32 C37 Li6 C33 -28.27(14) ?
C40 C37 Li6 C33 -147.9(2) ?
C37 C32 Li6 O2 -123.6(2) ?
C33 C32 Li6 O2 106.68(19) ?
C27 C32 Li6 O2 -9.6(3) ?
C37 C32 Li6 C35 66.48(16) ?
C33 C32 Li6 C35 -63.23(16) ?
C27 C32 Li6 C35 -179.5(2) ?
C37 C32 Li6 C36 30.50(15) ?
C33 C32 Li6 C36 -99.21(17) ?
C27 C32 Li6 C36 144.6(2) ?
C37 C32 Li6 S31 -26.0(2) ?
C33 C32 Li6 S31 -155.7(2) ?
C27 C32 Li6 S31 88.1(3) ?
C37 C32 Li6 S11 138.5(2) ?
C33 C32 Li6 S11 8.7(2) ?
C27 C32 Li6 S11 -107.5(3) ?
C37 C32 Li6 C34 101.07(17) ?
C33 C32 Li6 C34 -28.64(15) ?
C27 C32 Li6 C34 -144.9(2) ?
C33 C32 Li6 C37 -129.7(2) ?
C27 C32 Li6 C37 114.0(3) ?
C37 C32 Li6 C33 129.7(2) ?
C27 C32 Li6 C33 -116.2(3) ?
C34 C33 Li6 O2 161.4(2) ?
C32 C33 Li6 O2 -69.01(18) ?
C38 C33 Li6 O2 48.6(3) ?
C34 C33 Li6 C35 -29.35(15) ?
C32 C33 Li6 C35 100.28(18) ?
C38 C33 Li6 C35 -142.1(2) ?
C34 C33 Li6 C36 -65.87(17) ?
C32 C33 Li6 C36 63.75(16) ?
C38 C33 Li6 C36 -178.6(2) ?
C34 C33 Li6 S31 -89.7(3) ?
C32 C33 Li6 S31 39.9(3) ?
C38 C33 Li6 S31 157.5(3) ?
C34 C33 Li6 S11 57.23(18) ?
C32 C33 Li6 S11 -173.14(18) ?
C38 C33 Li6 S11 -55.5(3) ?
C32 C33 Li6 C34 129.6(2) ?
C38 C33 Li6 C34 -112.8(3) ?
C34 C33 Li6 C37 -100.92(18) ?
C32 C33 Li6 C37 28.71(14) ?
C38 C33 Li6 C37 146.3(2) ?
C34 C33 Li6 C32 -129.6(2) ?
C38 C33 Li6 C32 117.6(3) ?
Si3 O3 Li7 S22 -125.1(3) ?
Li3 O3 Li7 S22 117.21(18) ?
Li2 O3 Li7 S22 -5.09(19) ?
Si3 O3 Li7 C60 7.4(7) ?
Li3 O3 Li7 C60 -110.3(4) ?
Li2 O3 Li7 C60 127.4(4) ?
Si3 O3 Li7 C61 -29.9(5) ?
Li3 O3 Li7 C61 -147.5(3) ?
Li2 O3 Li7 C61 90.2(3) ?
Si3 O3 Li7 C59 36.7(5) ?
Li3 O3 Li7 C59 -80.9(2) ?
Li2 O3 Li7 C59 156.8(2) ?
Si3 O3 Li7 S42 124.8(3) ?
Li3 O3 Li7 S42 7.17(19) ?
Li2 O3 Li7 S42 -115.12(19) ?
Si3 O3 Li7 C62 -26.5(4) ?
Li3 O3 Li7 C62 -144.12(17) ?
Li2 O3 Li7 C62 93.59(18) ?
Si3 O3 Li7 C58 28.5(4) ?
Li3 O3 Li7 C58 -89.14(17) ?
Li2 O3 Li7 C58 148.56(17) ?
Si3 O3 Li7 C57 -0.2(4) ?
Li3 O3 Li7 C57 -117.84(16) ?
Li2 O3 Li7 C57 119.86(16) ?
Si2 S22 Li7 O3 -13.3(2) ?
Li10 S22 Li7 O3 -97.3(2) ?
Li2 S22 Li7 O3 4.12(16) ?
Li12 S22 Li7 O3 -124.6(2) ?
Si2 S22 Li7 C60 -166.00(9) ?
Li10 S22 Li7 C60 110.00(19) ?
Li2 S22 Li7 C60 -148.6(2) ?
Li12 S22 Li7 C60 82.7(2) ?
Si2 S22 Li7 C61 -138.47(9) ?
Li10 S22 Li7 C61 137.53(17) ?
Li2 S22 Li7 C61 -121.03(17) ?
Li12 S22 Li7 C61 110.27(19) ?
Si2 S22 Li7 C59 -171.06(17) ?
Li10 S22 Li7 C59 104.9(3) ?
Li2 S22 Li7 C59 -153.6(3) ?
Li12 S22 Li7 C59 77.7(3) ?
Si2 S22 Li7 S42 96.01(14) ?
Li10 S22 Li7 S42 12.01(15) ?
Li2 S22 Li7 S42 113.45(18) ?
Li12 S22 Li7 S42 -15.2(2) ?
Si2 S22 Li7 C62 -108.87(13) ?
Li10 S22 Li7 C62 167.13(18) ?
Li2 S22 Li7 C62 -91.43(17) ?
Li12 S22 Li7 C62 139.86(17) ?
Si2 S22 Li7 C58 -126.5(3) ?
Li10 S22 Li7 C58 149.5(4) ?
Li2 S22 Li7 C58 -109.1(4) ?
Li12 S22 Li7 C58 122.2(4) ?
Si2 S22 Li7 C57 -97.0(2) ?
Li10 S22 Li7 C57 179.0(2) ?
Li2 S22 Li7 C57 -79.5(2) ?
Li12 S22 Li7 C57 151.79(19) ?
C61 C60 Li7 O3 -71.0(4) ?
C59 C60 Li7 O3 54.3(4) ?
C64 C60 Li7 O3 171.2(3) ?
C61 C60 Li7 S22 61.62(19) ?
C59 C60 Li7 S22 -173.1(2) ?
C64 C60 Li7 S22 -56.2(3) ?
C59 C60 Li7 C61 125.3(2) ?
C64 C60 Li7 C61 -117.8(3) ?
C61 C60 Li7 C59 -125.3(2) ?
C64 C60 Li7 C59 116.9(3) ?
C61 C60 Li7 S42 168.46(19) ?
C59 C60 Li7 S42 -66.24(18) ?
C64 C60 Li7 S42 50.7(3) ?
C61 C60 Li7 C62 -29.14(15) ?
C59 C60 Li7 C62 96.15(18) ?
C64 C60 Li7 C62 -146.9(3) ?
C61 C60 Li7 C58 -96.72(18) ?
C59 C60 Li7 C58 28.57(15) ?
C64 C60 Li7 C58 145.5(3) ?
C61 C60 Li7 C57 -62.92(16) ?
C59 C60 Li7 C57 62.37(16) ?
C64 C60 Li7 C57 179.3(3) ?
C60 C61 Li7 O3 135.5(3) ?
C62 C61 Li7 O3 6.5(3) ?
C60 C61 Li7 S22 -120.71(19) ?
C62 C61 Li7 S22 110.27(18) ?
C62 C61 Li7 C60 -129.0(2) ?
C60 C61 Li7 C59 31.37(16) ?
C62 C61 Li7 C59 -97.65(18) ?
C60 C61 Li7 S42 -14.1(2) ?
C62 C61 Li7 S42 -143.1(2) ?
C60 C61 Li7 C62 129.0(2) ?
C60 C61 Li7 C58 65.61(17) ?
C62 C61 Li7 C58 -63.41(16) ?
C60 C61 Li7 C57 99.64(19) ?
C62 C61 Li7 C57 -29.38(14) ?
C58 C59 Li7 O3 -16.0(3) ?
C60 C59 Li7 O3 -145.6(3) ?
C58 C59 Li7 S22 138.9(3) ?
C60 C59 Li7 S22 9.4(3) ?
C58 C59 Li7 C60 129.5(2) ?
C58 C59 Li7 C61 98.30(18) ?
C60 C59 Li7 C61 -31.24(15) ?
C58 C59 Li7 S42 -117.88(18) ?
C60 C59 Li7 S42 112.59(18) ?
C58 C59 Li7 C62 63.47(16) ?
C60 C59 Li7 C62 -66.06(17) ?
C60 C59 Li7 C58 -129.5(2) ?
C58 C59 Li7 C57 29.49(15) ?
C60 C59 Li7 C57 -100.05(18) ?
Si4 S42 Li7 O3 27.4(2) ?
Li10 S42 Li7 O3 96.5(2) ?
Li3 S42 Li7 O3 -5.82(16) ?
Li14 S42 Li7 O3 121.12(19) ?
Si4 S42 Li7 S22 -80.98(15) ?
Li10 S42 Li7 S22 -11.82(15) ?
Li3 S42 Li7 S22 -114.17(18) ?
Li14 S42 Li7 S22 12.8(2) ?
Si4 S42 Li7 C60 174.65(8) ?
Li10 S42 Li7 C60 -116.18(18) ?
Li3 S42 Li7 C60 141.47(19) ?
Li14 S42 Li7 C60 -91.60(18) ?
Si4 S42 Li7 C61 -177.99(14) ?
Li10 S42 Li7 C61 -108.8(2) ?
Li3 S42 Li7 C61 148.8(3) ?
Li14 S42 Li7 C61 -84.2(2) ?
Si4 S42 Li7 C59 145.48(9) ?
Li10 S42 Li7 C59 -145.35(17) ?
Li3 S42 Li7 C59 112.30(16) ?
Li14 S42 Li7 C59 -120.76(16) ?
Si4 S42 Li7 C62 147.7(3) ?
Li10 S42 Li7 C62 -143.1(4) ?
Li3 S42 Li7 C62 114.5(4) ?
Li14 S42 Li7 C62 -118.6(3) ?
Si4 S42 Li7 C58 118.20(11) ?
Li10 S42 Li7 C58 -172.63(18) ?
Li3 S42 Li7 C58 85.01(16) ?
Li14 S42 Li7 C58 -148.05(15) ?
Si4 S42 Li7 C57 112.01(18) ?
Li10 S42 Li7 C57 -178.8(2) ?
Li3 S42 Li7 C57 78.8(2) ?
Li14 S42 Li7 C57 -154.23(18) ?
C61 C62 Li7 O3 -174.7(2) ?
C57 C62 Li7 O3 57.32(19) ?
C65 C62 Li7 O3 -61.1(3) ?
C61 C62 Li7 S22 -70.89(18) ?
C57 C62 Li7 S22 161.10(18) ?
C65 C62 Li7 S22 42.7(2) ?
C61 C62 Li7 C60 29.30(16) ?
C57 C62 Li7 C60 -98.71(18) ?
C65 C62 Li7 C60 142.9(2) ?
C57 C62 Li7 C61 -128.0(2) ?
C65 C62 Li7 C61 113.6(3) ?
C61 C62 Li7 C59 64.61(17) ?
C57 C62 Li7 C59 -63.41(16) ?
C65 C62 Li7 C59 178.2(2) ?
C61 C62 Li7 S42 62.2(3) ?
C57 C62 Li7 S42 -65.8(3) ?
C65 C62 Li7 S42 175.8(3) ?
C61 C62 Li7 C58 98.82(18) ?
C57 C62 Li7 C58 -29.19(14) ?
C65 C62 Li7 C58 -147.6(2) ?
C61 C62 Li7 C57 128.0(2) ?
C65 C62 Li7 C57 -118.4(3) ?
C59 C58 Li7 O3 166.0(2) ?
C57 C58 Li7 O3 -65.82(19) ?
C63 C58 Li7 O3 51.3(3) ?
C59 C58 Li7 S22 -77.5(4) ?
C57 C58 Li7 S22 50.7(4) ?
C63 C58 Li7 S22 167.8(3) ?
C59 C58 Li7 C60 -29.23(16) ?
C57 C58 Li7 C60 98.90(18) ?
C63 C58 Li7 C60 -143.9(2) ?
C59 C58 Li7 C61 -64.31(17) ?
C57 C58 Li7 C61 63.83(16) ?
C63 C58 Li7 C61 -179.0(2) ?
C57 C58 Li7 C59 128.1(2) ?
C63 C58 Li7 C59 -114.7(3) ?
C59 C58 Li7 S42 61.55(18) ?
C57 C58 Li7 S42 -170.31(18) ?
C63 C58 Li7 S42 -53.1(3) ?
C59 C58 Li7 C62 -98.98(18) ?
C57 C58 Li7 C62 29.16(14) ?
C63 C58 Li7 C62 146.3(2) ?
C59 C58 Li7 C57 -128.1(2) ?
C63 C58 Li7 C57 117.2(3) ?
C62 C57 Li7 O3 -120.5(2) ?
C58 C57 Li7 O3 110.70(19) ?
C52 C57 Li7 O3 -5.0(3) ?
C62 C57 Li7 S22 -23.5(2) ?
C58 C57 Li7 S22 -152.3(2) ?
C52 C57 Li7 S22 91.9(3) ?
C62 C57 Li7 C60 64.51(16) ?
C58 C57 Li7 C60 -64.28(16) ?
C52 C57 Li7 C60 180.0(2) ?
C62 C57 Li7 C61 29.96(15) ?
C58 C57 Li7 C61 -98.83(18) ?
C52 C57 Li7 C61 145.4(2) ?
C62 C57 Li7 C59 99.16(18) ?
C58 C57 Li7 C59 -29.63(15) ?
C52 C57 Li7 C59 -145.4(2) ?
C62 C57 Li7 S42 140.8(2) ?
C58 C57 Li7 S42 12.0(2) ?
C52 C57 Li7 S42 -103.7(3) ?
C58 C57 Li7 C62 -128.8(2) ?
C52 C57 Li7 C62 115.5(3) ?
C62 C57 Li7 C58 128.8(2) ?
C52 C57 Li7 C58 -115.7(3) ?
Si4 O4 Li8 S12 -120.2(4) ?
Li3 O4 Li8 S12 120.68(19) ?
Li4 O4 Li8 S12 -1.33(19) ?
Si4 O4 Li8 C85 -0.2(7) ?
Li3 O4 Li8 C85 -119.3(4) ?
Li4 O4 Li8 C85 118.7(3) ?
Si4 O4 Li8 S32 122.3(4) ?
Li3 O4 Li8 S32 3.2(2) ?
Li4 O4 Li8 S32 -118.78(19) ?
Si4 O4 Li8 C84 33.7(6) ?
Li3 O4 Li8 C84 -85.4(2) ?
Li4 O4 Li8 C84 152.6(2) ?
Si4 O4 Li8 C86 -29.6(6) ?
Li3 O4 Li8 C86 -148.7(2) ?
Li4 O4 Li8 C86 89.3(2) ?
Si4 O4 Li8 C83 30.1(5) ?
Li3 O4 Li8 C83 -89.00(17) ?
Li4 O4 Li8 C83 148.99(17) ?
Si4 O4 Li8 C87 -23.1(5) ?
Li3 O4 Li8 C87 -142.19(17) ?
Li4 O4 Li8 C87 95.80(17) ?
Si4 O4 Li8 C82 3.8(5) ?
Li3 O4 Li8 C82 -115.29(16) ?
Li4 O4 Li8 C82 122.69(16) ?
Si1 S12 Li8 O4 -26.5(2) ?
Li4 S12 Li8 O4 1.11(16) ?
Li9 S12 Li8 O4 -97.5(2) ?
Li11 S12 Li8 O4 -128.72(19) ?
Si1 S12 Li8 C85 -171.38(9) ?
Li4 S12 Li8 C85 -143.75(19) ?
Li9 S12 Li8 C85 117.66(17) ?
Li11 S12 Li8 C85 86.4(2) ?
Si1 S12 Li8 S32 86.44(17) ?
Li4 S12 Li8 S32 114.07(19) ?
Li9 S12 Li8 S32 15.48(15) ?
Li11 S12 Li8 S32 -15.8(3) ?
Si1 S12 Li8 C84 -177.35(15) ?
Li4 S12 Li8 C84 -149.7(3) ?
Li9 S12 Li8 C84 111.7(2) ?
Li11 S12 Li8 C84 80.5(3) ?
Si1 S12 Li8 C86 -143.01(9) ?
Li4 S12 Li8 C86 -115.38(17) ?
Li9 S12 Li8 C86 146.02(16) ?
Li11 S12 Li8 C86 114.79(17) ?
Si1 S12 Li8 C83 -139.7(3) ?
Li4 S12 Li8 C83 -112.1(4) ?
Li9 S12 Li8 C83 149.3(4) ?
Li11 S12 Li8 C83 118.1(3) ?
Si1 S12 Li8 C87 -115.99(12) ?
Li4 S12 Li8 C87 -88.36(16) ?
Li9 S12 Li8 C87 173.04(17) ?
Li11 S12 Li8 C87 141.81(16) ?
Si1 S12 Li8 C82 -108.03(18) ?
Li4 S12 Li8 C82 -80.4(2) ?
Li9 S12 Li8 C82 -179.0(2) ?
Li11 S12 Li8 C82 149.78(19) ?
C84 C85 Li8 O4 66.7(4) ?
C86 C85 Li8 O4 -57.0(4) ?
C89 C85 Li8 O4 -176.1(4) ?
C84 C85 Li8 S12 -171.1(2) ?
C86 C85 Li8 S12 65.2(2) ?
C89 C85 Li8 S12 -53.9(3) ?
C84 C85 Li8 S32 -57.9(2) ?
C86 C85 Li8 S32 178.4(2) ?
C89 C85 Li8 S32 59.2(3) ?
C86 C85 Li8 C84 -123.7(3) ?
C89 C85 Li8 C84 117.2(3) ?
C84 C85 Li8 C86 123.7(3) ?
C89 C85 Li8 C86 -119.2(4) ?
C84 C85 Li8 C83 28.96(16) ?
C86 C85 Li8 C83 -94.7(2) ?
C89 C85 Li8 C83 146.1(3) ?
C84 C85 Li8 C87 95.1(2) ?
C86 C85 Li8 C87 -28.61(17) ?
C89 C85 Li8 C87 -147.8(3) ?
C84 C85 Li8 C82 62.39(18) ?
C86 C85 Li8 C82 -61.28(19) ?
C89 C85 Li8 C82 179.6(3) ?
Si3 S32 Li8 O4 34.8(2) ?
Li13 S32 Li8 O4 128.17(19) ?
Li3 S32 Li8 O4 -2.65(16) ?
Li9 S32 Li8 O4 98.4(2) ?
Si3 S32 Li8 S12 -77.75(17) ?
Li13 S32 Li8 S12 15.7(2) ?
Li3 S32 Li8 S12 -115.2(2) ?
Li9 S32 Li8 S12 -14.08(14) ?
Si3 S32 Li8 C85 -179.41(10) ?
Li13 S32 Li8 C85 -86.0(2) ?
Li3 S32 Li8 C85 143.2(2) ?
Li9 S32 Li8 C85 -115.74(18) ?
Si3 S32 Li8 C84 153.88(10) ?
Li13 S32 Li8 C84 -112.71(17) ?
Li3 S32 Li8 C84 116.47(18) ?
Li9 S32 Li8 C84 -142.45(17) ?
Si3 S32 Li8 C86 -178.32(18) ?
Li13 S32 Li8 C86 -84.9(3) ?
Li3 S32 Li8 C86 144.3(3) ?
Li9 S32 Li8 C86 -114.6(3) ?
Si3 S32 Li8 C83 125.11(11) ?
Li13 S32 Li8 C83 -141.48(16) ?
Li3 S32 Li8 C83 87.70(16) ?
Li9 S32 Li8 C83 -171.22(17) ?
Si3 S32 Li8 C87 141.9(3) ?
Li13 S32 Li8 C87 -124.7(3) ?
Li3 S32 Li8 C87 104.5(3) ?
Li9 S32 Li8 C87 -154.5(3) ?
Si3 S32 Li8 C82 115.86(16) ?
Li13 S32 Li8 C82 -150.73(18) ?
Li3 S32 Li8 C82 78.5(2) ?
Li9 S32 Li8 C82 179.5(2) ?
C85 C84 Li8 O4 -135.5(3) ?
C83 C84 Li8 O4 -7.0(3) ?
C85 C84 Li8 S12 11.3(3) ?
C83 C84 Li8 S12 139.8(3) ?
C83 C84 Li8 C85 128.5(3) ?
C85 C84 Li8 S32 122.0(2) ?
C83 C84 Li8 S32 -109.5(2) ?
C85 C84 Li8 C86 -31.99(17) ?
C83 C84 Li8 C86 96.5(2) ?
C85 C84 Li8 C83 -128.5(3) ?
C85 C84 Li8 C87 -65.97(18) ?
C83 C84 Li8 C87 62.53(18) ?
C85 C84 Li8 C82 -98.9(2) ?
C83 C84 Li8 C82 29.55(16) ?
C85 C86 Li8 O4 141.6(3) ?
C87 C86 Li8 O4 13.0(3) ?
C85 C86 Li8 S12 -115.2(2) ?
C87 C86 Li8 S12 116.11(19) ?
C87 C86 Li8 C85 -128.7(3) ?
C85 C86 Li8 S32 -2.1(3) ?
C87 C86 Li8 S32 -130.8(3) ?
C85 C86 Li8 C84 32.26(19) ?
C87 C86 Li8 C84 -96.4(2) ?
C85 C86 Li8 C83 66.8(2) ?
C87 C86 Li8 C83 -61.89(18) ?
C85 C86 Li8 C87 128.7(3) ?
C85 C86 Li8 C82 100.2(2) ?
C87 C86 Li8 C82 -28.52(16) ?
C84 C83 Li8 O4 173.9(2) ?
C82 C83 Li8 O4 -58.9(2) ?
C88 C83 Li8 O4 60.1(3) ?
C84 C83 Li8 S12 -69.0(4) ?
C82 C83 Li8 S12 58.2(4) ?
C88 C83 Li8 S12 177.2(3) ?
C84 C83 Li8 C85 -29.85(18) ?
C82 C83 Li8 C85 97.4(2) ?
C88 C83 Li8 C85 -143.6(3) ?
C84 C83 Li8 S32 68.8(2) ?
C82 C83 Li8 S32 -164.0(2) ?
C88 C83 Li8 S32 -45.0(3) ?
C82 C83 Li8 C84 127.2(3) ?
C88 C83 Li8 C84 -113.8(3) ?
C84 C83 Li8 C86 -65.31(19) ?
C82 C83 Li8 C86 61.89(18) ?
C88 C83 Li8 C86 -179.1(3) ?
C84 C83 Li8 C87 -98.8(2) ?
C82 C83 Li8 C87 28.36(15) ?
C88 C83 Li8 C87 147.4(3) ?
C84 C83 Li8 C82 -127.2(3) ?
C88 C83 Li8 C82 119.0(3) ?
C86 C87 Li8 O4 -168.5(2) ?
C82 C87 Li8 O4 62.6(2) ?
C90 C87 Li8 O4 -55.1(3) ?
C86 C87 Li8 S12 -64.3(2) ?
C82 C87 Li8 S12 166.82(19) ?
C90 C87 Li8 S12 49.1(3) ?
C86 C87 Li8 C85 29.79(18) ?
C82 C87 Li8 C85 -99.1(2) ?
C90 C87 Li8 C85 143.2(3) ?
C86 C87 Li8 S32 79.0(3) ?
C82 C87 Li8 S32 -49.9(3) ?
C90 C87 Li8 S32 -167.7(3) ?
C86 C87 Li8 C84 65.6(2) ?
C82 C87 Li8 C84 -63.27(18) ?
C90 C87 Li8 C84 179.0(3) ?
C82 C87 Li8 C86 -128.9(3) ?
C90 C87 Li8 C86 113.4(3) ?
C86 C87 Li8 C83 100.0(2) ?
C82 C87 Li8 C83 -28.86(15) ?
C90 C87 Li8 C83 -146.6(3) ?
C86 C87 Li8 C82 128.9(3) ?
C90 C87 Li8 C82 -117.7(3) ?
C87 C82 Li8 O4 -113.2(2) ?
C83 C82 Li8 O4 117.5(2) ?
C77 C82 Li8 O4 2.6(3) ?
C87 C82 Li8 S12 -16.2(2) ?
C83 C82 Li8 S12 -145.5(3) ?
C77 C82 Li8 S12 99.6(3) ?
C87 C82 Li8 C85 63.89(18) ?
C83 C82 Li8 C85 -65.41(19) ?
C77 C82 Li8 C85 179.7(3) ?
C87 C82 Li8 S32 148.1(2) ?
C83 C82 Li8 S32 18.8(2) ?
C77 C82 Li8 S32 -96.2(3) ?
C87 C82 Li8 C84 99.1(2) ?
C83 C82 Li8 C84 -30.24(18) ?
C77 C82 Li8 C84 -145.2(3) ?
C87 C82 Li8 C86 29.16(16) ?
C83 C82 Li8 C86 -100.1(2) ?
C77 C82 Li8 C86 144.9(3) ?
C87 C82 Li8 C83 129.3(2) ?
C77 C82 Li8 C83 -114.9(3) ?
C83 C82 Li8 C87 -129.3(2) ?
C77 C82 Li8 C87 115.8(3) ?
Si1 S12 Li9 Cl1 117.74(14) ?
Li8 S12 Li9 Cl1 -110.61(17) ?
Li4 S12 Li9 Cl1 -173.51(16) yes
Li3 S32 Li9 Cl1 173.38(14) yes
Li2 S31 Li9 Cl1 -176.99(16) yes
Li1 S11 Li9 Cl1 174.59(15) yes
Li11 S12 Li9 Cl1 41.68(15) ?
Si1 S12 Li9 S31 -73.4(7) ?
Li8 S12 Li9 S31 58.3(7) ?
Li4 S12 Li9 S31 -4.6(7) ?
Li11 S12 Li9 S31 -149.4(7) ?
Si1 S12 Li9 S11 19.53(7) ?
Li8 S12 Li9 S11 151.19(14) ?
Li4 S12 Li9 S11 88.28(12) ?
Li11 S12 Li9 S11 -56.53(14) ?
Si1 S12 Li9 S32 -144.23(11) ?
Li8 S12 Li9 S32 -12.58(13) ?
Li4 S12 Li9 S32 -75.48(14) ?
Li11 S12 Li9 S32 139.71(19) ?
Si3 S31 Li9 Cl1 114.43(14) ?
Li6 S31 Li9 Cl1 -114.04(18) ?
Li13 S31 Li9 Cl1 38.05(16) ?
Si3 S31 Li9 S12 -54.4(7) ?
Li6 S31 Li9 S12 77.1(7) ?
Li13 S31 Li9 S12 -130.8(7) ?
Li2 S31 Li9 S12 14.2(7) ?
Si3 S31 Li9 S11 -143.87(12) ?
Li6 S31 Li9 S11 -12.35(13) ?
Li13 S31 Li9 S11 139.7(2) ?
Li2 S31 Li9 S11 -75.29(15) ?
Si3 S31 Li9 S32 19.98(7) ?
Li6 S31 Li9 S32 151.50(13) ?
Li13 S31 Li9 S32 -56.41(15) ?
Li2 S31 Li9 S32 88.56(11) ?
Si1 S11 Li9 Cl1 -116.90(13) ?
Li11 S11 Li9 Cl1 -32.93(15) ?
Li6 S11 Li9 Cl1 113.95(17) ?
Si1 S11 Li9 S12 -19.74(7) ?
Li11 S11 Li9 S12 64.23(15) ?
Li6 S11 Li9 S12 -148.89(14) ?
Li1 S11 Li9 S12 -88.25(12) ?
Si1 S11 Li9 S31 141.58(13) ?
Li11 S11 Li9 S31 -134.4(2) ?
Li6 S11 Li9 S31 12.43(13) ?
Li1 S11 Li9 S31 73.07(15) ?
Si1 S11 Li9 S32 65.2(6) ?
Li11 S11 Li9 S32 149.2(7) ?
Li6 S11 Li9 S32 -63.9(6) ?
Li1 S11 Li9 S32 -3.3(6) ?
Si3 S32 Li9 Cl1 -118.36(13) ?
Li8 S32 Li9 Cl1 112.77(17) ?
Li13 S32 Li9 Cl1 -36.81(15) ?
Si3 S32 Li9 S12 141.79(13) ?
Li8 S32 Li9 S12 12.92(13) ?
Li13 S32 Li9 S12 -136.7(2) ?
Li3 S32 Li9 S12 73.54(14) ?
Si3 S32 Li9 S31 -20.34(7) ?
Li8 S32 Li9 S31 -149.21(15) ?
Li13 S32 Li9 S31 61.21(14) ?
Li3 S32 Li9 S31 -88.60(12) ?
Si3 S32 Li9 S11 59.5(6) ?
Li8 S32 Li9 S11 -69.3(6) ?
Li13 S32 Li9 S11 141.1(7) ?
Li3 S32 Li9 S11 -8.7(6) ?
Si2 S22 Li10 Cl2 105.57(15) ?
Li7 S22 Li10 Cl2 -123.9(2) ?
Li1 S21 Li10 Cl2 167.47(14) yes
Li4 S41 Li10 Cl2 -165.16(16) yes
Li2 S22 Li10 Cl2 174.15(17) yes
Li12 S22 Li10 Cl2 34.55(16) ?
Si2 S22 Li10 S42 -142.69(14) ?
Li7 S22 Li10 S42 -12.12(15) ?
Li2 S22 Li10 S42 -74.11(17) ?
Li12 S22 Li10 S42 146.3(2) ?
Si2 S22 Li10 S41 -36.1(5) ?
Li7 S22 Li10 S41 94.5(5) ?
Li2 S22 Li10 S41 32.5(6) ?
Li12 S22 Li10 S41 -107.1(6) ?
Si2 S22 Li10 S21 19.37(6) ?
Li7 S22 Li10 S21 149.94(12) ?
Li2 S22 Li10 S21 87.95(11) ?
Li12 S22 Li10 S21 -51.64(12) ?
Si4 S42 Li10 Cl2 -111.81(15) ?
Li7 S42 Li10 Cl2 121.06(19) ?
Li3 S42 Li10 Cl2 -179.37(17) yes
Li14 S42 Li10 Cl2 -35.84(15) ?
Si4 S42 Li10 S22 139.13(16) ?
Li7 S42 Li10 S22 12.00(15) ?
Li3 S42 Li10 S22 71.57(17) ?
Li14 S42 Li10 S22 -144.9(2) ?
Si4 S42 Li10 S41 -19.27(8) ?
Li7 S42 Li10 S41 -146.41(15) ?
Li3 S42 Li10 S41 -86.83(12) ?
Li14 S42 Li10 S41 56.70(13) ?
Si4 S42 Li10 S21 59.9(6) ?
Li7 S42 Li10 S21 -67.2(6) ?
Li3 S42 Li10 S21 -7.6(6) ?
Li14 S42 Li10 S21 135.9(7) ?
Si4 S41 Li10 Cl2 125.28(14) ?
Li14 S41 Li10 Cl2 40.83(17) ?
Li5 S41 Li10 Cl2 -102.04(16) ?
Si4 S41 Li10 S22 -92.1(5) ?
Li14 S41 Li10 S22 -176.6(6) ?
Li5 S41 Li10 S22 40.6(5) ?
Li4 S41 Li10 S22 -22.6(6) ?
Si4 S41 Li10 S42 19.31(8) ?
Li14 S41 Li10 S42 -65.14(17) ?
Li5 S41 Li10 S42 151.98(15) ?
Li4 S41 Li10 S42 88.87(13) ?
Si4 S41 Li10 S21 -143.66(11) ?
Li14 S41 Li10 S21 131.88(19) ?
Li5 S41 Li10 S21 -10.99(12) ?
Li4 S41 Li10 S21 -74.11(13) ?
Si2 S21 Li10 Cl2 -123.17(12) ?
Li12 S21 Li10 Cl2 -37.54(15) ?
Li5 S21 Li10 Cl2 106.64(16) ?
Si2 S21 Li10 S22 -19.94(7) ?
Li12 S21 Li10 S22 65.69(15) ?
Li1 S21 Li10 S22 -89.30(12) ?
Li5 S21 Li10 S22 -150.13(15) ?
Si2 S21 Li10 S42 64.8(6) ?
Li12 S21 Li10 S42 150.4(7) ?
Li1 S21 Li10 S42 -4.6(6) ?
Li5 S21 Li10 S42 -65.4(6) ?
Si2 S21 Li10 S41 141.77(13) ?
Li12 S21 Li10 S41 -132.6(2) ?
Li1 S21 Li10 S41 72.40(14) ?
Li5 S21 Li10 S41 11.58(12) ?
C21 C16 Li11 Cl1 90.4(7) ?
C17 C16 Li11 Cl1 -33.6(6) ?
C6 C16 Li11 Cl1 -150.4(6) ?
C21 C16 Li11 C17 124.0(2) ?
C6 C16 Li11 C17 -116.8(3) ?
C21 C16 Li11 S11 -75.47(18) ?
C17 C16 Li11 S11 160.5(2) ?
C6 C16 Li11 S11 43.7(3) ?
C21 C16 Li11 C18 93.47(17) ?
C17 C16 Li11 C18 -30.52(14) ?
C6 C16 Li11 C18 -147.3(2) ?
C17 C16 Li11 C21 -124.0(2) ?
C6 C16 Li11 C21 119.2(3) ?
C21 C16 Li11 C20 28.61(14) ?
C17 C16 Li11 C20 -95.37(17) ?
C6 C16 Li11 C20 147.8(2) ?
C21 C16 Li11 S12 -156.12(18) ?
C17 C16 Li11 S12 79.90(18) ?
C6 C16 Li11 S12 -36.9(3) ?
C21 C16 Li11 C19 60.73(16) ?
C17 C16 Li11 C19 -63.25(15) ?
C6 C16 Li11 C19 179.9(2) ?
C18 C17 Li11 Cl1 38.8(3) ?
C16 C17 Li11 Cl1 164.5(3) ?
C22 C17 Li11 Cl1 -79.5(3) ?
C18 C17 Li11 C16 -125.7(2) ?
C22 C17 Li11 C16 116.0(3) ?
C18 C17 Li11 S11 -149.2(3) ?
C16 C17 Li11 S11 -23.5(2) ?
C22 C17 Li11 S11 92.6(3) ?
C16 C17 Li11 C18 125.7(2) ?
C22 C17 Li11 C18 -118.3(3) ?
C18 C17 Li11 C21 -94.03(18) ?
C16 C17 Li11 C21 31.68(14) ?
C22 C17 Li11 C21 147.7(2) ?
C18 C17 Li11 C20 -60.42(17) ?
C16 C17 Li11 C20 65.29(16) ?
C22 C17 Li11 C20 -178.7(2) ?
C18 C17 Li11 S12 134.97(19) ?
C16 C17 Li11 S12 -99.33(17) ?
C22 C17 Li11 S12 16.7(2) ?
C18 C17 Li11 C19 -27.53(15) ?
C16 C17 Li11 C19 98.17(18) ?
C22 C17 Li11 C19 -145.8(2) ?
Si1 S11 Li11 Cl1 121.13(19) ?
Li6 S11 Li11 Cl1 -1.7(3) ?
Li1 S11 Li11 Cl1 85.8(3) ?
Li9 S11 Li11 Cl1 36.88(17) ?
Si1 S11 Li11 C16 -64.64(13) ?
Li6 S11 Li11 C16 172.50(13) ?
Li1 S11 Li11 C16 -99.9(2) ?
Li9 S11 Li11 C16 -148.9(2) ?
Si1 S11 Li11 C17 -52.1(2) ?
Li6 S11 Li11 C17 -174.94(19) ?
Li1 S11 Li11 C17 -87.4(3) ?
Li9 S11 Li11 C17 -136.3(3) ?
Si1 S11 Li11 C18 -82.0(4) ?
Li6 S11 Li11 C18 155.1(3) ?
Li1 S11 Li11 C18 -117.3(4) ?
Li9 S11 Li11 C18 -166.3(5) ?
Si1 S11 Li11 C21 -95.62(12) ?
Li6 S11 Li11 C21 141.52(14) ?
Li1 S11 Li11 C21 -130.9(2) ?
Li9 S11 Li11 C21 -179.9(2) ?
Si1 S11 Li11 C20 -119.41(15) ?
Li6 S11 Li11 C20 117.73(17) ?
Li1 S11 Li11 C20 -154.71(18) ?
Li9 S11 Li11 C20 156.3(2) ?
Si1 S11 Li11 S12 26.54(7) ?
Li6 S11 Li11 S12 -96.32(15) ?
Li1 S11 Li11 S12 -8.8(3) ?
Li9 S11 Li11 S12 -57.71(13) ?
Si1 S11 Li11 C19 -123.0(3) ?
Li6 S11 Li11 C19 114.1(2) ?
Li1 S11 Li11 C19 -158.3(2) ?
Li9 S11 Li11 C19 152.7(3) ?
C19 C18 Li11 Cl1 80.5(2) ?
C17 C18 Li11 Cl1 -149.2(2) ?
C19 C18 Li11 C16 -98.3(2) ?
C17 C18 Li11 C16 31.98(15) ?
C19 C18 Li11 C17 -130.3(3) ?
C19 C18 Li11 S11 -77.4(4) ?
C17 C18 Li11 S11 52.9(4) ?
C19 C18 Li11 C21 -62.30(18) ?
C17 C18 Li11 C21 67.95(17) ?
C19 C18 Li11 C20 -29.40(16) ?
C17 C18 Li11 C20 100.85(19) ?
C19 C18 Li11 S12 -178.1(2) ?
C17 C18 Li11 S12 -47.8(2) ?
C17 C18 Li11 C19 130.3(3) ?
C20 C21 Li11 Cl1 -13.2(4) ?
C16 C21 Li11 Cl1 -141.3(4) ?
C24 C21 Li11 Cl1 105.5(4) ?
C20 C21 Li11 C16 128.2(2) ?
C24 C21 Li11 C16 -113.1(3) ?
C20 C21 Li11 C17 95.39(18) ?
C16 C21 Li11 C17 -32.81(14) ?
C24 C21 Li11 C17 -145.9(2) ?
C20 C21 Li11 S11 -128.18(19) ?
C16 C21 Li11 S11 103.62(18) ?
C24 C21 Li11 S11 -9.5(3) ?
C20 C21 Li11 C18 59.89(16) ?
C16 C21 Li11 C18 -68.31(16) ?
C24 C21 Li11 C18 178.6(2) ?
C16 C21 Li11 C20 -128.2(2) ?
C24 C21 Li11 C20 118.7(3) ?
C20 C21 Li11 S12 156.2(2) ?
C16 C21 Li11 S12 28.0(2) ?
C24 C21 Li11 S12 -85.1(3) ?
C20 C21 Li11 C19 26.94(15) ?
C16 C21 Li11 C19 -101.26(18) ?
C24 C21 Li11 C19 145.6(2) ?
C21 C20 Li11 Cl1 171.2(3) ?
C19 C20 Li11 Cl1 -56.7(2) ?
C21 C20 Li11 C16 -30.44(15) ?
C19 C20 Li11 C16 101.63(19) ?
C21 C20 Li11 C17 -67.60(17) ?
C19 C20 Li11 C17 64.47(17) ?
C21 C20 Li11 S11 53.36(19) ?
C19 C20 Li11 S11 -174.6(2) ?
C21 C20 Li11 C18 -102.45(18) ?
C19 C20 Li11 C18 29.62(15) ?
C19 C20 Li11 C21 132.1(2) ?
C21 C20 Li11 S12 -39.0(4) ?
C19 C20 Li11 S12 93.1(4) ?
C21 C20 Li11 C19 -132.1(2) ?
Si1 S12 Li11 Cl1 -136.01(16) ?
Li8 S12 Li11 Cl1 -8.7(3) ?
Li4 S12 Li11 Cl1 -100.7(2) ?
Li9 S12 Li11 Cl1 -44.29(15) ?
Si1 S12 Li11 C16 65.03(13) ?
Li8 S12 Li11 C16 -167.69(14) ?
Li4 S12 Li11 C16 100.4(2) ?
Li9 S12 Li11 C16 156.8(2) ?
Si1 S12 Li11 C17 97.64(13) ?
Li8 S12 Li11 C17 -135.07(15) ?
Li4 S12 Li11 C17 132.97(17) ?
Li9 S12 Li11 C17 -170.6(2) ?
Si1 S12 Li11 S11 -27.09(7) ?
Li8 S12 Li11 S11 100.20(17) ?
Li4 S12 Li11 S11 8.2(2) ?
Li9 S12 Li11 S11 64.63(15) ?
Si1 S12 Li11 C18 120.54(17) ?
Li8 S12 Li11 C18 -112.17(19) ?
Li4 S12 Li11 C18 155.87(17) ?
Li9 S12 Li11 C18 -147.7(2) ?
Si1 S12 Li11 C21 50.64(18) ?
Li8 S12 Li11 C21 177.92(17) ?
Li4 S12 Li11 C21 86.0(3) ?
Li9 S12 Li11 C21 142.4(3) ?
Si1 S12 Li11 C20 72.1(4) ?
Li8 S12 Li11 C20 -160.7(3) ?
Li4 S12 Li11 C20 107.4(4) ?
Li9 S12 Li11 C20 163.8(4) ?
Si1 S12 Li11 C19 119.1(3) ?
Li8 S12 Li11 C19 -113.6(3) ?
Li4 S12 Li11 C19 154.5(2) ?
Li9 S12 Li11 C19 -149.1(3) ?
C18 C19 Li11 Cl1 -103.3(2) ?
C20 C19 Li11 Cl1 129.0(2) ?
C23 C19 Li11 Cl1 10.8(3) ?
C18 C19 Li11 C16 65.56(18) ?
C20 C19 Li11 C16 -62.09(18) ?
C23 C19 Li11 C16 179.7(3) ?
C18 C19 Li11 C17 29.12(16) ?
C20 C19 Li11 C17 -98.52(19) ?
C23 C19 Li11 C17 143.3(3) ?
C18 C19 Li11 S11 134.8(3) ?
C20 C19 Li11 S11 7.2(3) ?
C23 C19 Li11 S11 -111.0(3) ?
C20 C19 Li11 C18 -127.6(3) ?
C23 C19 Li11 C18 114.2(3) ?
C18 C19 Li11 C21 100.33(19) ?
C20 C19 Li11 C21 -27.31(15) ?
C23 C19 Li11 C21 -145.5(3) ?
C18 C19 Li11 C20 127.6(3) ?
C23 C19 Li11 C20 -118.2(3) ?
C18 C19 Li11 S12 2.7(3) ?
C20 C19 Li11 S12 -125.0(3) ?
C23 C19 Li11 S12 116.9(3) ?
Si2 S21 Li12 Cl2 124.48(19) ?
Li1 S21 Li12 Cl2 80.5(3) ?
Li5 S21 Li12 Cl2 8.6(2) ?
Li10 S21 Li12 Cl2 43.50(16) ?
Si2 S21 Li12 C45 -78.2(3) ?
Li1 S21 Li12 C45 -122.2(3) ?
Li5 S21 Li12 C45 165.9(3) ?
Li10 S21 Li12 C45 -159.2(4) ?
Si2 S21 Li12 S22 24.80(7) ?
Li1 S21 Li12 S22 -19.2(2) ?
Li5 S21 Li12 S22 -91.12(14) ?
Li10 S21 Li12 S22 -56.18(13) ?
Si2 S21 Li12 C44 -119.1(2) ?
Li1 S21 Li12 C44 -163.08(19) ?
Li5 S21 Li12 C44 125.0(2) ?
Li10 S21 Li12 C44 159.9(3) ?
Si2 S21 Li12 C41 -60.93(11) ?
Li1 S21 Li12 C41 -104.90(19) ?
Li5 S21 Li12 C41 -176.85(13) ?
Li10 S21 Li12 C41 -141.9(2) ?
Si2 S21 Li12 C43 -115.04(14) ?
Li1 S21 Li12 C43 -159.01(15) ?
Li5 S21 Li12 C43 129.04(15) ?
Li10 S21 Li12 C43 164.0(2) ?
Si2 S21 Li12 C46 -50.46(18) ?
Li1 S21 Li12 C46 -94.4(2) ?
Li5 S21 Li12 C46 -166.38(18) ?
Li10 S21 Li12 C46 -131.4(3) ?
Si2 S21 Li12 C42 -90.05(10) ?
Li1 S21 Li12 C42 -134.02(16) ?
Li5 S21 Li12 C42 154.03(12) ?
Li10 S21 Li12 C42 -171.0(2) ?
C44 C45 Li12 Cl2 81.6(2) ?
C46 C45 Li12 Cl2 -149.7(2) ?
C44 C45 Li12 S21 -77.7(4) ?
C46 C45 Li12 S21 50.9(4) ?
C44 C45 Li12 S22 -175.1(2) ?
C46 C45 Li12 S22 -46.42(19) ?
C46 C45 Li12 C44 128.7(2) ?
C44 C45 Li12 C41 -99.02(19) ?
C46 C45 Li12 C41 29.64(14) ?
C44 C45 Li12 C43 -30.71(15) ?
C46 C45 Li12 C43 97.95(18) ?
C44 C45 Li12 C46 -128.7(2) ?
C44 C45 Li12 C42 -64.53(17) ?
C46 C45 Li12 C42 64.13(16) ?
Si2 S22 Li12 Cl2 -139.25(16) ?
Li10 S22 Li12 Cl2 -35.33(16) ?
Li7 S22 Li12 Cl2 -6.2(3) ?
Li2 S22 Li12 Cl2 -101.9(2) ?
Si2 S22 Li12 S21 -25.02(7) ?
Li10 S22 Li12 S21 78.91(16) ?
Li7 S22 Li12 S21 108.05(17) ?
Li2 S22 Li12 S21 12.3(2) ?
Si2 S22 Li12 C45 120.23(15) ?
Li10 S22 Li12 C45 -135.8(2) ?
Li7 S22 Li12 C45 -106.71(19) ?
Li2 S22 Li12 C45 157.59(16) ?
Si2 S22 Li12 C44 116.8(3) ?
Li10 S22 Li12 C44 -139.3(3) ?
Li7 S22 Li12 C44 -110.2(3) ?
Li2 S22 Li12 C44 154.1(2) ?
Si2 S22 Li12 C41 67.68(10) ?
Li10 S22 Li12 C41 171.6(2) ?
Li7 S22 Li12 C41 -159.26(14) ?
Li2 S22 Li12 C41 105.04(19) ?
Si2 S22 Li12 C43 73.1(3) ?
Li10 S22 Li12 C43 177.0(4) ?
Li7 S22 Li12 C43 -153.9(3) ?
Li2 S22 Li12 C43 110.4(3) ?
Si2 S22 Li12 C46 98.17(11) ?
Li10 S22 Li12 C46 -157.91(19) ?
Li7 S22 Li12 C46 -128.77(16) ?
Li2 S22 Li12 C46 135.52(16) ?
Si2 S22 Li12 C42 54.27(15) ?
Li10 S22 Li12 C42 158.2(2) ?
Li7 S22 Li12 C42 -172.67(15) ?
Li2 S22 Li12 C42 91.6(2) ?
C43 C44 Li12 Cl2 133.5(2) ?
C45 C44 Li12 Cl2 -101.1(2) ?
C48 C44 Li12 Cl2 15.3(3) ?
C43 C44 Li12 S21 8.0(3) ?
C45 C44 Li12 S21 133.3(3) ?
C48 C44 Li12 S21 -110.3(3) ?
C43 C44 Li12 C45 -125.4(2) ?
C48 C44 Li12 C45 116.4(3) ?
C43 C44 Li12 S22 -118.8(3) ?
C45 C44 Li12 S22 6.6(3) ?
C48 C44 Li12 S22 123.0(3) ?
C43 C44 Li12 C41 -62.16(17) ?
C45 C44 Li12 C41 63.19(17) ?
C48 C44 Li12 C41 179.6(3) ?
C45 C44 Li12 C43 125.4(2) ?
C48 C44 Li12 C43 -118.2(3) ?
C43 C44 Li12 C46 -96.20(18) ?
C45 C44 Li12 C46 29.15(15) ?
C48 C44 Li12 C46 145.6(3) ?
C43 C44 Li12 C42 -28.42(15) ?
C45 C44 Li12 C42 96.93(18) ?
C48 C44 Li12 C42 -146.6(3) ?
C46 C41 Li12 Cl2 -28.3(5) ?
C42 C41 Li12 Cl2 98.0(5) ?
C31 C41 Li12 Cl2 -146.8(4) ?
C46 C41 Li12 S21 162.32(19) ?
C42 C41 Li12 S21 -71.37(17) ?
C31 C41 Li12 S21 43.9(2) ?
C46 C41 Li12 C45 -29.67(15) ?
C42 C41 Li12 C45 96.64(17) ?
C31 C41 Li12 C45 -148.1(2) ?
C46 C41 Li12 S22 78.34(17) ?
C42 C41 Li12 S22 -155.35(18) ?
C31 C41 Li12 S22 -40.1(2) ?
C46 C41 Li12 C44 -63.93(16) ?
C42 C41 Li12 C44 62.37(16) ?
C31 C41 Li12 C44 177.6(2) ?
C46 C41 Li12 C43 -97.39(17) ?
C42 C41 Li12 C43 28.92(14) ?
C31 C41 Li12 C43 144.1(2) ?
C42 C41 Li12 C46 126.3(2) ?
C31 C41 Li12 C46 -118.5(3) ?
C46 C41 Li12 C42 -126.3(2) ?
C31 C41 Li12 C42 115.2(3) ?
C44 C43 Li12 Cl2 -51.7(2) ?
C42 C43 Li12 Cl2 178.6(2) ?
C44 C43 Li12 S21 -173.8(2) ?
C42 C43 Li12 S21 56.46(18) ?
C44 C43 Li12 C45 31.29(16) ?
C42 C43 Li12 C45 -98.43(18) ?
C44 C43 Li12 S22 93.7(3) ?
C42 C43 Li12 S22 -36.0(3) ?
C42 C43 Li12 C44 -129.7(2) ?
C44 C43 Li12 C41 100.38(19) ?
C42 C43 Li12 C41 -29.34(14) ?
C44 C43 Li12 C46 65.83(17) ?
C42 C43 Li12 C46 -63.89(16) ?
C44 C43 Li12 C42 129.7(2) ?
C45 C46 Li12 Cl2 36.9(2) ?
C41 C46 Li12 Cl2 164.7(3) ?
C49 C46 Li12 Cl2 -77.9(3) ?
C45 C46 Li12 S21 -148.7(3) ?
C41 C46 Li12 S21 -20.8(2) ?
C49 C46 Li12 S21 96.6(3) ?
C41 C46 Li12 C45 127.9(2) ?
C49 C46 Li12 C45 -114.7(3) ?
C45 C46 Li12 S22 134.14(19) ?
C41 C46 Li12 S22 -98.01(17) ?
C49 C46 Li12 S22 19.4(3) ?
C45 C46 Li12 C44 -29.34(16) ?
C41 C46 Li12 C44 98.51(18) ?
C49 C46 Li12 C44 -144.1(3) ?
C45 C46 Li12 C41 -127.9(2) ?
C49 C46 Li12 C41 117.4(3) ?
C45 C46 Li12 C43 -63.60(17) ?
C41 C46 Li12 C43 64.25(16) ?
C49 C46 Li12 C43 -178.3(2) ?
C45 C46 Li12 C42 -97.44(18) ?
C41 C46 Li12 C42 30.42(14) ?
C49 C46 Li12 C42 147.8(2) ?
C43 C42 Li12 Cl2 -2.1(4) ?
C41 C42 Li12 Cl2 -130.8(4) ?
C47 C42 Li12 Cl2 113.4(4) ?
C43 C42 Li12 S21 -124.05(19) ?
C41 C42 Li12 S21 107.30(17) ?
C47 C42 Li12 S21 -8.6(3) ?
C43 C42 Li12 C45 63.51(17) ?
C41 C42 Li12 C45 -65.14(16) ?
C47 C42 Li12 C45 179.0(2) ?
C43 C42 Li12 S22 155.7(2) ?
C41 C42 Li12 S22 27.02(19) ?
C47 C42 Li12 S22 -88.9(3) ?
C43 C42 Li12 C44 28.63(15) ?
C41 C42 Li12 C44 -100.03(18) ?
C47 C42 Li12 C44 144.1(2) ?
C43 C42 Li12 C41 128.7(2) ?
C47 C42 Li12 C41 -115.9(3) ?
C41 C42 Li12 C43 -128.7(2) ?
C47 C42 Li12 C43 115.4(3) ?
C43 C42 Li12 C46 98.12(18) ?
C41 C42 Li12 C46 -30.54(14) ?
C47 C42 Li12 C46 -146.4(2) ?
Si3 S32 Li13 Cl1 126.82(18) ?
Li8 S32 Li13 Cl1 7.8(3) ?
Li3 S32 Li13 Cl1 89.0(2) ?
Li9 S32 Li13 Cl1 41.28(16) ?
Si3 S32 Li13 C66 -63.07(12) ?
Li8 S32 Li13 C66 177.86(13) ?
Li3 S32 Li13 C66 -100.9(2) ?
Li9 S32 Li13 C66 -148.6(2) ?
Si3 S32 Li13 S31 25.98(7) ?
Li8 S32 Li13 S31 -93.09(15) ?
Li3 S32 Li13 S31 -11.8(2) ?
Li9 S32 Li13 S31 -59.56(13) ?
Si3 S32 Li13 C70 -118.30(16) ?
Li8 S32 Li13 C70 122.63(17) ?
Li3 S32 Li13 C70 -156.12(16) ?
Li9 S32 Li13 C70 156.2(2) ?
Si3 S32 Li13 C71 -93.70(11) ?
Li8 S32 Li13 C71 147.23(14) ?
Li3 S32 Li13 C71 -131.52(17) ?
Li9 S32 Li13 C71 -179.2(2) ?
Si3 S32 Li13 C67 -50.95(19) ?
Li8 S32 Li13 C67 -170.02(18) ?
Li3 S32 Li13 C67 -88.8(3) ?
Li9 S32 Li13 C67 -136.5(3) ?
Si3 S32 Li13 C68 -76.9(4) ?
Li8 S32 Li13 C68 164.1(4) ?
Li3 S32 Li13 C68 -114.7(4) ?
Li9 S32 Li13 C68 -162.4(5) ?
Si3 S32 Li13 C69 -121.3(3) ?
Li8 S32 Li13 C69 119.7(3) ?
Li3 S32 Li13 C69 -159.1(2) ?
Li9 S32 Li13 C69 153.2(3) ?
C67 C66 Li13 Cl1 -43.3(6) ?
C71 C66 Li13 Cl1 82.0(6) ?
C56 C66 Li13 Cl1 -161.4(5) ?
C67 C66 Li13 S32 159.9(2) ?
C71 C66 Li13 S32 -74.8(2) ?
C56 C66 Li13 S32 41.8(3) ?
C67 C66 Li13 S31 76.82(19) ?
C71 C66 Li13 S31 -157.9(2) ?
C56 C66 Li13 S31 -41.3(3) ?
C67 C66 Li13 C70 -95.5(2) ?
C71 C66 Li13 C70 29.8(2) ?
C56 C66 Li13 C70 146.4(3) ?
C67 C66 Li13 C71 -125.3(2) ?
C56 C66 Li13 C71 116.6(3) ?
C71 C66 Li13 C67 125.3(2) ?
C56 C66 Li13 C67 -118.1(3) ?
C67 C66 Li13 C68 -29.25(18) ?
C71 C66 Li13 C68 96.0(2) ?
C56 C66 Li13 C68 -147.4(2) ?
C67 C66 Li13 C69 -62.4(2) ?
C71 C66 Li13 C69 62.8(2) ?
C56 C66 Li13 C69 179.4(3) ?
Si3 S31 Li13 Cl1 -135.02(17) ?
Li6 S31 Li13 Cl1 -4.3(3) ?
Li9 S31 Li13 Cl1 -40.45(16) ?
Li2 S31 Li13 Cl1 -97.3(2) ?
Si3 S31 Li13 S32 -25.98(8) ?
Li6 S31 Li13 S32 104.75(17) ?
Li9 S31 Li13 S32 68.59(15) ?
Li2 S31 Li13 S32 11.7(2) ?
Si3 S31 Li13 C66 66.26(13) ?
Li6 S31 Li13 C66 -163.01(14) ?
Li9 S31 Li13 C66 160.8(2) ?
Li2 S31 Li13 C66 103.9(2) ?
Si3 S31 Li13 C70 77.2(4) ?
Li6 S31 Li13 C70 -152.1(4) ?
Li9 S31 Li13 C70 171.8(5) ?
Li2 S31 Li13 C70 114.9(4) ?
Si3 S31 Li13 C71 53.3(2) ?
Li6 S31 Li13 C71 -175.99(17) ?
Li9 S31 Li13 C71 147.9(3) ?
Li2 S31 Li13 C71 91.0(3) ?
Si3 S31 Li13 C67 97.01(12) ?
Li6 S31 Li13 C67 -132.26(15) ?
Li9 S31 Li13 C67 -168.4(2) ?
Li2 S31 Li13 C67 134.70(17) ?
Si3 S31 Li13 C68 120.69(17) ?
Li6 S31 Li13 C68 -108.58(19) ?
Li9 S31 Li13 C68 -144.7(2) ?
Li2 S31 Li13 C68 158.37(17) ?
Si3 S31 Li13 C69 121.4(3) ?
Li6 S31 Li13 C69 -107.9(3) ?
Li9 S31 Li13 C69 -144.0(3) ?
Li2 S31 Li13 C69 159.1(2) ?
C69 C70 Li13 Cl1 -59.3(3) ?
C71 C70 Li13 Cl1 169.6(3) ?
C69 C70 Li13 S32 -175.8(3) ?
C71 C70 Li13 S32 53.1(2) ?
C69 C70 Li13 C66 100.8(3) ?
C71 C70 Li13 C66 -30.28(18) ?
C69 C70 Li13 S31 87.5(5) ?
C71 C70 Li13 S31 -43.5(5) ?
C69 C70 Li13 C71 131.1(3) ?
C69 C70 Li13 C67 65.5(2) ?
C71 C70 Li13 C67 -65.5(2) ?
C69 C70 Li13 C68 31.1(2) ?
C71 C70 Li13 C68 -100.0(2) ?
C71 C70 Li13 C69 -131.1(3) ?
C70 C71 Li13 Cl1 -15.0(4) ?
C66 C71 Li13 Cl1 -142.4(4) ?
C74 C71 Li13 Cl1 102.1(4) ?
C70 C71 Li13 S32 -128.4(2) ?
C66 C71 Li13 S32 104.09(19) ?
C74 C71 Li13 S32 -11.3(3) ?
C70 C71 Li13 C66 127.5(3) ?
C74 C71 Li13 C66 -115.4(3) ?
C70 C71 Li13 S31 152.8(3) ?
C66 C71 Li13 S31 25.3(2) ?
C74 C71 Li13 S31 -90.1(3) ?
C66 C71 Li13 C70 -127.5(3) ?
C74 C71 Li13 C70 117.1(3) ?
C70 C71 Li13 C67 96.3(2) ?
C66 C71 Li13 C67 -31.12(15) ?
C74 C71 Li13 C67 -146.5(3) ?
C70 C71 Li13 C68 61.7(2) ?
C66 C71 Li13 C68 -65.73(19) ?
C74 C71 Li13 C68 178.9(3) ?
C70 C71 Li13 C69 27.6(2) ?
C66 C71 Li13 C69 -99.9(2) ?
C74 C71 Li13 C69 144.7(3) ?
C66 C67 Li13 Cl1 158.9(3) ?
C68 C67 Li13 Cl1 30.4(3) ?
C72 C67 Li13 Cl1 -85.5(3) ?
C66 C67 Li13 S32 -23.7(2) ?
C68 C67 Li13 S32 -152.2(3) ?
C72 C67 Li13 S32 91.8(3) ?
C68 C67 Li13 C66 -128.5(3) ?
C72 C67 Li13 C66 115.6(3) ?
C66 C67 Li13 S31 -100.95(18) ?
C68 C67 Li13 S31 130.6(2) ?
C72 C67 Li13 S31 14.6(3) ?
C66 C67 Li13 C70 66.3(2) ?
C68 C67 Li13 C70 -62.2(2) ?
C72 C67 Li13 C70 -178.1(3) ?
C66 C67 Li13 C71 31.39(15) ?
C68 C67 Li13 C71 -97.1(2) ?
C72 C67 Li13 C71 147.0(3) ?
C66 C67 Li13 C68 128.5(3) ?
C72 C67 Li13 C68 -115.9(3) ?
C66 C67 Li13 C69 100.4(2) ?
C68 C67 Li13 C69 -28.1(2) ?
C72 C67 Li13 C69 -144.0(3) ?
C69 C68 Li13 Cl1 73.4(3) ?
C67 C68 Li13 Cl1 -156.2(3) ?
C69 C68 Li13 S32 -84.0(4) ?
C67 C68 Li13 S32 46.4(5) ?
C69 C68 Li13 C66 -100.8(3) ?
C67 C68 Li13 C66 29.59(17) ?
C69 C68 Li13 S31 179.0(3) ?
C67 C68 Li13 S31 -50.6(2) ?
C69 C68 Li13 C70 -30.9(2) ?
C67 C68 Li13 C70 99.5(2) ?
C69 C68 Li13 C71 -65.4(2) ?
C67 C68 Li13 C71 65.0(2) ?
C69 C68 Li13 C67 -130.4(3) ?
C67 C68 Li13 C69 130.4(3) ?
C70 C69 Li13 Cl1 125.0(3) ?
C68 C69 Li13 Cl1 -109.7(3) ?
C73 C69 Li13 Cl1 6.9(5) ?
C70 C69 Li13 S32 5.7(3) ?
C68 C69 Li13 S32 131.0(3) ?
C73 C69 Li13 S32 -112.4(5) ?
C70 C69 Li13 C66 -62.7(2) ?
C68 C69 Li13 C66 62.6(2) ?
C73 C69 Li13 C66 179.2(5) ?
C70 C69 Li13 S31 -126.6(3) ?
C68 C69 Li13 S31 -1.3(4) ?
C73 C69 Li13 S31 115.3(5) ?
C68 C69 Li13 C70 125.3(3) ?
C73 C69 Li13 C70 -118.1(6) ?
C70 C69 Li13 C71 -28.22(18) ?
C68 C69 Li13 C71 97.1(2) ?
C73 C69 Li13 C71 -146.3(5) ?
C70 C69 Li13 C67 -96.8(2) ?
C68 C69 Li13 C67 28.47(19) ?
C73 C69 Li13 C67 145.1(5) ?
C70 C69 Li13 C68 -125.3(3) ?
C73 C69 Li13 C68 116.6(6) ?
C96 C91 Li14 Cl2 -75.9(8) ?
C92 C91 Li14 Cl2 48.7(8) ?
C81 C91 Li14 Cl2 166.9(7) ?
C96 C91 Li14 S41 73.5(2) ?
C92 C91 Li14 S41 -161.8(2) ?
C81 C91 Li14 S41 -43.7(3) ?
C96 C91 Li14 C92 -124.6(2) ?
C81 C91 Li14 C92 118.2(3) ?
C92 C91 Li14 C96 124.6(2) ?
C81 C91 Li14 C96 -117.2(3) ?
C96 C91 Li14 C93 -95.07(18) ?
C92 C91 Li14 C93 29.58(16) ?
C81 C91 Li14 C93 147.8(2) ?
C96 C91 Li14 C95 -29.26(14) ?
C92 C91 Li14 C95 95.39(18) ?
C81 C91 Li14 C95 -146.4(2) ?
C96 C91 Li14 C94 -62.17(16) ?
C92 C91 Li14 C94 62.48(17) ?
C81 C91 Li14 C94 -179.3(2) ?
C96 C91 Li14 S42 153.53(18) ?
C92 C91 Li14 S42 -81.82(18) ?
C81 C91 Li14 S42 36.4(2) ?
Si4 S41 Li14 Cl2 -128.37(18) ?
Li5 S41 Li14 Cl2 1.6(3) ?
Li4 S41 Li14 Cl2 -90.9(3) ?
Li10 S41 Li14 Cl2 -44.03(17) ?
Si4 S41 Li14 C91 61.47(15) ?
Li5 S41 Li14 C91 -168.52(14) ?
Li4 S41 Li14 C91 98.9(2) ?
Li10 S41 Li14 C91 145.8(2) ?
Si4 S41 Li14 C92 49.8(2) ?
Li5 S41 Li14 C92 179.8(2) ?
Li4 S41 Li14 C92 87.2(3) ?
Li10 S41 Li14 C92 134.1(3) ?
Si4 S41 Li14 C96 92.33(13) ?
Li5 S41 Li14 C96 -137.66(15) ?
Li4 S41 Li14 C96 129.8(2) ?
Li10 S41 Li14 C96 176.7(2) ?
Si4 S41 Li14 C93 79.7(5) ?
Li5 S41 Li14 C93 -150.3(4) ?
Li4 S41 Li14 C93 117.2(4) ?
Li10 S41 Li14 C93 164.1(5) ?
Si4 S41 Li14 C95 117.60(16) ?
Li5 S41 Li14 C95 -112.39(18) ?
Li4 S41 Li14 C95 155.03(18) ?
Li10 S41 Li14 C95 -158.1(2) ?
Si4 S41 Li14 C94 122.2(3) ?
Li5 S41 Li14 C94 -107.8(3) ?
Li4 S41 Li14 C94 159.7(2) ?
Li10 S41 Li14 C94 -153.4(3) ?
Si4 S41 Li14 S42 -26.93(7) ?
Li5 S41 Li14 S42 103.08(16) ?
Li4 S41 Li14 S42 10.5(3) ?
Li10 S41 Li14 S42 57.42(14) ?
C93 C92 Li14 Cl2 -33.2(3) ?
C91 C92 Li14 Cl2 -160.3(4) ?
C97 C92 Li14 Cl2 84.6(4) ?
C93 C92 Li14 C91 127.1(2) ?
C97 C92 Li14 C91 -115.1(3) ?
C93 C92 Li14 S41 149.3(3) ?
C91 C92 Li14 S41 22.2(3) ?
C97 C92 Li14 S41 -92.9(3) ?
C93 C92 Li14 C96 95.38(19) ?
C91 C92 Li14 C96 -31.73(15) ?
C97 C92 Li14 C96 -146.8(3) ?
C91 C92 Li14 C93 -127.1(2) ?
C97 C92 Li14 C93 117.8(3) ?
C93 C92 Li14 C95 60.94(17) ?
C91 C92 Li14 C95 -66.17(17) ?
C97 C92 Li14 C95 178.7(3) ?
C93 C92 Li14 C94 27.39(15) ?
C91 C92 Li14 C94 -99.72(19) ?
C97 C92 Li14 C94 145.2(3) ?
C93 C92 Li14 S42 -136.42(19) ?
C91 C92 Li14 S42 96.47(18) ?
C97 C92 Li14 S42 -18.6(3) ?
C95 C96 Li14 Cl2 23.0(3) ?
C91 C96 Li14 Cl2 150.8(4) ?
C99 C96 Li14 Cl2 -94.3(4) ?
C95 C96 Li14 C91 -127.8(2) ?
C99 C96 Li14 C91 114.9(3) ?
C95 C96 Li14 S41 125.9(2) ?
C91 C96 Li14 S41 -106.2(2) ?
C99 C96 Li14 S41 8.6(3) ?
C95 C96 Li14 C92 -95.95(18) ?
C91 C96 Li14 C92 31.90(15) ?
C99 C96 Li14 C92 146.8(3) ?
C95 C96 Li14 C93 -61.39(17) ?
C91 C96 Li14 C93 66.46(17) ?
C99 C96 Li14 C93 -178.7(2) ?
C91 C96 Li14 C95 127.8(2) ?
C99 C96 Li14 C95 -117.3(3) ?
C95 C96 Li14 C94 -27.72(15) ?
C91 C96 Li14 C94 100.13(18) ?
C99 C96 Li14 C94 -145.0(3) ?
C95 C96 Li14 S42 -158.1(2) ?
C91 C96 Li14 S42 -30.2(2) ?
C99 C96 Li14 S42 84.7(3) ?
C92 C93 Li14 Cl2 155.4(3) ?
C94 C93 Li14 Cl2 -73.1(2) ?
C92 C93 Li14 C91 -30.99(15) ?
C94 C93 Li14 C91 100.5(2) ?
C92 C93 Li14 S41 -53.1(5) ?
C94 C93 Li14 S41 78.3(5) ?
C94 C93 Li14 C92 131.5(3) ?
C92 C93 Li14 C96 -67.09(17) ?
C94 C93 Li14 C96 64.37(18) ?
C92 C93 Li14 C95 -101.17(19) ?
C94 C93 Li14 C95 30.29(16) ?
C92 C93 Li14 C94 -131.5(3) ?
C92 C93 Li14 S42 45.9(2) ?
C94 C93 Li14 S42 177.4(2) ?
C94 C95 Li14 Cl2 64.9(2) ?
C96 C95 Li14 Cl2 -164.3(2) ?
C94 C95 Li14 C91 -100.4(2) ?
C96 C95 Li14 C91 30.47(15) ?
C94 C95 Li14 S41 173.3(2) ?
C96 C95 Li14 S41 -55.9(2) ?
C94 C95 Li14 C92 -64.19(18) ?
C96 C95 Li14 C92 66.66(17) ?
C94 C95 Li14 C96 -130.8(3) ?
C94 C95 Li14 C93 -30.29(17) ?
C96 C95 Li14 C93 100.55(19) ?
C96 C95 Li14 C94 130.8(3) ?
C94 C95 Li14 S42 -95.5(4) ?
C96 C95 Li14 S42 35.4(4) ?
C93 C94 Li14 Cl2 112.3(2) ?
C95 C94 Li14 Cl2 -121.2(2) ?
C98 C94 Li14 Cl2 -4.6(3) ?
C93 C94 Li14 C91 -63.19(18) ?
C95 C94 Li14 C91 63.29(18) ?
C98 C94 Li14 C91 179.9(3) ?
C93 C94 Li14 S41 -135.5(3) ?
C95 C94 Li14 S41 -9.0(3) ?
C98 C94 Li14 S41 107.6(3) ?
C93 C94 Li14 C92 -27.90(16) ?
C95 C94 Li14 C92 98.58(19) ?
C98 C94 Li14 C92 -144.8(3) ?
C93 C94 Li14 C96 -98.2(2) ?
C95 C94 Li14 C96 28.25(16) ?
C98 C94 Li14 C96 144.9(3) ?
C95 C94 Li14 C93 126.5(3) ?
C98 C94 Li14 C93 -116.9(3) ?
C93 C94 Li14 C95 -126.5(3) ?
C98 C94 Li14 C95 116.6(3) ?
C93 C94 Li14 S42 -3.7(3) ?
C95 C94 Li14 S42 122.8(3) ?
C98 C94 Li14 S42 -120.6(3) ?
Si4 S42 Li14 Cl2 128.19(16) ?
Li10 S42 Li14 Cl2 36.94(16) ?
Li7 S42 Li14 Cl2 9.5(2) ?
Li3 S42 Li14 Cl2 93.9(2) ?
Si4 S42 Li14 C91 -66.67(12) ?
Li10 S42 Li14 C91 -157.9(2) ?
Li7 S42 Li14 C91 174.62(13) ?
Li3 S42 Li14 C91 -100.93(19) ?
Si4 S42 Li14 S41 27.76(7) ?
Li10 S42 Li14 S41 -63.49(15) ?
Li7 S42 Li14 S41 -90.95(16) ?
Li3 S42 Li14 S41 -6.5(2) ?
Si4 S42 Li14 C92 -98.82(12) ?
Li10 S42 Li14 C92 169.9(2) ?
Li7 S42 Li14 C92 142.47(14) ?
Li3 S42 Li14 C92 -133.07(16) ?
Si4 S42 Li14 C96 -51.12(17) ?
Li10 S42 Li14 C96 -142.4(3) ?
Li7 S42 Li14 C96 -169.83(16) ?
Li3 S42 Li14 C96 -85.4(2) ?
Si4 S42 Li14 C93 -120.55(16) ?
Li10 S42 Li14 C93 148.2(2) ?
Li7 S42 Li14 C93 120.74(17) ?
Li3 S42 Li14 C93 -154.81(16) ?
Si4 S42 Li14 C95 -70.7(3) ?
Li10 S42 Li14 C95 -162.0(4) ?
Li7 S42 Li14 C95 170.6(3) ?
Li3 S42 Li14 C95 -105.0(4) ?
Si4 S42 Li14 C94 -118.6(3) ?
Li10 S42 Li14 C94 150.2(3) ?
Li7 S42 Li14 C94 122.7(3) ?
Li3 S42 Li14 C94 -152.9(2) ?
C16 Li11 Cl1 Li13 160.3(6) ?
C17 Li11 Cl1 Li13 138.2(3) ?
S11 Li11 Cl1 Li13 -34.7(3) ?
C18 Li11 Cl1 Li13 157.7(2) ?
C21 Li11 Cl1 Li13 -141.3(3) ?
C20 Li11 Cl1 Li13 -148.4(2) ?
S12 Li11 Cl1 Li13 47.9(3) ?
C19 Li11 Cl1 Li13 -172.8(2) ?
C16 Li11 Cl1 Li9 155.8(7) ?
C17 Li11 Cl1 Li9 133.7(3) ?
S11 Li11 Cl1 Li9 -39.18(18) ?
C18 Li11 Cl1 Li9 153.2(2) ?
C21 Li11 Cl1 Li9 -145.8(4) ?
C20 Li11 Cl1 Li9 -152.9(3) ?
S12 Li11 Cl1 Li9 43.45(15) ?
C19 Li11 Cl1 Li9 -177.3(2) ?
S32 Li13 Cl1 Li11 -50.6(3) ?
C66 Li13 Cl1 Li11 154.2(5) ?
S31 Li13 Cl1 Li11 36.5(3) ?
C70 Li13 Cl1 Li11 -162.6(2) ?
C71 Li13 Cl1 Li11 -154.5(3) ?
C67 Li13 Cl1 Li11 127.0(3) ?
C68 Li13 Cl1 Li11 142.4(2) ?
C69 Li13 Cl1 Li11 171.6(2) ?
S32 Li13 Cl1 Li9 -46.11(17) ?
C66 Li13 Cl1 Li9 158.7(6) ?
S31 Li13 Cl1 Li9 41.01(16) ?
C70 Li13 Cl1 Li9 -158.1(3) ?
C71 Li13 Cl1 Li9 -150.0(4) ?
C67 Li13 Cl1 Li9 131.5(3) ?
C68 Li13 Cl1 Li9 146.9(2) ?
C69 Li13 Cl1 Li9 176.1(2) ?
S12 Li9 Cl1 Li11 -47.11(17) ?
S31 Li9 Cl1 Li11 136.4(2) ?
S11 Li9 Cl1 Li11 33.70(16) ?
S32 Li9 Cl1 Li11 -146.9(2) ?
S12 Li9 Cl1 Li13 136.3(2) ?
S31 Li9 Cl1 Li13 -40.13(17) ?
S11 Li9 Cl1 Li13 -142.9(2) ?
S32 Li9 Cl1 Li13 36.56(16) ?
C91 Li14 Cl2 Li12 -176.8(7) ?
S41 Li14 Cl2 Li12 34.5(3) ?
C92 Li14 Cl2 Li12 -143.4(3) ?
C96 Li14 Cl2 Li12 131.0(3) ?
C93 Li14 Cl2 Li12 -160.35(19) ?
C95 Li14 Cl2 Li12 143.3(2) ?
C94 Li14 Cl2 Li12 170.64(18) ?
S42 Li14 Cl2 Li12 -48.0(3) ?
C91 Li14 Cl2 Li10 -164.9(9) ?
S41 Li14 Cl2 Li10 46.41(18) ?
C92 Li14 Cl2 Li10 -131.5(4) ?
C96 Li14 Cl2 Li10 142.9(4) ?
C93 Li14 Cl2 Li10 -148.5(3) ?
C95 Li14 Cl2 Li10 155.2(3) ?
C94 Li14 Cl2 Li10 -177.5(2) ?
S42 Li14 Cl2 Li10 -36.15(16) ?
S21 Li12 Cl2 Li14 -42.0(3) ?
C45 Li12 Cl2 Li14 150.8(2) ?
S22 Li12 Cl2 Li14 46.7(3) ?
C44 Li12 Cl2 Li14 -178.5(2) ?
C41 Li12 Cl2 Li14 149.7(4) ?
C43 Li12 Cl2 Li14 -155.1(2) ?
C46 Li12 Cl2 Li14 132.8(2) ?
C42 Li12 Cl2 Li14 -154.0(3) ?
S21 Li12 Cl2 Li10 -53.73(19) ?
C45 Li12 Cl2 Li10 139.1(2) ?
S22 Li12 Cl2 Li10 34.99(16) ?
C44 Li12 Cl2 Li10 169.8(2) ?
C41 Li12 Cl2 Li10 138.0(5) ?
C43 Li12 Cl2 Li10 -166.8(2) ?
C46 Li12 Cl2 Li10 121.1(3) ?
C42 Li12 Cl2 Li10 -165.7(4) ?
S22 Li10 Cl2 Li14 152.0(2) ?
S42 Li10 Cl2 Li14 40.28(18) ?
S41 Li10 Cl2 Li14 -41.68(17) ?
S21 Li10 Cl2 Li14 -137.27(19) ?
S22 Li10 Cl2 Li12 -36.98(17) ?
S42 Li10 Cl2 Li12 -148.7(2) ?
S41 Li10 Cl2 Li12 129.4(2) ?
S21 Li10 Cl2 Li12 33.78(14) ?
C116 C111 C112 C113 0.0(4) ?
C111 C112 C113 C114 -0.4(4) ?
C112 C113 C114 C115 0.2(4) ?
C113 C114 C115 C116 0.3(4) ?
C114 C115 C116 C111 -0.7(4) ?
C112 C111 C116 C115 0.5(4) ?
C216 C211 C212 C213 -0.2(4) ?
C211 C212 C213 C214 -0.2(4) ?
C212 C213 C214 C215 0.3(4) ?
C213 C214 C215 C216 0.0(4) ?
C212 C211 C216 C215 0.4(4) ?
C214 C215 C216 C211 -0.3(4) ?
C316 C311 C312 C313 -0.3(5) ?
C311 C312 C313 C314 -0.3(5) ?
C312 C313 C314 C315 0.8(5) ?
C313 C314 C315 C316 -0.6(5) ?
C312 C311 C316 C315 0.5(5) ?
C314 C315 C316 C311 0.0(4) ?
C416 C411 C412 C413 0.0 ?
C411 C412 C413 C414 0.0 ?
C412 C413 C414 C415 0.0 ?
C413 C414 C415 C416 0.0 ?
C414 C415 C416 C411 0.0 ?
C412 C411 C416 C415 0.0 ?
C516 C511 C512 C513 0.0 ?
C511 C512 C513 C514 0.0 ?
C512 C513 C514 C515 0.0 ?
C513 C514 C515 C516 0.0 ?
C514 C515 C516 C511 0.0 ?
C512 C511 C516 C515 0.0 ?
C616 C611 C612 C613 0.0 ?
C611 C612 C613 C614 0.0 ?
C612 C613 C614 C615 0.0 ?
C613 C614 C615 C616 0.0 ?
C614 C615 C616 C611 0.0 ?
C612 C611 C616 C615 0.0 ?
C716 C711 C712 C713 0.0 ?
C711 C712 C713 C714 0.0 ?
C712 C713 C714 C715 0.0 ?
C713 C714 C715 C716 0.0 ?
C714 C715 C716 C711 0.0 ?
C712 C711 C716 C715 0.0 ?
